data_7707489
loop_
_publ_author_name
'Dodonov, Vladimir A.'
'Kushnerova, Olga A.'
'Baranov, Evgeny V.'
'Novikov, Alexander S.'
'Fedushkin, Igor L.'

_publ_section_title
;
 Activation and modification of carbon dioxide by redox-active low-valent
 gallium species.
;
_journal_issue 25
_journal_name_full 'Dalton transactions (Cambridge, England : 2003)'
_journal_page_first 8899
_journal_page_last 8906
_journal_paper_doi 10.1039/d1dt01199e
_journal_volume 50
_journal_year 2021
_chemical_formula_sum 'C118 H169 Ga2 N8 Na2 O12.67'
_chemical_formula_weight 2087.74
_space_group_crystal_system triclinic
_space_group_IT_number 2
_space_group_name_Hall '-P 1'
_space_group_name_H-M_alt 'P -1'
_atom_sites_solution_hydrogens geom
_atom_sites_solution_primary dual
_atom_sites_solution_secondary difmap
_audit_creation_method SHELXL-2018/3
_audit_update_record
;
2021-05-04 deposited with the CCDC.	2021-05-25 downloaded from the CCDC.
;
_cell_angle_alpha 92.1513(15)
_cell_angle_beta 95.3102(15)
_cell_angle_gamma 98.1137(12)
_cell_formula_units_Z 4
_cell_length_a 12.93764(19)
_cell_length_b 20.7157(3)
_cell_length_c 44.2008(9)
_cell_measurement_reflns_used 20985
_cell_measurement_temperature 100(2)
_cell_measurement_theta_max 23.8450
_cell_measurement_theta_min 1.9160
_cell_volume 11662.0(3)
_computing_cell_refinement 'CrysAlisPro 1.171.40.67a (Rigaku OD, 2019)'
_computing_data_collection 'CrysAlisPro 1.171.40.67a (Rigaku OD, 2019)'
_computing_data_reduction 'CrysAlisPro 1.171.40.67a (Rigaku OD, 2019)'
_computing_molecular_graphics 'Bruker SHELXTL'
_computing_publication_material 'Bruker SHELXTL'
_computing_structure_refinement 'SHELXL-2018/3 (Sheldrick, 2018)'
_computing_structure_solution 'SHELXT 2014/5 (Sheldrick, 2014)'
_diffrn_ambient_temperature 100(2)
_diffrn_measured_fraction_theta_full 0.999
_diffrn_measured_fraction_theta_max 0.999
_diffrn_measurement_device_type 'Bruker D8 Quest CMOS'
_diffrn_measurement_method '\w scans'
_diffrn_radiation_type MoK\a
_diffrn_radiation_wavelength 0.71073
_diffrn_reflns_av_R_equivalents 0.1291
_diffrn_reflns_av_unetI/netI 0.1380
_diffrn_reflns_Laue_measured_fraction_full 0.999
_diffrn_reflns_Laue_measured_fraction_max 0.999
_diffrn_reflns_limit_h_max 17
_diffrn_reflns_limit_h_min -17
_diffrn_reflns_limit_k_max 27
_diffrn_reflns_limit_k_min -27
_diffrn_reflns_limit_l_max 58
_diffrn_reflns_limit_l_min -58
_diffrn_reflns_number 177556
_diffrn_reflns_point_group_measured_fraction_full 0.999
_diffrn_reflns_point_group_measured_fraction_max 0.999
_diffrn_reflns_theta_full 25.242
_diffrn_reflns_theta_max 28.000
_diffrn_reflns_theta_min 1.755
_diffrn_source 'microfocus sealed tube'
_exptl_absorpt_coefficient_mu 0.530
_exptl_absorpt_correction_T_max 0.917
_exptl_absorpt_correction_T_min 0.871
_exptl_absorpt_correction_type gaussian
_exptl_absorpt_process_details
;
CrysAlisPro 1.171.40.67a (Rigaku Oxford Diffraction, 2019)
Numerical absorption correction based on gaussian integration over
			a multifaceted crystal model
Empirical absorption correction using spherical harmonics,
 implemented in SCALE3 ABSPACK scaling algorithm.
;
_exptl_crystal_colour green
_exptl_crystal_density_diffrn 1.189
_exptl_crystal_description stick
_exptl_crystal_F_000 4473
_exptl_crystal_size_max 0.417
_exptl_crystal_size_mid 0.290
_exptl_crystal_size_min 0.230
_refine_diff_density_max 1.098
_refine_diff_density_min -0.793
_refine_diff_density_rms 0.121
_refine_ls_extinction_method none
_refine_ls_goodness_of_fit_ref 1.025
_refine_ls_hydrogen_treatment constr
_refine_ls_matrix_type full
_refine_ls_number_parameters 2705
_refine_ls_number_reflns 56234
_refine_ls_number_restraints 259
_refine_ls_restrained_S_all 1.025
_refine_ls_R_factor_all 0.1172
_refine_ls_R_factor_gt 0.0953
_refine_ls_shift/su_max 0.001
_refine_ls_shift/su_mean 0.000
_refine_ls_structure_factor_coef Fsqd
_refine_ls_weighting_details 'w=1/[\s^2^(Fo^2^)+(0.1751P)^2^] where P=(Fo^2^+2Fc^2^)/3'
_refine_ls_weighting_scheme calc
_refine_ls_wR_factor_gt 0.2546
_refine_ls_wR_factor_ref 0.2805
_reflns_Friedel_coverage 0.000
_reflns_number_gt 43375
_reflns_number_total 56234
_reflns_threshold_expression 'I > 2\s(I)'
_cod_data_source_file d1dt01199e25.cif
_cod_data_source_block gabianCyNCOnaco2
_cod_depositor_comments 'Adding full bibliography for 7707480--7707489.cif.'
_cod_original_cell_volume 11662.1(4)
_cod_database_code 7707489
_shelx_shelxl_version_number 2018/3
_shelx_space_group_comment
;
The symmetry employed for this shelxl refinement is uniquely defined
by the following loop, which should always be used as a source of
symmetry information in preference to the above space-group names.
They are only intended as comments.
;
_shelx_estimated_absorpt_t_min 0.809
_shelx_estimated_absorpt_t_max 0.888

loop_
_space_group_symop_operation_xyz
'x, y, z'
'-x, -y, -z'

loop_
_atom_site_label
_atom_site_type_symbol
_atom_site_fract_x
_atom_site_fract_y
_atom_site_fract_z
_atom_site_U_iso_or_equiv
_atom_site_adp_type
_atom_site_occupancy
_atom_site_site_symmetry_order
_atom_site_calc_flag
_atom_site_refinement_flags_posn
_atom_site_refinement_flags_adp
_atom_site_refinement_flags_occupancy
_atom_site_disorder_assembly
_atom_site_disorder_group
Ga1A Ga 1.14251(4) -0.42463(3) 0.15666(2) 0.01127(12) Uani 1 1 d . . . . .
Ga2A Ga 1.35515(4) -0.57224(3) 0.34464(2) 0.01203(12) Uani 1 1 d . . . . .
Na1A Na 1.08608(19) -0.64875(11) 0.22409(5) 0.0219(5) Uani 1 1 d . . . . .
Na2A Na 1.4238(2) -0.33931(11) 0.27600(6) 0.0234(5) Uani 1 1 d . . . . .
O1A O 1.1099(3) -0.49698(17) 0.17945(8) 0.0146(7) Uani 1 1 d . . . . .
O2A O 1.0734(3) -0.53859(18) 0.22340(9) 0.0174(8) Uani 1 1 d . . . . .
O3A O 1.2790(3) -0.34949(19) 0.23745(9) 0.0178(8) Uani 1 1 d . . . . .
O4A O 1.3867(3) -0.49356(18) 0.32506(9) 0.0165(8) Uani 1 1 d . . . . .
O5A O 1.4345(3) -0.44740(19) 0.28333(10) 0.0205(8) Uani 1 1 d . . . . .
O6A O 1.2220(3) -0.6304(2) 0.26180(9) 0.0214(9) Uani 1 1 d . . . . .
O7A O 0.9104(4) -0.6777(3) 0.20698(14) 0.0445(14) Uani 1 1 d . . . . .
O8A O 1.0866(4) -0.7690(2) 0.22534(11) 0.0323(11) Uani 1 1 d . . . . .
O9A O 1.1795(4) -0.6855(2) 0.18524(10) 0.0294(10) Uani 1 1 d . . . . .
O10A O 1.3281(4) -0.3122(2) 0.31649(10) 0.0271(10) Uani 1 1 d . . . . .
O11A O 1.4051(4) -0.2199(2) 0.27758(11) 0.0304(10) Uani 1 1 d . . . . .
O12A O 1.5947(11) -0.2891(6) 0.3121(3) 0.034(4) Uani 0.333(10) 1 d D U P A 1
O13A O 1.6014(10) -0.3426(6) 0.2546(3) 0.028(4) Uani 0.333(10) 1 d D U P A 1
O12Q O 1.6009(6) -0.3057(4) 0.27621(18) 0.039(2) Uani 0.667(10) 1 d D U P A 2
N1A N 1.0428(3) -0.3699(2) 0.14263(10) 0.0136(9) Uani 1 1 d . . . . .
N2A N 1.1643(4) -0.4507(2) 0.11647(10) 0.0136(9) Uani 1 1 d . . . . .
N3A N 1.1402(3) -0.4294(2) 0.22395(10) 0.0130(9) Uani 1 1 d . . . . .
N4A N 1.2469(3) -0.3817(2) 0.18693(10) 0.0123(8) Uani 1 1 d . . . . .
N5A N 1.3499(4) -0.5518(2) 0.38675(10) 0.0151(9) Uani 1 1 d . . . . .
N6A N 1.4543(3) -0.6303(2) 0.35323(10) 0.0146(9) Uani 1 1 d . . . . .
N7A N 1.3636(4) -0.5554(2) 0.27927(10) 0.0151(9) Uani 1 1 d . . . . .
N8A N 1.2493(3) -0.6076(2) 0.31320(10) 0.0139(9) Uani 1 1 d . . . . .
C1A C 1.0434(4) -0.3721(3) 0.11119(12) 0.0138(10) Uani 1 1 d . . . . .
C2A C 1.1024(4) -0.4136(3) 0.09776(12) 0.0135(10) Uani 1 1 d . . . . .
C3A C 1.0889(4) -0.4097(3) 0.06486(12) 0.0152(10) Uani 1 1 d . . . . .
C4A C 1.0202(5) -0.3618(3) 0.05935(13) 0.0187(11) Uani 1 1 d . . . . .
C5A C 0.9903(4) -0.3380(3) 0.08740(13) 0.0171(11) Uani 1 1 d . . . . .
C6A C 0.9223(5) -0.2916(3) 0.08590(15) 0.0228(12) Uani 1 1 d . . . . .
H6AA H 0.899078 -0.274469 0.103913 0.027 Uiso 1 1 calc R U . . .
C7A C 0.8879(6) -0.2699(3) 0.05664(17) 0.0310(15) Uani 1 1 d . . . . .
H7AA H 0.841321 -0.238220 0.055499 0.037 Uiso 1 1 calc R U . . .
C8A C 0.9206(5) -0.2937(3) 0.03031(15) 0.0299(15) Uani 1 1 d . . . . .
H8AA H 0.898331 -0.277145 0.011424 0.036 Uiso 1 1 calc R U . . .
C9A C 0.9875(5) -0.3431(3) 0.03080(15) 0.0257(13) Uani 1 1 d . . . . .
C10A C 1.0251(6) -0.3741(4) 0.00580(15) 0.0329(15) Uani 1 1 d . . . . .
H10C H 1.004820 -0.362976 -0.014329 0.040 Uiso 1 1 calc R U . . .
C11A C 1.0906(6) -0.4200(3) 0.01055(14) 0.0297(14) Uani 1 1 d . . . . .
H11A H 1.114386 -0.440139 -0.006641 0.036 Uiso 1 1 calc R U . . .
C12A C 1.1244(5) -0.4386(3) 0.03967(12) 0.0190(11) Uani 1 1 d . . . . .
H12A H 1.170580 -0.470305 0.042066 0.023 Uiso 1 1 calc R U . . .
C13A C 0.9677(4) -0.3366(3) 0.15601(13) 0.0159(10) Uani 1 1 d . . . . .
C14A C 0.9947(4) -0.2696(3) 0.16589(12) 0.0162(11) Uani 1 1 d . . . . .
C15A C 0.9175(5) -0.2361(3) 0.17527(13) 0.0178(11) Uani 1 1 d . . . . .
H15A H 0.935132 -0.191141 0.181486 0.021 Uiso 1 1 calc R U . . .
C16A C 0.8134(5) -0.2664(3) 0.17590(14) 0.0227(12) Uani 1 1 d . . . . .
H16A H 0.760835 -0.242449 0.182053 0.027 Uiso 1 1 calc R U . . .
C17A C 0.7898(5) -0.3317(3) 0.16738(17) 0.0276(14) Uani 1 1 d . . . . .
H17A H 0.719982 -0.353003 0.167921 0.033 Uiso 1 1 calc R U . . .
C18A C 0.8664(4) -0.3679(3) 0.15785(15) 0.0200(11) Uani 1 1 d . . . . .
C19A C 1.1063(5) -0.2348(3) 0.16678(17) 0.0264(13) Uani 1 1 d . . . . .
H19A H 1.150181 -0.266875 0.159271 0.032 Uiso 1 1 calc R U . . .
C20A C 1.1139(7) -0.1777(5) 0.1456(2) 0.053(2) Uani 1 1 d . . . . .
H20A H 1.187658 -0.158692 0.145434 0.080 Uiso 1 1 calc R U . . .
H20B H 1.074179 -0.144369 0.152984 0.080 Uiso 1 1 calc R U . . .
H20C H 1.084895 -0.193467 0.124997 0.080 Uiso 1 1 calc R U . . .
C21A C 1.1499(6) -0.2126(4) 0.19872(19) 0.044(2) Uani 1 1 d . . . . .
H21A H 1.147529 -0.250364 0.211482 0.066 Uiso 1 1 calc R U . . .
H21B H 1.107925 -0.181314 0.206797 0.066 Uiso 1 1 calc R U . . .
H21C H 1.222731 -0.191670 0.198741 0.066 Uiso 1 1 calc R U . . .
C22A C 0.8317(5) -0.4402(3) 0.14801(17) 0.0287(14) Uani 1 1 d . . . . .
H22A H 0.896328 -0.460947 0.146264 0.034 Uiso 1 1 calc R U . . .
C23A C 0.7695(6) -0.4465(4) 0.11691(18) 0.0362(16) Uani 1 1 d . . . . .
H23A H 0.745402 -0.492735 0.111250 0.054 Uiso 1 1 calc R U . . .
H23B H 0.814194 -0.427550 0.101818 0.054 Uiso 1 1 calc R U . . .
H23C H 0.708728 -0.423276 0.117588 0.054 Uiso 1 1 calc R U . . .
C24A C 0.7688(6) -0.4765(3) 0.17144(19) 0.0380(17) Uani 1 1 d . . . . .
H24A H 0.748345 -0.522314 0.164396 0.057 Uiso 1 1 calc R U . . .
H24B H 0.705807 -0.456341 0.173950 0.057 Uiso 1 1 calc R U . . .
H24C H 0.812051 -0.474007 0.190979 0.057 Uiso 1 1 calc R U . . .
C25A C 1.1754(4) -0.5141(2) 0.10400(11) 0.0129(10) Uani 1 1 d . . . . .
C26A C 1.2774(4) -0.5280(3) 0.09986(13) 0.0167(11) Uani 1 1 d . . . . .
C27A C 1.2863(4) -0.5880(3) 0.08543(14) 0.0206(11) Uani 1 1 d . . . . .
H27A H 1.354228 -0.598092 0.082540 0.025 Uiso 1 1 calc R U . . .
C28A C 1.1983(5) -0.6337(3) 0.07508(14) 0.0237(12) Uani 1 1 d . . . . .
H28A H 1.206246 -0.673540 0.064843 0.028 Uiso 1 1 calc R U . . .
C29A C 1.0999(4) -0.6196(3) 0.08003(13) 0.0181(11) Uani 1 1 d . . . . .
H29A H 1.040025 -0.650649 0.073331 0.022 Uiso 1 1 calc R U . . .
C30A C 1.0860(4) -0.5605(3) 0.09478(12) 0.0152(10) Uani 1 1 d . . . . .
C31A C 1.3727(4) -0.4794(3) 0.10961(13) 0.0174(11) Uani 1 1 d . . . . .
H31A H 1.359617 -0.456497 0.128899 0.021 Uiso 1 1 calc R U . . .
C32A C 1.3878(5) -0.4282(3) 0.08596(14) 0.0233(12) Uani 1 1 d . . . . .
H32A H 1.324359 -0.407519 0.082801 0.035 Uiso 1 1 calc R U . . .
H32B H 1.401083 -0.449183 0.066732 0.035 Uiso 1 1 calc R U . . .
H32C H 1.447694 -0.395091 0.093124 0.035 Uiso 1 1 calc R U . . .
C33A C 1.4737(5) -0.5095(3) 0.11609(15) 0.0253(13) Uani 1 1 d . . . . .
H33A H 1.462843 -0.543104 0.130942 0.038 Uiso 1 1 calc R U . . .
H33B H 1.530806 -0.475333 0.124288 0.038 Uiso 1 1 calc R U . . .
H33C H 1.492102 -0.529145 0.097172 0.038 Uiso 1 1 calc R U . . .
C34A C 0.9766(4) -0.5496(3) 0.10072(12) 0.0165(11) Uani 1 1 d . . . . .
H34A H 0.981116 -0.504401 0.110012 0.020 Uiso 1 1 calc R U . . .
C35A C 0.9024(5) -0.5546(3) 0.07104(14) 0.0237(12) Uani 1 1 d . . . . .
H35A H 0.929670 -0.521715 0.057305 0.036 Uiso 1 1 calc R U . . .
H35B H 0.832402 -0.547038 0.075772 0.036 Uiso 1 1 calc R U . . .
H35C H 0.897908 -0.598234 0.061205 0.036 Uiso 1 1 calc R U . . .
C36A C 0.9302(5) -0.5977(3) 0.12336(14) 0.0214(12) Uani 1 1 d . . . . .
H36A H 0.976930 -0.593615 0.142318 0.032 Uiso 1 1 calc R U . . .
H36B H 0.923190 -0.642383 0.114551 0.032 Uiso 1 1 calc R U . . .
H36C H 0.861091 -0.587622 0.127638 0.032 Uiso 1 1 calc R U . . .
C37A C 1.1074(4) -0.4923(2) 0.20911(12) 0.0143(10) Uani 1 1 d . . . . .
C38A C 1.0995(4) -0.4154(3) 0.25327(12) 0.0153(10) Uani 1 1 d . . . . .
H38A H 1.119767 -0.367492 0.258115 0.018 Uiso 1 1 calc R U . . .
C39A C 1.1474(4) -0.4500(3) 0.28011(12) 0.0148(10) Uani 1 1 d . . . . .
H39A H 1.133894 -0.497815 0.275682 0.018 Uiso 1 1 calc R U . . .
H39B H 1.224267 -0.436368 0.282853 0.018 Uiso 1 1 calc R U . . .
C40A C 1.1001(5) -0.4333(3) 0.30930(13) 0.0220(12) Uani 1 1 d . . . . .
H40A H 1.129026 -0.457948 0.326053 0.026 Uiso 1 1 calc R U . . .
H40B H 1.120099 -0.386141 0.314841 0.026 Uiso 1 1 calc R U . . .
C41A C 0.9815(5) -0.4497(3) 0.30561(14) 0.0215(12) Uani 1 1 d . . . . .
H41A H 0.953243 -0.438037 0.324826 0.026 Uiso 1 1 calc R U . . .
H41B H 0.961238 -0.497237 0.301155 0.026 Uiso 1 1 calc R U . . .
C42A C 0.9345(5) -0.4126(3) 0.27983(15) 0.0229(12) Uani 1 1 d . . . . .
H42A H 0.950571 -0.365071 0.284954 0.027 Uiso 1 1 calc R U . . .
H42B H 0.857302 -0.424722 0.277378 0.027 Uiso 1 1 calc R U . . .
C43A C 0.9791(4) -0.4283(3) 0.24993(13) 0.0192(11) Uani 1 1 d . . . . .
H43A H 0.951804 -0.401227 0.233913 0.023 Uiso 1 1 calc R U . . .
H43B H 0.955224 -0.474740 0.243505 0.023 Uiso 1 1 calc R U . . .
C44A C 1.2275(4) -0.3852(3) 0.21638(12) 0.0141(7) Uani 1 1 d . . . . .
C45A C 1.3338(4) -0.3320(3) 0.18050(12) 0.0140(10) Uani 1 1 d . . . . .
H45A H 1.327367 -0.290328 0.191833 0.017 Uiso 1 1 calc R U . . .
C46A C 1.4403(4) -0.3513(3) 0.19046(13) 0.0176(11) Uani 1 1 d . . . . .
H46A H 1.448434 -0.392161 0.179158 0.021 Uiso 1 1 calc R U . . .
H46B H 1.444509 -0.359650 0.212413 0.021 Uiso 1 1 calc R U . . .
C47A C 1.5291(4) -0.2978(3) 0.18469(13) 0.0209(12) Uani 1 1 d . . . . .
H47A H 1.597531 -0.311425 0.191458 0.025 Uiso 1 1 calc R U . . .
H47B H 1.522805 -0.257250 0.196524 0.025 Uiso 1 1 calc R U . . .
C48A C 1.5242(5) -0.2848(3) 0.15060(14) 0.0223(12) Uani 1 1 d . . . . .
H48A H 1.537148 -0.324210 0.138982 0.027 Uiso 1 1 calc R U . . .
H48B H 1.579580 -0.248493 0.147139 0.027 Uiso 1 1 calc R U . . .
C49A C 1.4156(5) -0.2672(3) 0.13921(15) 0.0221(12) Uani 1 1 d . . . . .
H49A H 1.406347 -0.224960 0.149059 0.027 Uiso 1 1 calc R U . . .
H49B H 1.411773 -0.262280 0.116957 0.027 Uiso 1 1 calc R U . . .
C50A C 1.3278(4) -0.3200(3) 0.14641(13) 0.0162(11) Uani 1 1 d . . . . .
H50A H 1.332867 -0.361064 0.134848 0.019 Uiso 1 1 calc R U . . .
H50B H 1.259087 -0.306460 0.139867 0.019 Uiso 1 1 calc R U . . .
C51A C 1.4188(4) -0.5898(3) 0.40190(12) 0.0149(10) Uani 1 1 d . . . . .
C52A C 1.4716(4) -0.6294(3) 0.38472(12) 0.0143(10) Uani 1 1 d . . . . .
C53A C 1.5378(4) -0.6643(3) 0.40553(13) 0.0184(11) Uani 1 1 d . . . . .
C54A C 1.5193(5) -0.6426(3) 0.43509(13) 0.0192(11) Uani 1 1 d . . . . .
C55A C 1.4475(5) -0.5962(3) 0.43410(13) 0.0188(11) Uani 1 1 d . . . . .
C56A C 1.4227(5) -0.5702(3) 0.46131(14) 0.0257(13) Uani 1 1 d . . . . .
H56A H 1.373766 -0.540097 0.461548 0.031 Uiso 1 1 calc R U . . .
C57A C 1.4720(6) -0.5896(3) 0.48903(14) 0.0308(15) Uani 1 1 d . . . . .
H57A H 1.456141 -0.571210 0.507748 0.037 Uiso 1 1 calc R U . . .
C58A C 1.5422(6) -0.6344(4) 0.48965(15) 0.0358(16) Uani 1 1 d . . . . .
H58A H 1.572953 -0.646295 0.508598 0.043 Uiso 1 1 calc R U . . .
C59A C 1.5685(5) -0.6627(3) 0.46196(14) 0.0261(13) Uani 1 1 d . . . . .
C60A C 1.6382(6) -0.7091(4) 0.45813(16) 0.0371(17) Uani 1 1 d . . . . .
H60A H 1.673468 -0.724901 0.475531 0.044 Uiso 1 1 calc R U . . .
C61A C 1.6551(6) -0.7314(4) 0.42969(17) 0.0346(16) Uani 1 1 d . . . . .
H61A H 1.701688 -0.762543 0.427842 0.042 Uiso 1 1 calc R U . . .
C62A C 1.6047(5) -0.7091(3) 0.40267(15) 0.0271(14) Uani 1 1 d . . . . .
H62A H 1.617484 -0.725094 0.383153 0.033 Uiso 1 1 calc R U . . .
C63A C 1.3418(4) -0.4892(3) 0.40105(12) 0.0146(10) Uani 1 1 d . . . . .
C64A C 1.4328(5) -0.4422(3) 0.40904(12) 0.0174(11) Uani 1 1 d . . . . .
C65A C 1.4199(5) -0.3838(3) 0.42480(14) 0.0228(12) Uani 1 1 d . . . . .
H65A H 1.479179 -0.351925 0.430920 0.027 Uiso 1 1 calc R U . . .
C66A C 1.3205(5) -0.3727(3) 0.43141(14) 0.0252(13) Uani 1 1 d . . . . .
H66A H 1.312986 -0.333373 0.442223 0.030 Uiso 1 1 calc R U . . .
C67A C 1.2349(5) -0.4167(3) 0.42276(13) 0.0198(12) Uani 1 1 d . . . . .
H67A H 1.168031 -0.407226 0.427227 0.024 Uiso 1 1 calc R U . . .
C68A C 1.2420(5) -0.4758(3) 0.40738(13) 0.0195(11) Uani 1 1 d . . . . .
C69A C 1.5415(5) -0.4518(3) 0.40065(13) 0.0199(11) Uani 1 1 d . . . . .
H69A H 1.536584 -0.496669 0.390910 0.024 Uiso 1 1 calc R U . . .
C70A C 1.5790(5) -0.4016(3) 0.37730(15) 0.0263(13) Uani 1 1 d . . . . .
H70A H 1.529566 -0.407492 0.358886 0.039 Uiso 1 1 calc R U . . .
H70B H 1.648773 -0.408410 0.372065 0.039 Uiso 1 1 calc R U . . .
H70C H 1.582314 -0.357245 0.386217 0.039 Uiso 1 1 calc R U . . .
C71A C 1.6218(5) -0.4460(4) 0.42851(16) 0.0326(15) Uani 1 1 d . . . . .
H71A H 1.599383 -0.479086 0.442771 0.049 Uiso 1 1 calc R U . . .
H71B H 1.627478 -0.402451 0.438474 0.049 Uiso 1 1 calc R U . . .
H71C H 1.690273 -0.452870 0.422179 0.049 Uiso 1 1 calc R U . . .
C72A C 1.1450(5) -0.5260(3) 0.39883(14) 0.0225(12) Uani 1 1 d . . . . .
H72A H 1.154978 -0.547616 0.378895 0.027 Uiso 1 1 calc R U . . .
C73A C 1.0428(5) -0.4966(3) 0.39409(17) 0.0322(15) Uani 1 1 d . . . . .
H73A H 0.985995 -0.530376 0.385385 0.048 Uiso 1 1 calc R U . . .
H73B H 1.051774 -0.460956 0.380173 0.048 Uiso 1 1 calc R U . . .
H73C H 1.025379 -0.479659 0.413691 0.048 Uiso 1 1 calc R U . . .
C74A C 1.1365(6) -0.5796(3) 0.42182(18) 0.0341(16) Uani 1 1 d . . . . .
H74A H 1.073096 -0.611043 0.415976 0.051 Uiso 1 1 calc R U . . .
H74B H 1.132591 -0.559983 0.442127 0.051 Uiso 1 1 calc R U . . .
H74C H 1.198290 -0.602104 0.422064 0.051 Uiso 1 1 calc R U . . .
C75A C 1.5208(4) -0.6594(3) 0.33452(12) 0.0133(10) Uani 1 1 d . . . . .
C76A C 1.6108(4) -0.6224(3) 0.32586(12) 0.0163(11) Uani 1 1 d . . . . .
C77A C 1.6725(5) -0.6509(3) 0.30615(14) 0.0228(12) Uani 1 1 d . . . . .
H77A H 1.731509 -0.625077 0.299221 0.027 Uiso 1 1 calc R U . . .
C78A C 1.6480(5) -0.7167(3) 0.29660(15) 0.0272(13) Uani 1 1 d . . . . .
H78A H 1.692119 -0.736348 0.284106 0.033 Uiso 1 1 calc R U . . .
C79A C 1.5597(5) -0.7528(3) 0.30543(14) 0.0207(12) Uani 1 1 d . . . . .
H79A H 1.541745 -0.797059 0.298111 0.025 Uiso 1 1 calc R U . . .
C80A C 1.4953(4) -0.7265(3) 0.32489(13) 0.0174(11) Uani 1 1 d . . . . .
C81A C 1.6469(4) -0.5521(3) 0.33773(14) 0.0191(11) Uani 1 1 d . . . . .
H81A H 1.585831 -0.535877 0.346243 0.023 Uiso 1 1 calc R U . . .
C82A C 1.6812(6) -0.5066(3) 0.31292(17) 0.0321(15) Uani 1 1 d . . . . .
H82A H 1.692524 -0.461252 0.321155 0.048 Uiso 1 1 calc R U . . .
H82B H 1.626457 -0.511642 0.295779 0.048 Uiso 1 1 calc R U . . .
H82C H 1.746583 -0.517573 0.305942 0.048 Uiso 1 1 calc R U . . .
C83A C 1.7332(6) -0.5490(4) 0.36344(16) 0.0335(15) Uani 1 1 d . . . . .
H83A H 1.755411 -0.503497 0.370771 0.050 Uiso 1 1 calc R U . . .
H83B H 1.793069 -0.566981 0.356130 0.050 Uiso 1 1 calc R U . . .
H83C H 1.707252 -0.574585 0.380101 0.050 Uiso 1 1 calc R U . . .
C84A C 1.3972(4) -0.7680(3) 0.33390(13) 0.0186(11) Uani 1 1 d . . . . .
H84A H 1.366604 -0.742182 0.349508 0.022 Uiso 1 1 calc R U . . .
C85A C 1.3153(5) -0.7833(3) 0.30617(16) 0.0281(14) Uani 1 1 d . . . . .
H85A H 1.297190 -0.742443 0.298166 0.042 Uiso 1 1 calc R U . . .
H85B H 1.252165 -0.809503 0.312261 0.042 Uiso 1 1 calc R U . . .
H85C H 1.344326 -0.807821 0.290396 0.042 Uiso 1 1 calc R U . . .
C86A C 1.4216(5) -0.8321(3) 0.34787(17) 0.0299(14) Uani 1 1 d . . . . .
H86A H 1.479553 -0.822281 0.364027 0.045 Uiso 1 1 calc R U . . .
H86B H 1.441515 -0.861056 0.332038 0.045 Uiso 1 1 calc R U . . .
H86C H 1.359246 -0.853740 0.356402 0.045 Uiso 1 1 calc R U . . .
C87A C 1.3959(4) -0.4952(3) 0.29579(13) 0.0147(10) Uani 1 1 d . . . . .
C88A C 1.4133(4) -0.5623(3) 0.25041(13) 0.0186(11) Uani 1 1 d . . . . .
H88A H 1.481383 -0.532077 0.253360 0.022 Uiso 1 1 calc R U . . .
C89A C 1.4431(5) -0.6309(3) 0.24570(14) 0.0242(13) Uani 1 1 d . . . . .
H89A H 1.379145 -0.663334 0.240873 0.029 Uiso 1 1 calc R U . . .
H89B H 1.482076 -0.643371 0.264408 0.029 Uiso 1 1 calc R U . . .
C90A C 1.5125(6) -0.6291(4) 0.21898(16) 0.0342(16) Uani 1 1 d . . . . .
H90A H 1.577167 -0.597573 0.224371 0.041 Uiso 1 1 calc R U . . .
H90B H 1.533367 -0.672754 0.215459 0.041 Uiso 1 1 calc R U . . .
C91A C 1.4551(7) -0.6096(4) 0.19005(16) 0.0368(17) Uani 1 1 d . . . . .
H91A H 1.393219 -0.642730 0.183769 0.044 Uiso 1 1 calc R U . . .
H91B H 1.502061 -0.607611 0.173542 0.044 Uiso 1 1 calc R U . . .
C92A C 1.4195(6) -0.5424(3) 0.19517(15) 0.0308(15) Uani 1 1 d . . . . .
H92A H 1.482033 -0.508504 0.198657 0.037 Uiso 1 1 calc R U . . .
H92B H 1.377110 -0.532175 0.176633 0.037 Uiso 1 1 calc R U . . .
C93A C 1.3544(5) -0.5405(3) 0.22242(13) 0.0207(12) Uani 1 1 d . . . . .
H93A H 1.339289 -0.495551 0.226257 0.025 Uiso 1 1 calc R U . . .
H93B H 1.286704 -0.569585 0.217792 0.025 Uiso 1 1 calc R U . . .
C94A C 1.2721(4) -0.6004(3) 0.28408(12) 0.0141(7) Uani 1 1 d . . . . .
C95A C 1.1528(4) -0.6513(3) 0.31680(14) 0.0188(11) Uani 1 1 d . . . . .
H95A H 1.144306 -0.687479 0.300727 0.023 Uiso 1 1 calc R U . . .
C96A C 1.0581(4) -0.6148(3) 0.31229(16) 0.0250(13) Uani 1 1 d . . . . .
H96A H 1.054078 -0.597944 0.291627 0.030 Uiso 1 1 calc R U . . .
H96B H 1.067327 -0.577081 0.327190 0.030 Uiso 1 1 calc R U . . .
C97A C 0.9550(5) -0.6596(4) 0.3164(2) 0.044(2) Uani 1 1 d . . . . .
H97A H 0.895758 -0.634128 0.314375 0.053 Uiso 1 1 calc R U . . .
H97B H 0.942113 -0.695118 0.300249 0.053 Uiso 1 1 calc R U . . .
C98A C 0.9614(5) -0.6890(4) 0.3477(2) 0.0392(18) Uani 1 1 d . . . . .
H98A H 0.967461 -0.653790 0.363792 0.047 Uiso 1 1 calc R U . . .
H98B H 0.896364 -0.719506 0.349580 0.047 Uiso 1 1 calc R U . . .
C99A C 1.0551(5) -0.7251(3) 0.35189(16) 0.0264(13) Uani 1 1 d . . . . .
H99A H 1.044995 -0.763160 0.337127 0.032 Uiso 1 1 calc R U . . .
H99B H 1.060033 -0.741674 0.372616 0.032 Uiso 1 1 calc R U . . .
C100 C 1.1584(4) -0.6810(3) 0.34731(14) 0.0193(11) Uani 1 1 d . . . . .
H10F H 1.172875 -0.645716 0.363541 0.023 Uiso 1 1 calc R U . . .
H10G H 1.217017 -0.707049 0.348992 0.023 Uiso 1 1 calc R U . . .
C101 C 0.8119(9) -0.6131(6) 0.2357(3) 0.040(2) Uani 0.799(12) 1 d D . P B 1
H10H H 0.769681 -0.577348 0.234496 0.060 Uiso 0.799(12) 1 calc R U P B 1
H10I H 0.872981 -0.600670 0.250653 0.060 Uiso 0.799(12) 1 calc R U P B 1
H10J H 0.769393 -0.652391 0.241915 0.060 Uiso 0.799(12) 1 calc R U P B 1
C102 C 0.8474(6) -0.6262(4) 0.20580(19) 0.0250(17) Uani 0.799(12) 1 d D . P B 1
H10K H 0.785748 -0.638596 0.190664 0.030 Uiso 0.799(12) 1 calc R U P B 1
H10L H 0.888768 -0.586124 0.199253 0.030 Uiso 0.799(12) 1 calc R U P B 1
C11Q C 0.886(2) -0.6628(14) 0.2409(7) 0.0250(17) Uani 0.201(12) 1 d D . P B 2
H11B H 0.836207 -0.699340 0.247144 0.030 Uiso 0.201(12) 1 calc R U P B 2
H12Q H 0.952084 -0.660159 0.254586 0.030 Uiso 0.201(12) 1 calc R U P B 2
C12Q C 0.843(4) -0.602(2) 0.2446(12) 0.040(2) Uani 0.201(12) 1 d D . P B 2
H12J H 0.783678 -0.609074 0.257026 0.060 Uiso 0.201(12) 1 calc R U P B 2
H12K H 0.818207 -0.588168 0.224530 0.060 Uiso 0.201(12) 1 calc R U P B 2
H12L H 0.896914 -0.568200 0.254574 0.060 Uiso 0.201(12) 1 calc R U P B 2
C103 C 0.8542(7) -0.7403(4) 0.1963(2) 0.044(2) Uani 1 1 d . . . . .
H10M H 0.780823 -0.743266 0.201366 0.053 Uiso 1 1 calc R U . . .
H10N H 0.886503 -0.774887 0.206867 0.053 Uiso 1 1 calc R U . . .
C104 C 0.8541(8) -0.7524(4) 0.1621(2) 0.049(2) Uani 1 1 d . . . . .
H10O H 0.817540 -0.796293 0.156055 0.074 Uiso 1 1 calc R U . . .
H10P H 0.926624 -0.748666 0.156895 0.074 Uiso 1 1 calc R U . . .
H10Q H 0.818232 -0.719972 0.151478 0.074 Uiso 1 1 calc R U . . .
C105 C 1.0605(7) -0.8052(4) 0.25088(18) 0.043(2) Uani 1 1 d . . . . .
H10R H 1.048527 -0.851959 0.244968 0.064 Uiso 1 1 calc R U . . .
H10S H 0.996668 -0.792482 0.258178 0.064 Uiso 1 1 calc R U . . .
H10T H 1.118303 -0.796290 0.267117 0.064 Uiso 1 1 calc R U . . .
C106 C 1.1844(6) -0.7789(3) 0.21508(18) 0.0360(16) Uani 1 1 d . . . . .
H10U H 1.190632 -0.825967 0.214349 0.043 Uiso 1 1 calc R U . . .
H10V H 1.242865 -0.755563 0.229158 0.043 Uiso 1 1 calc R U . . .
C107 C 1.1888(7) -0.7527(4) 0.18352(17) 0.0392(17) Uani 1 1 d . . . . .
H10W H 1.256081 -0.758959 0.175677 0.047 Uiso 1 1 calc R U . . .
H10X H 1.130883 -0.776605 0.169434 0.047 Uiso 1 1 calc R U . . .
C108 C 1.1764(6) -0.6593(4) 0.15604(15) 0.0345(16) Uani 1 1 d . . . . .
H10Y H 1.242436 -0.662830 0.147301 0.052 Uiso 1 1 calc R U . . .
H11C H 1.166865 -0.613237 0.157857 0.052 Uiso 1 1 calc R U . . .
H11D H 1.117863 -0.683632 0.142768 0.052 Uiso 1 1 calc R U . . .
C109 C 1.3330(5) -0.3397(3) 0.34589(15) 0.0280(13) Uani 1 1 d . . . . .
H11E H 1.263924 -0.342946 0.353611 0.042 Uiso 1 1 calc R U . . .
H11H H 1.384712 -0.311621 0.359985 0.042 Uiso 1 1 calc R U . . .
H11I H 1.353641 -0.383314 0.344104 0.042 Uiso 1 1 calc R U . . .
C110 C 1.3042(6) -0.2470(4) 0.31832(18) 0.0372(17) Uani 1 1 d . . . . .
H11J H 1.357698 -0.219401 0.332487 0.045 Uiso 1 1 calc R U . . .
H11K H 1.234896 -0.246789 0.326091 0.045 Uiso 1 1 calc R U . . .
C111 C 1.3029(6) -0.2206(4) 0.28729(18) 0.0371(17) Uani 1 1 d . . . . .
H11L H 1.250298 -0.248573 0.272970 0.044 Uiso 1 1 calc R U . . .
H11M H 1.284265 -0.175900 0.287919 0.044 Uiso 1 1 calc R U . . .
C112 C 1.4195(7) -0.1858(4) 0.25023(18) 0.0420(18) Uani 1 1 d . . . . .
H11N H 1.387701 -0.145663 0.251164 0.063 Uiso 1 1 calc R U . . .
H11O H 1.386004 -0.213734 0.232633 0.063 Uiso 1 1 calc R U . . .
H11P H 1.494691 -0.174820 0.248226 0.063 Uiso 1 1 calc R U . . .
C113 C 1.6027(15) -0.2280(7) 0.3288(4) 0.023(3) Uani 0.333(10) 1 d D U P A 1
H11Q H 1.658816 -0.225357 0.345442 0.035 Uiso 0.333(10) 1 calc R U P A 1
H11R H 1.536021 -0.224428 0.337094 0.035 Uiso 0.333(10) 1 calc R U P A 1
H11W H 1.618749 -0.192391 0.315209 0.035 Uiso 0.333(10) 1 calc R U P A 1
C114 C 1.6920(16) -0.3008(17) 0.3016(6) 0.067(7) Uani 0.333(10) 1 d D U P A 1
H11X H 1.705731 -0.345219 0.306502 0.080 Uiso 0.333(10) 1 calc R U P A 1
H11Y H 1.750230 -0.268869 0.311754 0.080 Uiso 0.333(10) 1 calc R U P A 1
C115 C 1.685(2) -0.2940(14) 0.2672(5) 0.067(7) Uani 0.333(10) 1 d D U P A 1
H11Z H 1.670569 -0.249829 0.262056 0.080 Uiso 0.333(10) 1 calc R U P A 1
H12M H 1.751967 -0.301225 0.259237 0.080 Uiso 0.333(10) 1 calc R U P A 1
C116 C 1.641(2) -0.3998(11) 0.2443(7) 0.023(3) Uani 0.333(10) 1 d D U P A 1
H12N H 1.708247 -0.387191 0.236293 0.035 Uiso 0.333(10) 1 calc R U P A 1
H12O H 1.590620 -0.423321 0.228238 0.035 Uiso 0.333(10) 1 calc R U P A 1
H12P H 1.649696 -0.428012 0.261357 0.035 Uiso 0.333(10) 1 calc R U P A 1
C13Q C 1.6425(10) -0.2485(5) 0.2949(2) 0.044(3) Uani 0.667(10) 1 d D U P A 2
H13A H 1.592884 -0.216502 0.291948 0.052 Uiso 0.667(10) 1 calc R U P A 2
H13B H 1.708895 -0.229389 0.287196 0.052 Uiso 0.667(10) 1 calc R U P A 2
C14Q C 1.6647(15) -0.2550(9) 0.3290(3) 0.074(4) Uani 0.667(10) 1 d D U P A 2
H14A H 1.677710 -0.211540 0.339349 0.110 Uiso 0.667(10) 1 calc R U P A 2
H14B H 1.726581 -0.276936 0.332955 0.110 Uiso 0.667(10) 1 calc R U P A 2
H14C H 1.604037 -0.280793 0.336696 0.110 Uiso 0.667(10) 1 calc R U P A 2
C15Q C 1.6884(9) -0.3305(8) 0.2652(4) 0.067(4) Uani 0.667(10) 1 d D U P A 2
H15B H 1.737975 -0.339297 0.282486 0.080 Uiso 0.667(10) 1 calc R U P A 2
H15C H 1.725753 -0.298206 0.252577 0.080 Uiso 0.667(10) 1 calc R U P A 2
C16Q C 1.647(2) -0.3936(10) 0.2462(7) 0.074(4) Uani 0.667(10) 1 d D U P A 2
H16B H 1.671061 -0.390493 0.225927 0.110 Uiso 0.667(10) 1 calc R U P A 2
H16C H 1.569875 -0.400319 0.244448 0.110 Uiso 0.667(10) 1 calc R U P A 2
H16D H 1.672660 -0.430529 0.256194 0.110 Uiso 0.667(10) 1 calc R U P A 2
Ga1B Ga 1.62109(4) -0.92035(3) 0.08677(2) 0.01162(12) Uani 1 1 d . . . . .
Na1B Na 1.38973(18) -1.12509(11) 0.04199(5) 0.0211(5) Uani 1 1 d . . . . .
O1B O 1.5263(3) -0.98939(19) 0.06644(9) 0.0166(8) Uani 1 1 d . . . . .
O2B O 1.3772(3) -1.01855(19) 0.03724(10) 0.0221(9) Uani 1 1 d . . . . .
O3B O 1.5703(3) -0.8491(2) 0.00465(9) 0.0191(8) Uani 1 1 d . . . . .
O4B O 1.3807(4) -1.2350(2) 0.05480(11) 0.0313(10) Uani 1 1 d . . . . .
O5B O 1.2209(3) -1.1593(2) 0.05335(11) 0.0269(10) Uani 1 1 d . . . . .
N1B N 1.5642(4) -0.8742(2) 0.11778(11) 0.0182(10) Uani 1 1 d . . . . .
N2B N 1.7220(3) -0.9490(2) 0.11527(10) 0.0132(9) Uani 1 1 d . . . . .
N3B N 1.4666(4) -0.9169(2) 0.03229(10) 0.0141(9) Uani 1 1 d . . . . .
N4B N 1.6446(3) -0.8767(2) 0.05016(10) 0.0137(9) Uani 1 1 d . . . . .
C1B C 1.6199(4) -0.8855(2) 0.14495(12) 0.0125(10) Uani 1 1 d . . . . .
C2B C 1.6981(4) -0.9245(3) 0.14371(13) 0.0157(10) Uani 1 1 d . . . . .
C3B C 1.7475(4) -0.9299(3) 0.17450(13) 0.0175(11) Uani 1 1 d . . . . .
C4B C 1.6914(4) -0.8936(3) 0.19368(13) 0.0176(11) Uani 1 1 d . . . . .
C5B C 1.6144(4) -0.8646(3) 0.17649(13) 0.0168(11) Uani 1 1 d . . . . .
C6B C 1.5554(5) -0.8251(3) 0.19170(14) 0.0216(12) Uani 1 1 d . . . . .
H6BA H 1.503978 -0.803830 0.180944 0.026 Uiso 1 1 calc R U . . .
C7B C 1.5748(6) -0.8176(3) 0.22410(15) 0.0294(14) Uani 1 1 d . . . . .
H7BA H 1.534637 -0.790926 0.234717 0.035 Uiso 1 1 calc R U . . .
C8B C 1.6480(6) -0.8467(3) 0.24051(14) 0.0268(13) Uani 1 1 d . . . . .
H8BA H 1.657041 -0.840633 0.262050 0.032 Uiso 1 1 calc R U . . .
C9B C 1.7116(5) -0.8866(3) 0.22524(13) 0.0220(12) Uani 1 1 d . . . . .
C10B C 1.7930(5) -0.9190(3) 0.23874(14) 0.0258(13) Uani 1 1 d . . . . .
H11T H 1.809850 -0.916191 0.260172 0.031 Uiso 1 1 calc R U . . .
C11B C 1.8471(5) -0.9546(3) 0.22036(14) 0.0272(13) Uani 1 1 d . . . . .
H12B H 1.902083 -0.975224 0.229655 0.033 Uiso 1 1 calc R U . . .
C12B C 1.8250(5) -0.9620(3) 0.18810(13) 0.0209(12) Uani 1 1 d . . . . .
H12R H 1.862423 -0.988210 0.176275 0.025 Uiso 1 1 calc R U . . .
C13B C 1.4667(4) -0.8494(3) 0.11701(12) 0.0155(10) Uani 1 1 d . . . . .
C14B C 1.3767(4) -0.8871(3) 0.12676(14) 0.0207(12) Uani 1 1 d . . . . .
C15B C 1.2813(5) -0.8623(3) 0.12368(15) 0.0248(13) Uani 1 1 d . . . . .
H15E H 1.220706 -0.887158 0.130183 0.030 Uiso 1 1 calc R U . . .
C16B C 1.2729(5) -0.8038(3) 0.11174(17) 0.0303(15) Uani 1 1 d . . . . .
H16F H 1.206636 -0.788966 0.109131 0.036 Uiso 1 1 calc R U . . .
C17B C 1.3627(6) -0.7653(3) 0.10322(17) 0.0322(15) Uani 1 1 d . . . . .
H17B H 1.357404 -0.723513 0.095592 0.039 Uiso 1 1 calc R U . . .
C18B C 1.4581(5) -0.7875(3) 0.10582(15) 0.0226(12) Uani 1 1 d . . . . .
C19B C 1.3802(5) -0.9537(3) 0.13982(15) 0.0256(13) Uani 1 1 d . . . . .
H19B H 1.455005 -0.961469 0.142070 0.031 Uiso 1 1 calc R U . . .
C20B C 1.3173(5) -1.0084(3) 0.11848(17) 0.0317(15) Uani 1 1 d . . . . .
H20G H 1.345755 -1.007771 0.098689 0.048 Uiso 1 1 calc R U . . .
H20H H 1.243582 -1.001624 0.115802 0.048 Uiso 1 1 calc R U . . .
H20I H 1.322275 -1.050637 0.127315 0.048 Uiso 1 1 calc R U . . .
C21B C 1.3394(7) -0.9572(4) 0.17142(18) 0.0415(18) Uani 1 1 d . . . . .
H21G H 1.382875 -0.924405 0.185490 0.062 Uiso 1 1 calc R U . . .
H21H H 1.342666 -1.000763 0.178999 0.062 Uiso 1 1 calc R U . . .
H21I H 1.266543 -0.948573 0.169881 0.062 Uiso 1 1 calc R U . . .
C22B C 1.5557(6) -0.7440(3) 0.0980(2) 0.0376(19) Uani 1 1 d . . . . .
H22B H 1.613969 -0.771037 0.098346 0.045 Uiso 1 1 calc R U . . .
C23B C 1.5442(9) -0.7163(5) 0.0667(2) 0.062(3) Uani 1 1 d . . . . .
H23G H 1.515414 -0.751491 0.051569 0.092 Uiso 1 1 calc R U . . .
H23H H 1.613086 -0.696035 0.061585 0.092 Uiso 1 1 calc R U . . .
H23I H 1.496723 -0.683362 0.066842 0.092 Uiso 1 1 calc R U . . .
C24B C 1.5887(7) -0.6873(5) 0.1216(3) 0.062(3) Uani 1 1 d . . . . .
H24G H 1.654408 -0.661929 0.116770 0.093 Uiso 1 1 calc R U . . .
H24H H 1.599159 -0.704475 0.141871 0.093 Uiso 1 1 calc R U . . .
H24I H 1.533849 -0.659159 0.121387 0.093 Uiso 1 1 calc R U . . .
C25B C 1.7650(4) -1.0096(3) 0.11557(12) 0.0128(10) Uani 1 1 d . . . . .
C26B C 1.7041(4) -1.0673(3) 0.12362(12) 0.0168(11) Uani 1 1 d . . . . .
C27B C 1.7511(5) -1.1235(3) 0.12620(15) 0.0238(13) Uani 1 1 d . . . . .
H27B H 1.711782 -1.162446 0.132121 0.029 Uiso 1 1 calc R U . . .
C28B C 1.8537(5) -1.1237(3) 0.12032(16) 0.0258(13) Uani 1 1 d . . . . .
H28B H 1.884814 -1.162330 0.122643 0.031 Uiso 1 1 calc R U . . .
C29B C 1.9109(5) -1.0690(3) 0.11123(13) 0.0208(12) Uani 1 1 d . . . . .
H29B H 1.980748 -1.070639 0.106593 0.025 Uiso 1 1 calc R U . . .
C30B C 1.8695(4) -1.0103(3) 0.10851(13) 0.0165(11) Uani 1 1 d . . . . .
C31B C 1.5898(4) -1.0710(3) 0.12868(13) 0.0181(11) Uani 1 1 d . . . . .
H31B H 1.568613 -1.027281 0.124726 0.022 Uiso 1 1 calc R U . . .
C32B C 1.5236(5) -1.1206(3) 0.10572(15) 0.0240(13) Uani 1 1 d . . . . .
H32G H 1.543373 -1.111938 0.085223 0.036 Uiso 1 1 calc R U . . .
H32H H 1.449166 -1.116955 0.106463 0.036 Uiso 1 1 calc R U . . .
H32I H 1.535771 -1.164787 0.110719 0.036 Uiso 1 1 calc R U . . .
C33B C 1.5680(5) -1.0866(3) 0.16145(15) 0.0293(14) Uani 1 1 d . . . . .
H33G H 1.605246 -1.051568 0.175554 0.044 Uiso 1 1 calc R U . . .
H33H H 1.592327 -1.127998 0.166473 0.044 Uiso 1 1 calc R U . . .
H33I H 1.492422 -1.090280 0.163202 0.044 Uiso 1 1 calc R U . . .
C34B C 1.9352(4) -0.9495(3) 0.09928(14) 0.0193(11) Uani 1 1 d . . . . .
H34B H 1.886989 -0.925226 0.086610 0.023 Uiso 1 1 calc R U . . .
C35B C 2.0219(5) -0.9634(3) 0.07955(16) 0.0282(14) Uani 1 1 d . . . . .
H35G H 1.992209 -0.995587 0.063107 0.042 Uiso 1 1 calc R U . . .
H35H H 2.077192 -0.980557 0.092104 0.042 Uiso 1 1 calc R U . . .
H35I H 2.051510 -0.922870 0.070833 0.042 Uiso 1 1 calc R U . . .
C36B C 1.9820(5) -0.9039(3) 0.12652(15) 0.0268(13) Uani 1 1 d . . . . .
H36G H 1.925481 -0.891929 0.137910 0.040 Uiso 1 1 calc R U . . .
H36H H 2.021456 -0.864413 0.119380 0.040 Uiso 1 1 calc R U . . .
H36I H 2.029215 -0.926099 0.139768 0.040 Uiso 1 1 calc R U . . .
C37B C 1.4538(4) -0.9782(3) 0.04520(12) 0.0143(10) Uani 1 1 d . . . . .
C38B C 1.3735(4) -0.8965(3) 0.01464(12) 0.0153(10) Uani 1 1 d . . . . .
H38B H 1.395267 -0.849837 0.010127 0.018 Uiso 1 1 calc R U . . .
C39B C 1.3418(5) -0.9328(3) -0.01628(14) 0.0241(12) Uani 1 1 d . . . . .
H39E H 1.316484 -0.979295 -0.013380 0.029 Uiso 1 1 calc R U . . .
H39F H 1.403369 -0.930570 -0.028145 0.029 Uiso 1 1 calc R U . . .
C40B C 1.2546(5) -0.9016(4) -0.03369(15) 0.0312(15) Uani 1 1 d . . . . .
H40E H 1.282945 -0.856825 -0.038699 0.037 Uiso 1 1 calc R U . . .
H40F H 1.230429 -0.927319 -0.053022 0.037 Uiso 1 1 calc R U . . .
C41B C 1.1624(5) -0.8991(4) -0.01507(16) 0.0342(16) Uani 1 1 d . . . . .
H41E H 1.110361 -0.875656 -0.026201 0.041 Uiso 1 1 calc R U . . .
H41F H 1.128133 -0.944149 -0.012522 0.041 Uiso 1 1 calc R U . . .
C42B C 1.1955(5) -0.8653(4) 0.01591(16) 0.0323(16) Uani 1 1 d . . . . .
H42E H 1.133699 -0.867278 0.027681 0.039 Uiso 1 1 calc R U . . .
H42F H 1.221776 -0.818766 0.013419 0.039 Uiso 1 1 calc R U . . .
C43B C 1.2802(5) -0.8963(3) 0.03348(14) 0.0228(12) Uani 1 1 d . . . . .
H43E H 1.252322 -0.941634 0.037860 0.027 Uiso 1 1 calc R U . . .
H43F H 1.303005 -0.871416 0.053083 0.027 Uiso 1 1 calc R U . . .
C44B C 1.5649(4) -0.8797(3) 0.02778(13) 0.0142(10) Uani 1 1 d . . . . .
C45B C 1.7418(4) -0.8343(3) 0.04467(12) 0.0136(10) Uani 1 1 d . . . . .
H45B H 1.721615 -0.797540 0.032470 0.016 Uiso 1 1 calc R U . . .
C46B C 1.8119(4) -0.8713(3) 0.02606(12) 0.0176(11) Uani 1 1 d . . . . .
H46E H 1.833272 -0.908088 0.037612 0.021 Uiso 1 1 calc R U . . .
H46F H 1.771875 -0.889487 0.006706 0.021 Uiso 1 1 calc R U . . .
C47B C 1.9092(4) -0.8253(3) 0.01936(13) 0.0222(12) Uani 1 1 d . . . . .
H47E H 1.887938 -0.790644 0.006363 0.027 Uiso 1 1 calc R U . . .
H47F H 1.955047 -0.850007 0.008115 0.027 Uiso 1 1 calc R U . . .
C48B C 1.9709(5) -0.7939(3) 0.04924(14) 0.0219(12) Uani 1 1 d . . . . .
H48E H 1.999991 -0.828082 0.061016 0.026 Uiso 1 1 calc R U . . .
H48F H 2.030183 -0.761632 0.044356 0.026 Uiso 1 1 calc R U . . .
C49B C 1.8998(5) -0.7601(3) 0.06850(14) 0.0222(12) Uani 1 1 d . . . . .
H49E H 1.939642 -0.743911 0.088161 0.027 Uiso 1 1 calc R U . . .
H49F H 1.879380 -0.721946 0.057875 0.027 Uiso 1 1 calc R U . . .
C50B C 1.8018(4) -0.8048(3) 0.07456(13) 0.0171(11) Uani 1 1 d . . . . .
H50E H 1.756237 -0.779839 0.085749 0.020 Uiso 1 1 calc R U . . .
H50F H 1.821190 -0.840238 0.087386 0.020 Uiso 1 1 calc R U . . .
C51B C 1.4480(9) -1.2716(4) 0.0404(2) 0.062(3) Uani 1 1 d . . . . .
H51G H 1.434039 -1.317246 0.045772 0.093 Uiso 1 1 calc R U . . .
H51H H 1.521088 -1.253842 0.047142 0.093 Uiso 1 1 calc R U . . .
H51I H 1.435488 -1.269063 0.018300 0.093 Uiso 1 1 calc R U . . .
C52B C 1.2739(7) -1.2639(4) 0.0507(2) 0.052(2) Uani 1 1 d . . . . .
H52E H 1.265946 -1.307573 0.059336 0.062 Uiso 1 1 calc R U . . .
H52F H 1.249237 -1.269161 0.028787 0.062 Uiso 1 1 calc R U . . .
C53B C 1.2109(6) -1.2205(4) 0.0666(2) 0.044(2) Uani 1 1 d . . . . .
H53E H 1.136208 -1.240444 0.064702 0.053 Uiso 1 1 calc R U . . .
H53F H 1.236273 -1.214896 0.088505 0.053 Uiso 1 1 calc R U . . .
C54B C 1.1463(6) -1.1191(4) 0.06178(18) 0.0360(16) Uani 1 1 d . . . . .
H54G H 1.075193 -1.142546 0.056600 0.054 Uiso 1 1 calc R U . . .
H54H H 1.154794 -1.078784 0.050808 0.054 Uiso 1 1 calc R U . . .
H54I H 1.157596 -1.108456 0.083735 0.054 Uiso 1 1 calc R U . . .
Ga1C Ga 1.90037(5) -0.07325(3) 0.39809(2) 0.01460(13) Uani 1 1 d . . . . .
Na1C Na 1.8662(2) -0.14868(12) 0.52966(6) 0.0337(6) Uani 1 1 d . . . . .
O1C O 1.9745(3) 0.00335(19) 0.41861(9) 0.0188(8) Uani 1 1 d . . . . .
O2C O 2.1062(3) 0.0418(2) 0.45347(10) 0.0236(9) Uani 1 1 d . . . . .
O3C O 1.9184(3) -0.1337(2) 0.48225(9) 0.0237(9) Uani 1 1 d . . . . .
O4C O 1.6869(6) -0.1691(3) 0.54362(18) 0.073(2) Uani 1 1 d D U . . .
O5C O 1.8535(5) -0.2688(3) 0.52191(14) 0.0517(16) Uani 1 1 d . . . . .
O6C O 2.0158(4) -0.1889(2) 0.55439(12) 0.0369(12) Uani 1 1 d . . . . .
N1C N 1.9683(4) -0.1307(2) 0.37468(11) 0.0168(9) Uani 1 1 d . . . . .
N2C N 1.8223(4) -0.0495(2) 0.36273(11) 0.0179(10) Uani 1 1 d . . . . .
N3C N 1.8561(4) -0.1086(2) 0.43471(11) 0.0181(10) Uani 1 1 d . . . . .
N4C N 2.0284(4) -0.0643(2) 0.45623(11) 0.0174(9) Uani 1 1 d . . . . .
C1C C 1.9240(4) -0.1300(3) 0.34499(13) 0.0166(11) Uani 1 1 d . . . . .
C2C C 1.8499(4) -0.0886(3) 0.33897(13) 0.0187(11) Uani 1 1 d . . . . .
C3C C 1.8152(5) -0.0947(3) 0.30641(13) 0.0209(12) Uani 1 1 d . . . . .
C4C C 1.8743(5) -0.1406(3) 0.29381(14) 0.0228(12) Uani 1 1 d . . . . .
C5C C 1.9427(4) -0.1632(3) 0.31674(14) 0.0188(11) Uani 1 1 d . . . . .
C6C C 2.0066(5) -0.2070(3) 0.30823(15) 0.0243(12) Uani 1 1 d . . . . .
H6CA H 2.053429 -0.223005 0.322996 0.029 Uiso 1 1 calc R U . . .
C7C C 2.0018(5) -0.2281(3) 0.27679(15) 0.0278(14) Uani 1 1 d . . . . .
H7CA H 2.046028 -0.258224 0.270850 0.033 Uiso 1 1 calc R U . . .
C8C C 1.9351(6) -0.2057(3) 0.25524(15) 0.0299(14) Uani 1 1 d . . . . .
H8CA H 1.933354 -0.220749 0.234608 0.036 Uiso 1 1 calc R U . . .
C9C C 1.8669(5) -0.1595(3) 0.26325(13) 0.0236(13) Uani 1 1 d . . . . .
C10C C 1.7944(6) -0.1321(3) 0.24347(16) 0.0315(15) Uani 1 1 d . . . . .
H10Z H 1.787162 -0.143195 0.222257 0.038 Uiso 1 1 calc R U . . .
C11C C 1.7342(6) -0.0891(3) 0.25517(17) 0.0358(17) Uani 1 1 d . . . . .
H11S H 1.684317 -0.072112 0.241693 0.043 Uiso 1 1 calc R U . . .
C12C C 1.7437(5) -0.0690(3) 0.28659(15) 0.0281(14) Uani 1 1 d . . . . .
H12C H 1.701938 -0.038655 0.293868 0.034 Uiso 1 1 calc R U . . .
C13C C 2.0543(5) -0.1651(3) 0.38146(12) 0.0179(11) Uani 1 1 d . . . . .
C14C C 2.0358(5) -0.2323(3) 0.38827(14) 0.0237(12) Uani 1 1 d . . . . .
C15C C 2.1217(6) -0.2638(3) 0.39648(16) 0.0325(15) Uani 1 1 d . . . . .
H15D H 2.109885 -0.308185 0.401649 0.039 Uiso 1 1 calc R U . . .
C16C C 2.2252(5) -0.2318(3) 0.39731(15) 0.0293(14) Uani 1 1 d . . . . .
H16E H 2.282636 -0.254107 0.403161 0.035 Uiso 1 1 calc R U . . .
C17C C 2.2425(5) -0.1678(3) 0.38955(14) 0.0258(13) Uani 1 1 d . . . . .
H17C H 2.312499 -0.146320 0.389717 0.031 Uiso 1 1 calc R U . . .
C18C C 2.1588(5) -0.1334(3) 0.38138(13) 0.0204(12) Uani 1 1 d . . . . .
C19C C 1.9268(6) -0.2691(3) 0.38773(16) 0.0278(14) Uani 1 1 d . . . . .
H19C H 1.876725 -0.239950 0.379542 0.033 Uiso 1 1 calc R U . . .
C20C C 1.8995(6) -0.2863(4) 0.41937(17) 0.0353(16) Uani 1 1 d . . . . .
H20D H 1.904689 -0.246179 0.432244 0.053 Uiso 1 1 calc R U . . .
H20E H 1.948367 -0.314188 0.428177 0.053 Uiso 1 1 calc R U . . .
H20F H 1.827693 -0.309578 0.418118 0.053 Uiso 1 1 calc R U . . .
C21C C 1.9105(7) -0.3315(4) 0.3666(2) 0.0432(19) Uani 1 1 d . . . . .
H21D H 1.922030 -0.319673 0.345834 0.065 Uiso 1 1 calc R U . . .
H21E H 1.838644 -0.353862 0.366995 0.065 Uiso 1 1 calc R U . . .
H21F H 1.960291 -0.360459 0.373717 0.065 Uiso 1 1 calc R U . . .
C22C C 2.1813(5) -0.0637(3) 0.37168(15) 0.0240(13) Uani 1 1 d . . . . .
H22C H 2.113905 -0.044998 0.370483 0.029 Uiso 1 1 calc R U . . .
C23C C 2.2593(5) -0.0208(4) 0.39400(18) 0.0351(16) Uani 1 1 d . . . . .
H23D H 2.274603 0.022693 0.386047 0.053 Uiso 1 1 calc R U . . .
H23E H 2.324206 -0.040115 0.396915 0.053 Uiso 1 1 calc R U . . .
H23F H 2.229808 -0.017116 0.413520 0.053 Uiso 1 1 calc R U . . .
C24C C 2.2192(6) -0.0634(4) 0.33998(17) 0.0399(17) Uani 1 1 d . . . . .
H24D H 2.227362 -0.018698 0.333049 0.060 Uiso 1 1 calc R U . . .
H24E H 2.167825 -0.091515 0.325823 0.060 Uiso 1 1 calc R U . . .
H24F H 2.286913 -0.079646 0.340723 0.060 Uiso 1 1 calc R U . . .
C25C C 1.8039(4) 0.0159(3) 0.35640(14) 0.0178(11) Uani 1 1 d . . . . .
C26C C 1.7094(5) 0.0360(3) 0.36375(16) 0.0258(13) Uani 1 1 d . . . . .
C27C C 1.6874(5) 0.0976(3) 0.35615(19) 0.0365(17) Uani 1 1 d . . . . .
H27C H 1.623952 0.111218 0.361350 0.044 Uiso 1 1 calc R U . . .
C28C C 1.7559(5) 0.1391(3) 0.34123(19) 0.0343(17) Uani 1 1 d . . . . .
H28C H 1.739450 0.180709 0.335807 0.041 Uiso 1 1 calc R U . . .
C29C C 1.8498(5) 0.1192(3) 0.33421(15) 0.0265(14) Uani 1 1 d . . . . .
H29C H 1.897197 0.147862 0.323939 0.032 Uiso 1 1 calc R U . . .
C30C C 1.8764(5) 0.0583(3) 0.34186(14) 0.0199(12) Uani 1 1 d . . . . .
C31C C 1.6309(5) -0.0105(4) 0.37930(19) 0.0346(16) Uani 1 1 d . . . . .
H31C H 1.672527 -0.037023 0.392842 0.041 Uiso 1 1 calc R U . . .
C32C C 1.5630(6) 0.0243(4) 0.3996(2) 0.045(2) Uani 1 1 d . . . . .
H32D H 1.518305 -0.008204 0.409939 0.068 Uiso 1 1 calc R U . . .
H32E H 1.518948 0.049750 0.386984 0.068 Uiso 1 1 calc R U . . .
H32F H 1.608577 0.053623 0.414759 0.068 Uiso 1 1 calc R U . . .
C33C C 1.5631(6) -0.0577(4) 0.3560(2) 0.051(2) Uani 1 1 d . . . . .
H33D H 1.606831 -0.086400 0.346703 0.077 Uiso 1 1 calc R U . . .
H33E H 1.530203 -0.033174 0.340187 0.077 Uiso 1 1 calc R U . . .
H33F H 1.508587 -0.084113 0.366013 0.077 Uiso 1 1 calc R U . . .
C34C C 1.9860(5) 0.0431(3) 0.33642(14) 0.0218(12) Uani 1 1 d . . . . .
H34C H 1.989887 -0.002768 0.342120 0.026 Uiso 1 1 calc R U . . .
C35C C 2.0722(5) 0.0883(3) 0.35696(17) 0.0284(14) Uani 1 1 d . . . . .
H35D H 2.062396 0.081238 0.378372 0.043 Uiso 1 1 calc R U . . .
H35E H 2.067316 0.133971 0.352803 0.043 Uiso 1 1 calc R U . . .
H35F H 2.141376 0.078288 0.352714 0.043 Uiso 1 1 calc R U . . .
C36C C 2.0056(6) 0.0474(4) 0.30257(16) 0.0411(19) Uani 1 1 d . . . . .
H36D H 2.074817 0.035347 0.299732 0.062 Uiso 1 1 calc R U . . .
H36E H 2.003071 0.092092 0.296373 0.062 Uiso 1 1 calc R U . . .
H36F H 1.951460 0.017356 0.290124 0.062 Uiso 1 1 calc R U . . .
C37C C 2.0371(5) -0.0034(3) 0.44252(13) 0.0181(11) Uani 1 1 d . . . . .
C38C C 2.1235(4) -0.0776(3) 0.47502(13) 0.0180(11) Uani 1 1 d . . . . .
H38C H 2.184021 -0.050187 0.467062 0.022 Uiso 1 1 calc R U . . .
C39C C 2.1292(5) -0.0579(3) 0.50855(14) 0.0232(12) Uani 1 1 d . . . . .
H39C H 2.072891 -0.084933 0.518053 0.028 Uiso 1 1 calc R U . . .
H39D H 2.119133 -0.011556 0.511105 0.028 Uiso 1 1 calc R U . . .
C40C C 2.2361(6) -0.0674(3) 0.52392(15) 0.0299(14) Uani 1 1 d . . . . .
H40C H 2.238573 -0.057222 0.546062 0.036 Uiso 1 1 calc R U . . .
H40D H 2.291523 -0.036788 0.515814 0.036 Uiso 1 1 calc R U . . .
C41C C 2.2577(6) -0.1382(3) 0.51844(16) 0.0326(15) Uani 1 1 d . . . . .
H41C H 2.328914 -0.142218 0.527805 0.039 Uiso 1 1 calc R U . . .
H41D H 2.206630 -0.168364 0.528407 0.039 Uiso 1 1 calc R U . . .
C42C C 2.2495(6) -0.1578(4) 0.48453(15) 0.0317(15) Uani 1 1 d . . . . .
H42C H 2.260290 -0.203986 0.481827 0.038 Uiso 1 1 calc R U . . .
H42D H 2.304797 -0.130430 0.474774 0.038 Uiso 1 1 calc R U . . .
C43C C 2.1407(5) -0.1490(3) 0.46935(14) 0.0237(12) Uani 1 1 d . . . . .
H43C H 2.085505 -0.178799 0.477996 0.028 Uiso 1 1 calc R U . . .
H43D H 2.136526 -0.159724 0.447214 0.028 Uiso 1 1 calc R U . . .
C44C C 1.9293(4) -0.1042(3) 0.45887(13) 0.0185(11) Uani 1 1 d . . . . .
C45C C 1.7543(5) -0.1482(3) 0.43885(14) 0.0207(12) Uani 1 1 d . . . . .
H45C H 1.768762 -0.185656 0.451386 0.025 Uiso 1 1 calc R U . . .
C46C C 1.6843(5) -0.1084(4) 0.45595(16) 0.0309(15) Uani 1 1 d . . . . .
H46C H 1.671078 -0.069922 0.444376 0.037 Uiso 1 1 calc R U . . .
H46D H 1.720719 -0.092613 0.476112 0.037 Uiso 1 1 calc R U . . .
C47C C 1.5791(6) -0.1506(5) 0.4601(2) 0.050(2) Uani 1 1 d . . . . .
H47C H 1.591740 -0.185866 0.473929 0.060 Uiso 1 1 calc R U . . .
H47D H 1.532760 -0.123338 0.469647 0.060 Uiso 1 1 calc R U . . .
C48C C 1.5247(6) -0.1807(4) 0.4296(2) 0.045(2) Uani 1 1 d . . . . .
H48C H 1.459673 -0.209602 0.433186 0.054 Uiso 1 1 calc R U . . .
H48D H 1.504611 -0.145466 0.416776 0.054 Uiso 1 1 calc R U . . .
C49C C 1.5938(6) -0.2196(3) 0.41288(19) 0.0362(17) Uani 1 1 d . . . . .
H49C H 1.556881 -0.236556 0.392942 0.043 Uiso 1 1 calc R U . . .
H49D H 1.609060 -0.257274 0.424772 0.043 Uiso 1 1 calc R U . . .
C50C C 1.6976(5) -0.1762(3) 0.40800(14) 0.0233(12) Uani 1 1 d . . . . .
H50C H 1.743200 -0.202290 0.397474 0.028 Uiso 1 1 calc R U . . .
H50D H 1.682680 -0.139975 0.395031 0.028 Uiso 1 1 calc R U . . .
C51C C 1.6215(12) -0.0660(7) 0.5347(4) 0.043(4) Uani 0.55(2) 1 d D U P C 1
H51A H 1.588982 -0.032905 0.545293 0.064 Uiso 0.55(2) 1 calc R U P C 1
H51B H 1.585054 -0.075939 0.514262 0.064 Uiso 0.55(2) 1 calc R U P C 1
H51C H 1.695463 -0.049491 0.533141 0.064 Uiso 0.55(2) 1 calc R U P C 1
C52C C 1.613(3) -0.1281(11) 0.5525(8) 0.131(16) Uani 0.55(2) 1 d D U P C 1
H52A H 1.627686 -0.116271 0.574576 0.157 Uiso 0.55(2) 1 calc R U P C 1
H52B H 1.541386 -0.152251 0.548779 0.157 Uiso 0.55(2) 1 calc R U P C 1
C51Q C 1.5457(17) -0.0843(14) 0.5437(7) 0.077(9) Uani 0.45(2) 1 d D U P C 2
H51D H 1.561375 -0.048119 0.530427 0.115 Uiso 0.45(2) 1 calc R U P C 2
H51E H 1.516581 -0.068347 0.561822 0.115 Uiso 0.45(2) 1 calc R U P C 2
H51F H 1.494468 -0.118566 0.532767 0.115 Uiso 0.45(2) 1 calc R U P C 2
C52Q C 1.6463(19) -0.1120(9) 0.5534(5) 0.056(6) Uani 0.45(2) 1 d D U P C 2
H52C H 1.703005 -0.075802 0.550758 0.067 Uiso 0.45(2) 1 calc R U P C 2
H52D H 1.645669 -0.115512 0.575642 0.067 Uiso 0.45(2) 1 calc R U P C 2
C53C C 1.6629(8) -0.2279(4) 0.5589(2) 0.036(2) Uani 0.693(13) 1 d D U P C 1
H53A H 1.663575 -0.266124 0.544873 0.043 Uiso 0.693(13) 1 calc R U P C 1
H53B H 1.592146 -0.230385 0.566011 0.043 Uiso 0.693(13) 1 calc R U P C 1
C54C C 1.7448(11) -0.2284(8) 0.5861(3) 0.048(3) Uani 0.693(13) 1 d D U P C 1
H54A H 1.720719 -0.263169 0.599349 0.072 Uiso 0.693(13) 1 calc R U P C 1
H54B H 1.754733 -0.186196 0.597513 0.072 Uiso 0.693(13) 1 calc R U P C 1
H54C H 1.811449 -0.236306 0.578826 0.072 Uiso 0.693(13) 1 calc R U P C 1
C53Q C 1.7391(18) -0.1930(11) 0.5663(5) 0.036(2) Uani 0.307(13) 1 d D . P C 2
H53C H 1.759594 -0.153856 0.580204 0.043 Uiso 0.307(13) 1 calc R U P C 2
H53D H 1.804362 -0.199488 0.557221 0.043 Uiso 0.307(13) 1 calc R U P C 2
C54Q C 1.731(3) -0.2465(19) 0.5884(9) 0.048(3) Uani 0.307(13) 1 d D . P C 2
H54D H 1.794308 -0.240673 0.602831 0.072 Uiso 0.307(13) 1 calc R U P C 2
H54E H 1.724538 -0.288912 0.577277 0.072 Uiso 0.307(13) 1 calc R U P C 2
H54F H 1.669316 -0.244617 0.599461 0.072 Uiso 0.307(13) 1 calc R U P C 2
C55C C 1.7857(9) -0.3035(5) 0.4974(2) 0.063(3) Uani 1 1 d . . . . .
H55A H 1.771965 -0.349786 0.501725 0.094 Uiso 1 1 calc R U . . .
H55B H 1.819376 -0.298794 0.478499 0.094 Uiso 1 1 calc R U . . .
H55C H 1.719374 -0.285584 0.495278 0.094 Uiso 1 1 calc R U . . .
C56C C 1.9585(8) -0.2839(4) 0.5228(2) 0.050(2) Uani 1 1 d . . . . .
H56B H 1.993687 -0.263840 0.505743 0.060 Uiso 1 1 calc R U . . .
H56C H 1.957120 -0.331733 0.520659 0.060 Uiso 1 1 calc R U . . .
C57C C 2.0172(8) -0.2579(3) 0.5524(2) 0.048(2) Uani 1 1 d . . . . .
H57B H 1.983527 -0.278744 0.569477 0.057 Uiso 1 1 calc R U . . .
H57C H 2.090422 -0.267195 0.553322 0.057 Uiso 1 1 calc R U . . .
C58C C 2.0783(7) -0.1594(4) 0.58139(17) 0.0385(17) Uani 1 1 d . . . . .
H58B H 2.152894 -0.156326 0.578338 0.058 Uiso 1 1 calc R U . . .
H58C H 2.063642 -0.186244 0.598714 0.058 Uiso 1 1 calc R U . . .
H58D H 2.060909 -0.115588 0.585477 0.058 Uiso 1 1 calc R U . . .
O1S O 1.0070(14) -0.5213(11) 0.4899(6) 0.121(5) Uani 0.5 1 d D U P D -1
C1S C 0.9055(19) -0.5067(14) 0.4809(9) 0.121(5) Uani 0.5 1 d D U P D -1
H1SA H 0.909576 -0.469404 0.467496 0.145 Uiso 0.5 1 calc R U P D -1
H1SB H 0.870477 -0.495265 0.498966 0.145 Uiso 0.5 1 calc R U P D -1
C2S C 0.845(2) -0.5680(15) 0.4640(8) 0.121(5) Uani 0.5 1 d D U P D -1
H2SA H 0.773911 -0.560291 0.457256 0.181 Uiso 0.5 1 calc R U P D -1
H2SB H 0.881028 -0.578645 0.446256 0.181 Uiso 0.5 1 calc R U P D -1
H2SC H 0.842129 -0.604373 0.477565 0.181 Uiso 0.5 1 calc R U P D -1
C3S C 1.0772(19) -0.4656(13) 0.5017(9) 0.121(5) Uani 0.5 1 d D U P D -1
H3SA H 1.048958 -0.444940 0.519084 0.145 Uiso 0.5 1 calc R U P D -1
H3SB H 1.086554 -0.433389 0.485835 0.145 Uiso 0.5 1 calc R U P D -1
C4S C 1.1814(19) -0.4873(16) 0.5120(8) 0.121(5) Uani 0.5 1 d D U P D -1
H4SA H 1.220608 -0.455423 0.527270 0.181 Uiso 0.5 1 calc R U P D -1
H4SB H 1.222025 -0.490507 0.494462 0.181 Uiso 0.5 1 calc R U P D -1
H4SC H 1.168883 -0.530086 0.520801 0.181 Uiso 0.5 1 calc R U P D -1
O2S O 1.3236(6) -0.0123(4) 0.25382(18) 0.069(2) Uani 1 1 d D . . . .
C5S C 1.2303(9) 0.0137(6) 0.2500(3) 0.089(4) Uani 1 1 d D . . . .
H5SA H 1.238363 0.050274 0.236218 0.107 Uiso 1 1 calc R U . . .
H5SB H 1.214197 0.031277 0.269911 0.107 Uiso 1 1 calc R U . . .
C6S C 1.1424(11) -0.0361(8) 0.2372(4) 0.115(5) Uani 1 1 d D U . . .
H6SA H 1.155671 -0.051059 0.216821 0.173 Uiso 1 1 calc R U . . .
H6SB H 1.077027 -0.017118 0.235950 0.173 Uiso 1 1 calc R U . . .
H6SC H 1.136283 -0.073205 0.250379 0.173 Uiso 1 1 calc R U . . .
C7S C 1.4085(9) 0.0344(6) 0.2659(3) 0.088(4) Uani 1 1 d D . . . .
H7SA H 1.396098 0.049768 0.286551 0.105 Uiso 1 1 calc R U . . .
H7SB H 1.414264 0.072478 0.252939 0.105 Uiso 1 1 calc R U . . .
C8S C 1.5077(11) 0.0059(8) 0.2674(4) 0.119(5) Uani 1 1 d D U . . .
H8SA H 1.514016 -0.015789 0.247697 0.179 Uiso 1 1 calc R U . . .
H8SB H 1.507324 -0.026074 0.283204 0.179 Uiso 1 1 calc R U . . .
H8SC H 1.567327 0.040622 0.272287 0.179 Uiso 1 1 calc R U . . .
O3S O 1.634(2) -0.4450(12) 0.0135(7) 0.065(5) Uani 0.25 1 d D U P E -1
C9S C 1.680(3) -0.3961(15) -0.0042(9) 0.065(5) Uani 0.25 1 d D U P E -1
H9SA H 1.659744 -0.408438 -0.026004 0.078 Uiso 0.25 1 calc R U P E -1
H9SB H 1.757567 -0.392678 -0.000578 0.078 Uiso 0.25 1 calc R U P E -1
C10S C 1.649(3) -0.3325(15) 0.0030(10) 0.065(5) Uani 0.25 1 d D U P E -1
H10A H 1.690105 -0.298611 -0.007444 0.098 Uiso 0.25 1 calc R U P E -1
H10B H 1.660560 -0.322748 0.025054 0.098 Uiso 0.25 1 calc R U P E -1
H11U H 1.573973 -0.333702 -0.003663 0.098 Uiso 0.25 1 calc R U P E -1
C11S C 1.680(3) -0.5008(14) 0.0164(10) 0.065(5) Uani 0.25 1 d D U P E -1
H11V H 1.711006 -0.498346 0.037842 0.078 Uiso 0.25 1 calc R U P E -1
H12S H 1.739981 -0.494273 0.003976 0.078 Uiso 0.25 1 calc R U P E -1
C12S C 1.634(3) -0.5695(15) 0.0102(10) 0.065(5) Uani 0.25 1 d D U P E -1
H12D H 1.668788 -0.588391 -0.006103 0.098 Uiso 0.25 1 calc R U P E -1
H12E H 1.559134 -0.572389 0.004006 0.098 Uiso 0.25 1 calc R U P E -1
H12F H 1.644870 -0.593568 0.028673 0.098 Uiso 0.25 1 calc R U P E -1
O3W O 1.540(3) -0.450(3) 0.0076(10) 0.144(11) Uani 0.25 1 d D U P F -2
C9W C 1.641(4) -0.411(4) 0.0142(13) 0.144(11) Uani 0.25 1 d D U P F -2
H9WA H 1.634167 -0.364930 0.010366 0.172 Uiso 0.25 1 calc R U P F -2
H9WB H 1.688882 -0.425628 0.000107 0.172 Uiso 0.25 1 calc R U P F -2
C10W C 1.687(4) -0.415(4) 0.0456(13) 0.144(11) Uani 0.25 1 d D U P F -2
H10D H 1.755328 -0.387324 0.048616 0.216 Uiso 0.25 1 calc R U P F -2
H10E H 1.640257 -0.399341 0.059756 0.216 Uiso 0.25 1 calc R U P F -2
H11F H 1.695030 -0.460104 0.049487 0.216 Uiso 0.25 1 calc R U P F -2
C11W C 1.476(4) -0.426(3) -0.0164(15) 0.144(11) Uani 0.25 1 d D U P F -2
H11G H 1.518028 -0.414832 -0.033606 0.172 Uiso 0.25 1 calc R U P F -2
H12G H 1.449187 -0.386622 -0.009174 0.172 Uiso 0.25 1 calc R U P F -2
C12W C 1.386(4) -0.479(4) -0.0266(15) 0.144(11) Uani 0.25 1 d D U P F -2
H12H H 1.341500 -0.464010 -0.043115 0.216 Uiso 0.25 1 calc R U P F -2
H12I H 1.413793 -0.518139 -0.033801 0.216 Uiso 0.25 1 calc R U P F -2
H12T H 1.345186 -0.490025 -0.009452 0.216 Uiso 0.25 1 calc R U P F -2

loop_
_atom_site_aniso_label
_atom_site_aniso_U_11
_atom_site_aniso_U_22
_atom_site_aniso_U_33
_atom_site_aniso_U_23
_atom_site_aniso_U_13
_atom_site_aniso_U_12
Ga1A 0.0096(3) 0.0131(3) 0.0106(3) 0.0009(2) 0.0008(2) -0.0001(2)
Ga2A 0.0107(3) 0.0127(3) 0.0124(3) 0.0004(2) 0.0005(2) 0.0011(2)
Na1A 0.0254(13) 0.0156(11) 0.0213(12) 0.0010(9) -0.0035(9) -0.0048(9)
Na2A 0.0308(13) 0.0177(11) 0.0206(12) -0.0011(9) 0.0070(10) -0.0017(10)
O1A 0.021(2) 0.0115(17) 0.0102(17) -0.0002(14) 0.0022(14) -0.0025(14)
O2A 0.021(2) 0.0121(18) 0.0181(19) 0.0017(15) 0.0020(15) -0.0018(15)
O3A 0.0162(19) 0.0185(19) 0.0160(19) 0.0003(16) -0.0013(14) -0.0047(15)
O4A 0.019(2) 0.0147(18) 0.0150(18) -0.0026(15) 0.0024(14) -0.0008(15)
O5A 0.020(2) 0.0168(19) 0.024(2) 0.0059(17) 0.0047(16) -0.0041(16)
O6A 0.023(2) 0.020(2) 0.018(2) -0.0024(17) -0.0052(16) -0.0019(16)
O7A 0.031(3) 0.037(3) 0.062(4) -0.004(3) -0.011(2) 0.004(2)
O8A 0.040(3) 0.025(2) 0.030(3) 0.009(2) -0.004(2) 0.001(2)
O9A 0.044(3) 0.026(2) 0.019(2) 0.0047(18) 0.0024(19) 0.008(2)
O10A 0.029(2) 0.030(2) 0.024(2) -0.0029(19) 0.0032(18) 0.0096(19)
O11A 0.033(3) 0.027(2) 0.028(2) 0.000(2) -0.0045(19) 0.0009(19)
O12A 0.031(5) 0.032(5) 0.035(5) -0.002(4) 0.004(4) -0.002(4)
O13A 0.025(5) 0.031(5) 0.027(5) 0.000(4) 0.006(4) 0.002(4)
O12Q 0.033(3) 0.041(4) 0.042(4) 0.000(3) 0.007(3) 0.001(3)
N1A 0.010(2) 0.019(2) 0.012(2) -0.0001(18) 0.0027(16) 0.0017(17)
N2A 0.015(2) 0.013(2) 0.013(2) -0.0008(17) 0.0015(16) 0.0014(17)
N3A 0.014(2) 0.014(2) 0.010(2) 0.0015(17) 0.0040(16) -0.0038(16)
N4A 0.008(2) 0.012(2) 0.015(2) -0.0042(17) 0.0019(16) -0.0031(16)
N5A 0.016(2) 0.016(2) 0.013(2) 0.0004(18) -0.0023(17) 0.0046(17)
N6A 0.012(2) 0.019(2) 0.014(2) 0.0021(18) 0.0019(16) 0.0063(17)
N7A 0.018(2) 0.014(2) 0.011(2) -0.0015(17) 0.0006(17) -0.0017(17)
N8A 0.010(2) 0.014(2) 0.016(2) 0.0001(18) -0.0004(16) -0.0007(16)
C1A 0.015(3) 0.013(2) 0.013(2) 0.005(2) 0.0025(19) -0.0005(19)
C2A 0.018(3) 0.012(2) 0.011(2) 0.0016(19) 0.0018(19) 0.0018(19)
C3A 0.016(3) 0.017(3) 0.011(2) 0.002(2) 0.0009(19) -0.003(2)
C4A 0.022(3) 0.019(3) 0.016(3) 0.004(2) 0.005(2) 0.003(2)
C5A 0.013(3) 0.017(3) 0.019(3) 0.004(2) -0.003(2) -0.002(2)
C6A 0.022(3) 0.025(3) 0.023(3) 0.006(2) -0.003(2) 0.008(2)
C7A 0.031(4) 0.023(3) 0.039(4) 0.011(3) -0.001(3) 0.006(3)
C8A 0.032(4) 0.037(4) 0.023(3) 0.017(3) -0.003(3) 0.014(3)
C9A 0.023(3) 0.028(3) 0.025(3) 0.006(3) -0.002(2) 0.003(2)
C10A 0.039(4) 0.046(4) 0.014(3) 0.009(3) -0.001(3) 0.007(3)
C11A 0.037(4) 0.036(4) 0.016(3) -0.004(3) 0.006(3) 0.006(3)
C12A 0.022(3) 0.024(3) 0.012(2) 0.002(2) 0.000(2) 0.008(2)
C13A 0.014(3) 0.019(3) 0.015(2) 0.002(2) 0.0001(19) 0.004(2)
C14A 0.012(3) 0.020(3) 0.016(3) 0.000(2) 0.0012(19) 0.000(2)
C15A 0.022(3) 0.013(2) 0.017(3) -0.005(2) 0.001(2) 0.001(2)
C16A 0.018(3) 0.024(3) 0.027(3) -0.004(2) 0.005(2) 0.008(2)
C17A 0.013(3) 0.023(3) 0.046(4) -0.007(3) 0.003(3) 0.004(2)
C18A 0.008(2) 0.019(3) 0.032(3) -0.005(2) -0.001(2) 0.001(2)
C19A 0.016(3) 0.022(3) 0.043(4) 0.002(3) 0.009(3) 0.005(2)
C20A 0.045(5) 0.067(6) 0.039(4) 0.015(4) 0.007(4) -0.028(4)
C21A 0.028(4) 0.047(4) 0.049(5) 0.010(4) -0.018(3) -0.008(3)
C22A 0.019(3) 0.021(3) 0.046(4) -0.007(3) 0.010(3) 0.002(2)
C23A 0.029(4) 0.035(4) 0.042(4) -0.007(3) 0.010(3) -0.009(3)
C24A 0.038(4) 0.022(3) 0.051(5) 0.001(3) 0.007(3) -0.007(3)
C25A 0.017(3) 0.010(2) 0.010(2) -0.0008(19) 0.0002(18) -0.0019(19)
C26A 0.014(3) 0.014(2) 0.022(3) -0.001(2) 0.005(2) -0.002(2)
C27A 0.013(3) 0.027(3) 0.024(3) 0.002(2) 0.003(2) 0.008(2)
C28A 0.032(3) 0.018(3) 0.023(3) 0.001(2) 0.006(2) 0.006(2)
C29A 0.018(3) 0.016(3) 0.019(3) 0.000(2) 0.000(2) 0.001(2)
C30A 0.017(3) 0.011(2) 0.018(3) 0.002(2) 0.002(2) 0.0001(19)
C31A 0.015(3) 0.015(3) 0.022(3) 0.000(2) 0.004(2) 0.002(2)
C32A 0.020(3) 0.027(3) 0.024(3) 0.007(3) 0.007(2) 0.001(2)
C33A 0.011(3) 0.034(3) 0.030(3) 0.000(3) 0.003(2) 0.002(2)
C34A 0.016(3) 0.019(3) 0.014(2) -0.001(2) 0.000(2) 0.000(2)
C35A 0.018(3) 0.030(3) 0.022(3) 0.000(3) 0.000(2) 0.002(2)
C36A 0.022(3) 0.022(3) 0.020(3) 0.000(2) 0.003(2) 0.001(2)
C37A 0.014(3) 0.010(2) 0.018(3) -0.001(2) 0.0014(19) -0.0002(19)
C38A 0.017(3) 0.015(2) 0.014(2) -0.001(2) 0.0048(19) 0.000(2)
C39A 0.012(2) 0.019(3) 0.014(2) 0.002(2) 0.0046(19) 0.001(2)
C40A 0.022(3) 0.029(3) 0.015(3) -0.002(2) 0.003(2) 0.002(2)
C41A 0.022(3) 0.021(3) 0.025(3) 0.001(2) 0.014(2) 0.005(2)
C42A 0.016(3) 0.024(3) 0.032(3) 0.003(3) 0.011(2) 0.007(2)
C43A 0.012(3) 0.025(3) 0.020(3) 0.002(2) 0.002(2) 0.003(2)
C44A 0.0144(18) 0.0136(17) 0.0140(17) 0.0001(14) -0.0003(13) 0.0018(14)
C45A 0.010(2) 0.016(2) 0.015(2) 0.000(2) 0.0018(18) -0.0014(19)
C46A 0.013(3) 0.021(3) 0.018(3) 0.002(2) 0.0005(19) -0.002(2)
C47A 0.010(3) 0.030(3) 0.021(3) 0.002(2) 0.001(2) -0.003(2)
C48A 0.019(3) 0.024(3) 0.023(3) 0.006(2) 0.004(2) -0.003(2)
C49A 0.020(3) 0.021(3) 0.025(3) 0.007(2) 0.004(2) -0.003(2)
C50A 0.013(3) 0.016(3) 0.020(3) 0.004(2) 0.005(2) 0.000(2)
C51A 0.021(3) 0.014(2) 0.011(2) 0.000(2) 0.003(2) 0.005(2)
C52A 0.015(3) 0.018(3) 0.010(2) 0.004(2) 0.0017(19) 0.000(2)
C53A 0.013(3) 0.021(3) 0.020(3) 0.002(2) -0.002(2) 0.001(2)
C54A 0.019(3) 0.019(3) 0.017(3) 0.002(2) -0.008(2) 0.000(2)
C55A 0.022(3) 0.019(3) 0.014(3) 0.001(2) 0.003(2) -0.003(2)
C56A 0.029(3) 0.029(3) 0.017(3) -0.001(2) -0.002(2) -0.002(3)
C57A 0.043(4) 0.035(4) 0.013(3) -0.002(3) -0.002(3) 0.006(3)
C58A 0.050(5) 0.042(4) 0.015(3) 0.003(3) -0.006(3) 0.010(3)
C59A 0.036(4) 0.027(3) 0.015(3) 0.005(2) -0.003(2) 0.009(3)
C60A 0.043(4) 0.046(4) 0.025(3) 0.011(3) -0.010(3) 0.021(3)
C61A 0.038(4) 0.035(4) 0.031(4) 0.002(3) -0.014(3) 0.019(3)
C62A 0.036(4) 0.028(3) 0.019(3) 0.001(3) -0.003(2) 0.013(3)
C63A 0.021(3) 0.015(2) 0.009(2) 0.001(2) 0.0037(19) 0.003(2)
C64A 0.024(3) 0.015(3) 0.012(2) 0.000(2) 0.001(2) 0.000(2)
C65A 0.033(3) 0.016(3) 0.019(3) 0.003(2) 0.003(2) 0.001(2)
C66A 0.039(4) 0.020(3) 0.018(3) -0.001(2) 0.004(2) 0.011(3)
C67A 0.029(3) 0.020(3) 0.014(3) 0.001(2) 0.001(2) 0.016(2)
C68A 0.028(3) 0.018(3) 0.013(3) 0.006(2) 0.002(2) 0.004(2)
C69A 0.021(3) 0.015(3) 0.022(3) 0.001(2) 0.003(2) -0.005(2)
C70A 0.025(3) 0.029(3) 0.023(3) 0.003(3) 0.004(2) -0.006(2)
C71A 0.026(4) 0.042(4) 0.028(3) 0.000(3) -0.001(3) 0.002(3)
C72A 0.023(3) 0.022(3) 0.022(3) 0.002(2) 0.005(2) 0.002(2)
C73A 0.027(4) 0.033(4) 0.037(4) -0.006(3) 0.000(3) 0.011(3)
C74A 0.029(4) 0.032(4) 0.041(4) 0.012(3) 0.006(3) 0.001(3)
C75A 0.014(3) 0.016(2) 0.011(2) -0.001(2) -0.0009(18) 0.0052(19)
C76A 0.009(2) 0.025(3) 0.015(2) 0.000(2) -0.0018(19) 0.003(2)
C77A 0.013(3) 0.034(3) 0.022(3) -0.003(3) 0.001(2) 0.007(2)
C78A 0.027(3) 0.032(3) 0.024(3) -0.007(3) 0.008(2) 0.008(3)
C79A 0.022(3) 0.020(3) 0.021(3) -0.003(2) 0.002(2) 0.007(2)
C80A 0.016(3) 0.016(3) 0.021(3) 0.000(2) 0.001(2) 0.007(2)
C81A 0.015(3) 0.018(3) 0.024(3) -0.003(2) 0.003(2) 0.001(2)
C82A 0.031(4) 0.032(4) 0.033(4) 0.004(3) 0.002(3) 0.003(3)
C83A 0.033(4) 0.033(4) 0.030(4) -0.005(3) -0.009(3) 0.002(3)
C84A 0.013(3) 0.021(3) 0.022(3) -0.002(2) 0.000(2) 0.002(2)
C85A 0.024(3) 0.025(3) 0.034(4) 0.000(3) 0.001(3) 0.001(2)
C86A 0.028(3) 0.026(3) 0.039(4) 0.008(3) 0.012(3) 0.010(3)
C87A 0.016(3) 0.011(2) 0.017(3) 0.003(2) 0.002(2) -0.0001(19)
C88A 0.018(3) 0.023(3) 0.016(3) 0.004(2) 0.005(2) 0.004(2)
C89A 0.027(3) 0.025(3) 0.023(3) 0.003(3) -0.001(2) 0.013(2)
C90A 0.048(4) 0.037(4) 0.024(3) 0.002(3) 0.010(3) 0.027(3)
C91A 0.056(5) 0.037(4) 0.023(3) 0.004(3) 0.012(3) 0.023(4)
C92A 0.042(4) 0.035(4) 0.020(3) 0.011(3) 0.009(3) 0.011(3)
C93A 0.027(3) 0.021(3) 0.015(3) 0.007(2) 0.001(2) 0.006(2)
C94A 0.0144(18) 0.0136(17) 0.0140(17) 0.0001(14) -0.0003(13) 0.0018(14)
C95A 0.010(3) 0.017(3) 0.028(3) 0.003(2) 0.002(2) -0.003(2)
C96A 0.012(3) 0.027(3) 0.036(3) 0.008(3) -0.006(2) 0.004(2)
C97A 0.013(3) 0.042(4) 0.077(6) 0.023(4) 0.004(3) 0.001(3)
C98A 0.016(3) 0.038(4) 0.063(5) 0.010(4) 0.011(3) -0.005(3)
C99A 0.022(3) 0.020(3) 0.036(4) 0.004(3) 0.006(3) -0.003(2)
C100 0.012(3) 0.018(3) 0.028(3) 0.004(2) 0.001(2) 0.003(2)
C101 0.041(7) 0.042(6) 0.036(7) -0.002(4) 0.008(4) 0.001(5)
C102 0.018(4) 0.026(4) 0.030(4) 0.005(3) -0.003(3) 0.004(3)
C11Q 0.018(4) 0.026(4) 0.030(4) 0.005(3) -0.003(3) 0.004(3)
C12Q 0.041(7) 0.042(6) 0.036(7) -0.002(4) 0.008(4) 0.001(5)
C103 0.043(5) 0.035(4) 0.047(5) 0.012(4) -0.014(4) -0.015(3)
C104 0.065(6) 0.031(4) 0.045(5) 0.001(4) 0.012(4) -0.017(4)
C105 0.054(5) 0.033(4) 0.033(4) 0.011(3) -0.005(3) -0.017(3)
C106 0.045(4) 0.023(3) 0.039(4) 0.000(3) -0.005(3) 0.005(3)
C107 0.058(5) 0.032(4) 0.029(4) -0.001(3) 0.004(3) 0.015(3)
C108 0.048(4) 0.037(4) 0.019(3) 0.010(3) 0.002(3) 0.007(3)
C109 0.031(4) 0.027(3) 0.024(3) -0.002(3) -0.003(3) 0.005(3)
C110 0.042(4) 0.038(4) 0.036(4) -0.006(3) 0.012(3) 0.016(3)
C111 0.042(4) 0.032(4) 0.041(4) -0.002(3) 0.003(3) 0.021(3)
C112 0.064(5) 0.031(4) 0.030(4) 0.001(3) -0.003(3) 0.009(4)
C113 0.023(5) 0.027(6) 0.021(5) 0.007(4) -0.005(4) 0.008(4)
C114 0.066(7) 0.068(7) 0.068(7) 0.006(3) 0.007(3) 0.009(4)
C115 0.066(7) 0.068(7) 0.068(7) 0.006(3) 0.007(3) 0.009(4)
C116 0.023(5) 0.027(6) 0.021(5) 0.007(4) -0.005(4) 0.008(4)
C13Q 0.044(5) 0.041(4) 0.041(4) 0.003(4) -0.002(4) -0.006(4)
C14Q 0.081(7) 0.065(6) 0.074(6) 0.008(5) 0.007(5) 0.008(5)
C15Q 0.059(6) 0.067(6) 0.075(6) -0.005(4) 0.009(4) 0.012(4)
C16Q 0.081(7) 0.065(6) 0.074(6) 0.008(5) 0.007(5) 0.008(5)
Ga1B 0.0098(3) 0.0129(3) 0.0122(3) 0.0011(2) 0.0017(2) 0.0015(2)
Na1B 0.0228(12) 0.0191(11) 0.0210(12) 0.0054(9) 0.0059(9) -0.0020(9)
O1B 0.0138(19) 0.0182(19) 0.0168(19) 0.0074(16) -0.0013(14) -0.0004(15)
O2B 0.019(2) 0.0167(19) 0.027(2) 0.0004(17) -0.0063(16) -0.0043(16)
O3B 0.019(2) 0.024(2) 0.0158(19) 0.0098(16) 0.0032(15) 0.0051(16)
O4B 0.041(3) 0.026(2) 0.028(2) 0.009(2) 0.009(2) 0.001(2)
O5B 0.023(2) 0.027(2) 0.030(2) 0.0070(19) 0.0056(18) -0.0008(18)
N1B 0.011(2) 0.027(3) 0.018(2) 0.001(2) -0.0011(17) 0.0093(19)
N2B 0.013(2) 0.013(2) 0.014(2) 0.0000(17) 0.0003(16) 0.0020(16)
N3B 0.014(2) 0.015(2) 0.013(2) 0.0036(17) -0.0002(16) 0.0037(17)
N4B 0.010(2) 0.015(2) 0.015(2) 0.0054(18) 0.0002(16) 0.0004(16)
C1B 0.014(3) 0.012(2) 0.012(2) -0.0008(19) 0.0018(18) 0.0021(19)
C2B 0.014(3) 0.013(2) 0.019(3) 0.002(2) 0.005(2) -0.0036(19)
C3B 0.017(3) 0.015(2) 0.018(3) 0.002(2) -0.001(2) -0.006(2)
C4B 0.020(3) 0.016(3) 0.016(3) 0.003(2) 0.004(2) -0.005(2)
C5B 0.017(3) 0.015(2) 0.018(3) -0.001(2) 0.005(2) -0.001(2)
C6B 0.031(3) 0.018(3) 0.017(3) 0.001(2) 0.005(2) 0.007(2)
C7B 0.041(4) 0.030(3) 0.020(3) -0.003(3) 0.012(3) 0.013(3)
C8B 0.043(4) 0.022(3) 0.015(3) -0.002(2) 0.004(2) 0.001(3)
C9B 0.029(3) 0.020(3) 0.014(3) -0.003(2) 0.000(2) -0.006(2)
C10B 0.033(4) 0.027(3) 0.015(3) 0.004(2) -0.004(2) -0.001(3)
C11B 0.031(3) 0.032(3) 0.017(3) 0.007(3) -0.005(2) 0.001(3)
C12B 0.021(3) 0.021(3) 0.019(3) 0.001(2) 0.000(2) -0.003(2)
C13B 0.016(3) 0.019(3) 0.013(2) 0.001(2) 0.0024(19) 0.007(2)
C14B 0.016(3) 0.025(3) 0.022(3) 0.003(2) 0.006(2) 0.004(2)
C15B 0.015(3) 0.033(3) 0.027(3) -0.007(3) 0.006(2) 0.008(2)
C16B 0.018(3) 0.036(4) 0.039(4) -0.007(3) -0.001(3) 0.016(3)
C17B 0.035(4) 0.030(3) 0.036(4) 0.004(3) 0.006(3) 0.016(3)
C18B 0.024(3) 0.018(3) 0.029(3) 0.002(2) 0.010(2) 0.011(2)
C19B 0.018(3) 0.025(3) 0.031(3) 0.004(3) -0.001(2) -0.005(2)
C20B 0.027(4) 0.031(3) 0.036(4) -0.002(3) 0.005(3) 0.000(3)
C21B 0.044(5) 0.046(4) 0.035(4) 0.012(4) 0.015(3) -0.002(4)
C22B 0.033(4) 0.023(3) 0.065(5) 0.022(3) 0.025(4) 0.015(3)
C23B 0.091(8) 0.041(5) 0.055(6) 0.003(4) 0.040(5) -0.002(5)
C24B 0.045(5) 0.052(5) 0.081(7) 0.019(5) -0.003(5) -0.021(4)
C25B 0.009(2) 0.014(2) 0.015(2) 0.001(2) -0.0016(18) -0.0008(18)
C26B 0.015(3) 0.020(3) 0.014(2) 0.003(2) -0.0030(19) 0.001(2)
C27B 0.025(3) 0.012(3) 0.032(3) 0.003(2) -0.001(2) -0.001(2)
C28B 0.025(3) 0.019(3) 0.034(3) 0.000(3) 0.001(3) 0.010(2)
C29B 0.015(3) 0.029(3) 0.020(3) -0.002(2) 0.000(2) 0.012(2)
C30B 0.018(3) 0.017(3) 0.015(2) 0.003(2) -0.001(2) 0.006(2)
C31B 0.016(3) 0.015(3) 0.022(3) 0.006(2) 0.001(2) -0.001(2)
C32B 0.020(3) 0.017(3) 0.031(3) 0.004(2) -0.006(2) -0.006(2)
C33B 0.029(3) 0.031(3) 0.026(3) 0.003(3) 0.008(3) -0.008(3)
C34B 0.014(3) 0.018(3) 0.027(3) 0.001(2) 0.006(2) 0.004(2)
C35B 0.027(3) 0.028(3) 0.033(3) 0.003(3) 0.009(3) 0.010(3)
C36B 0.022(3) 0.025(3) 0.030(3) -0.004(3) 0.002(2) -0.007(2)
C37B 0.012(2) 0.011(2) 0.018(3) 0.002(2) -0.0014(19) -0.0007(19)
C38B 0.015(3) 0.017(3) 0.015(2) 0.002(2) 0.0011(19) 0.008(2)
C39B 0.022(3) 0.031(3) 0.018(3) 0.000(2) -0.002(2) 0.001(2)
C40B 0.024(3) 0.049(4) 0.021(3) 0.006(3) -0.001(2) 0.009(3)
C41B 0.018(3) 0.056(5) 0.030(3) 0.006(3) -0.007(3) 0.010(3)
C42B 0.019(3) 0.053(4) 0.030(3) 0.010(3) 0.005(3) 0.018(3)
C43B 0.018(3) 0.031(3) 0.022(3) 0.000(3) 0.003(2) 0.011(2)
C44B 0.011(2) 0.014(2) 0.018(3) 0.001(2) 0.0013(19) 0.0015(19)
C45B 0.009(2) 0.017(2) 0.014(2) 0.005(2) 0.0003(18) -0.0018(19)
C46B 0.014(3) 0.024(3) 0.014(2) -0.005(2) 0.0014(19) 0.002(2)
C47B 0.012(3) 0.037(3) 0.017(3) 0.000(2) 0.005(2) 0.000(2)
C48B 0.015(3) 0.022(3) 0.026(3) 0.000(2) 0.001(2) -0.006(2)
C49B 0.022(3) 0.018(3) 0.025(3) -0.003(2) 0.006(2) -0.004(2)
C50B 0.019(3) 0.014(2) 0.018(3) -0.001(2) 0.005(2) 0.001(2)
C51B 0.098(8) 0.039(5) 0.063(6) 0.019(4) 0.034(6) 0.034(5)
C52B 0.049(5) 0.022(4) 0.077(7) 0.006(4) -0.014(4) -0.002(3)
C53B 0.023(4) 0.041(4) 0.068(6) 0.027(4) 0.003(3) -0.003(3)
C54B 0.029(4) 0.045(4) 0.036(4) 0.004(3) 0.013(3) 0.005(3)
Ga1C 0.0147(3) 0.0130(3) 0.0157(3) 0.0012(2) 0.0005(2) 0.0013(2)
Na1C 0.0528(18) 0.0198(12) 0.0235(13) 0.0009(10) 0.0076(12) -0.0142(11)
O1C 0.019(2) 0.0159(18) 0.021(2) 0.0032(16) -0.0008(15) 0.0006(15)
O2C 0.022(2) 0.0150(19) 0.029(2) 0.0018(17) -0.0014(17) -0.0081(16)
O3C 0.030(2) 0.022(2) 0.017(2) 0.0019(17) 0.0055(17) -0.0084(17)
O4C 0.080(4) 0.063(3) 0.071(4) 0.009(3) 0.008(3) -0.007(3)
O5C 0.077(5) 0.029(3) 0.046(3) -0.003(3) 0.023(3) -0.012(3)
O6C 0.059(3) 0.017(2) 0.031(3) 0.001(2) 0.002(2) -0.004(2)
N1C 0.017(2) 0.017(2) 0.016(2) 0.0004(18) -0.0036(17) 0.0051(18)
N2C 0.017(2) 0.016(2) 0.020(2) 0.0001(19) -0.0023(18) 0.0046(18)
N3C 0.017(2) 0.015(2) 0.022(2) 0.0018(19) 0.0042(18) -0.0027(18)
N4C 0.014(2) 0.014(2) 0.023(2) 0.0047(19) 0.0031(18) -0.0032(17)
C1C 0.018(3) 0.017(3) 0.015(3) 0.002(2) 0.002(2) 0.003(2)
C2C 0.020(3) 0.017(3) 0.018(3) 0.001(2) -0.002(2) 0.001(2)
C3C 0.023(3) 0.019(3) 0.018(3) 0.002(2) -0.003(2) -0.002(2)
C4C 0.029(3) 0.015(3) 0.023(3) 0.007(2) 0.004(2) -0.004(2)
C5C 0.017(3) 0.014(2) 0.023(3) 0.000(2) 0.003(2) -0.004(2)
C6C 0.022(3) 0.026(3) 0.023(3) -0.005(2) 0.004(2) 0.000(2)
C7C 0.034(4) 0.028(3) 0.022(3) -0.001(3) 0.011(3) 0.002(3)
C8C 0.040(4) 0.024(3) 0.024(3) -0.004(3) 0.009(3) -0.004(3)
C9C 0.032(3) 0.022(3) 0.014(3) 0.001(2) 0.001(2) -0.007(2)
C10C 0.042(4) 0.026(3) 0.022(3) 0.001(3) 0.002(3) -0.006(3)
C11C 0.044(4) 0.028(3) 0.031(4) 0.010(3) -0.016(3) -0.001(3)
C12C 0.036(4) 0.020(3) 0.025(3) 0.001(3) -0.007(3) -0.001(3)
C13C 0.021(3) 0.022(3) 0.013(2) 0.001(2) 0.002(2) 0.010(2)
C14C 0.029(3) 0.023(3) 0.020(3) -0.004(2) 0.005(2) 0.006(2)
C15C 0.054(5) 0.023(3) 0.026(3) 0.000(3) 0.007(3) 0.022(3)
C16C 0.028(3) 0.039(4) 0.026(3) 0.000(3) -0.003(3) 0.024(3)
C17C 0.022(3) 0.037(4) 0.020(3) -0.003(3) -0.003(2) 0.014(3)
C18C 0.021(3) 0.025(3) 0.016(3) 0.004(2) 0.000(2) 0.010(2)
C19C 0.038(4) 0.016(3) 0.030(3) 0.003(3) 0.008(3) 0.006(3)
C20C 0.042(4) 0.034(4) 0.033(4) 0.003(3) 0.014(3) 0.006(3)
C21C 0.052(5) 0.026(4) 0.051(5) -0.011(3) 0.015(4) -0.001(3)
C22C 0.021(3) 0.024(3) 0.029(3) 0.005(3) 0.004(2) 0.007(2)
C23C 0.022(3) 0.039(4) 0.042(4) -0.001(3) 0.003(3) 0.001(3)
C24C 0.044(4) 0.042(4) 0.032(4) 0.009(3) 0.002(3) 0.000(3)
C25C 0.011(3) 0.015(3) 0.025(3) 0.004(2) -0.008(2) 0.000(2)
C26C 0.014(3) 0.023(3) 0.041(4) 0.004(3) 0.000(2) 0.005(2)
C27C 0.023(3) 0.025(3) 0.062(5) 0.000(3) -0.012(3) 0.013(3)
C28C 0.027(4) 0.016(3) 0.059(5) 0.010(3) -0.012(3) 0.009(2)
C29C 0.031(3) 0.014(3) 0.031(3) 0.009(2) -0.010(3) 0.002(2)
C30C 0.020(3) 0.014(3) 0.023(3) 0.006(2) -0.009(2) -0.002(2)
C31C 0.016(3) 0.033(4) 0.056(5) 0.005(3) 0.008(3) 0.007(3)
C32C 0.023(4) 0.046(5) 0.070(6) 0.005(4) 0.008(4) 0.015(3)
C33C 0.026(4) 0.045(5) 0.078(7) 0.001(5) -0.001(4) -0.008(3)
C34C 0.022(3) 0.019(3) 0.023(3) -0.001(2) 0.003(2) -0.001(2)
C35C 0.023(3) 0.020(3) 0.041(4) 0.005(3) -0.002(3) 0.000(2)
C36C 0.039(4) 0.063(5) 0.019(3) 0.012(3) 0.005(3) -0.005(4)
C37C 0.021(3) 0.014(3) 0.018(3) -0.001(2) 0.002(2) 0.000(2)
C38C 0.018(3) 0.017(3) 0.019(3) 0.001(2) 0.000(2) 0.003(2)
C39C 0.029(3) 0.021(3) 0.018(3) -0.001(2) 0.004(2) -0.001(2)
C40C 0.037(4) 0.032(3) 0.019(3) 0.003(3) -0.004(3) 0.002(3)
C41C 0.035(4) 0.033(4) 0.028(3) 0.009(3) -0.016(3) 0.007(3)
C42C 0.037(4) 0.036(4) 0.024(3) 0.003(3) 0.002(3) 0.011(3)
C43C 0.035(4) 0.018(3) 0.021(3) 0.005(2) 0.004(2) 0.010(2)
C44C 0.018(3) 0.014(2) 0.022(3) -0.007(2) 0.004(2) -0.004(2)
C45C 0.019(3) 0.017(3) 0.024(3) -0.002(2) 0.004(2) -0.006(2)
C46C 0.020(3) 0.038(4) 0.033(4) -0.012(3) 0.009(3) -0.003(3)
C47C 0.023(4) 0.060(5) 0.061(6) -0.018(4) 0.017(4) -0.017(4)
C48C 0.020(4) 0.048(5) 0.060(5) -0.014(4) 0.002(3) -0.014(3)
C49C 0.029(4) 0.028(3) 0.045(4) -0.007(3) 0.000(3) -0.012(3)
C50C 0.021(3) 0.019(3) 0.026(3) 0.000(2) -0.003(2) -0.003(2)
C51C 0.035(7) 0.042(7) 0.050(7) -0.014(6) 0.003(5) 0.009(5)
C52C 0.130(16) 0.130(16) 0.132(16) 0.000(5) 0.015(5) 0.022(5)
C51Q 0.070(12) 0.084(12) 0.075(11) 0.012(8) 0.012(8) 0.002(8)
C52Q 0.057(8) 0.048(7) 0.062(8) -0.008(5) 0.011(5) 0.007(5)
C53C 0.037(4) 0.035(4) 0.033(4) 0.006(3) 0.004(3) -0.001(3)
C54C 0.049(6) 0.045(8) 0.047(5) 0.024(5) 0.012(5) -0.011(6)
C53Q 0.037(4) 0.035(4) 0.033(4) 0.006(3) 0.004(3) -0.001(3)
C54Q 0.049(6) 0.045(8) 0.047(5) 0.024(5) 0.012(5) -0.011(6)
C55C 0.085(8) 0.039(5) 0.054(6) -0.014(4) 0.011(5) -0.020(5)
C56C 0.071(6) 0.028(4) 0.053(5) -0.001(4) 0.025(5) -0.001(4)
C57C 0.078(6) 0.019(3) 0.047(5) 0.005(3) 0.017(4) 0.002(4)
C58C 0.059(5) 0.026(3) 0.031(4) 0.005(3) 0.011(3) 0.002(3)
O1S 0.094(10) 0.113(11) 0.154(15) -0.025(9) 0.023(10) 0.011(9)
C1S 0.094(10) 0.113(11) 0.154(15) -0.025(9) 0.023(10) 0.011(9)
C2S 0.094(10) 0.113(11) 0.154(15) -0.025(9) 0.023(10) 0.011(9)
C3S 0.094(10) 0.113(11) 0.154(15) -0.025(9) 0.023(10) 0.011(9)
C4S 0.094(10) 0.113(11) 0.154(15) -0.025(9) 0.023(10) 0.011(9)
O2S 0.065(5) 0.062(4) 0.079(5) -0.004(4) 0.009(4) 0.008(4)
C5S 0.065(8) 0.091(9) 0.111(11) -0.011(8) 0.028(7) 0.005(7)
C6S 0.100(8) 0.115(9) 0.130(9) -0.029(7) 0.020(7) 0.018(7)
C7S 0.096(10) 0.057(7) 0.104(11) 0.013(7) 0.019(8) -0.020(7)
C8S 0.114(9) 0.102(8) 0.142(10) 0.043(7) -0.021(7) 0.029(7)
O3S 0.035(8) 0.092(12) 0.067(10) 0.000(9) -0.002(7) 0.009(8)
C9S 0.035(8) 0.092(12) 0.067(10) 0.000(9) -0.002(7) 0.009(8)
C10S 0.035(8) 0.092(12) 0.067(10) 0.000(9) -0.002(7) 0.009(8)
C11S 0.035(8) 0.092(12) 0.067(10) 0.000(9) -0.002(7) 0.009(8)
C12S 0.035(8) 0.092(12) 0.067(10) 0.000(9) -0.002(7) 0.009(8)
O3W 0.071(14) 0.22(2) 0.13(2) 0.040(19) -0.008(13) 0.002(16)
C9W 0.071(14) 0.22(2) 0.13(2) 0.040(19) -0.008(13) 0.002(16)
C10W 0.071(14) 0.22(2) 0.13(2) 0.040(19) -0.008(13) 0.002(16)
C11W 0.071(14) 0.22(2) 0.13(2) 0.040(19) -0.008(13) 0.002(16)
C12W 0.071(14) 0.22(2) 0.13(2) 0.040(19) -0.008(13) 0.002(16)

loop_
_atom_type_symbol
_atom_type_description
_atom_type_scat_dispersion_real
_atom_type_scat_dispersion_imag
_atom_type_scat_source
C C 0.0033 0.0016 'International Tables Vol C Tables 4.2.6.8 and 6.1.1.4'
H H 0.0000 0.0000 'International Tables Vol C Tables 4.2.6.8 and 6.1.1.4'
Ga Ga 0.2307 1.6083 'International Tables Vol C Tables 4.2.6.8 and 6.1.1.4'
N N 0.0061 0.0033 'International Tables Vol C Tables 4.2.6.8 and 6.1.1.4'
Na Na 0.0362 0.0249 'International Tables Vol C Tables 4.2.6.8 and 6.1.1.4'
O O 0.0106 0.0060 'International Tables Vol C Tables 4.2.6.8 and 6.1.1.4'

loop_
_geom_angle_atom_site_label_1
_geom_angle_atom_site_label_2
_geom_angle_atom_site_label_3
_geom_angle
_geom_angle_site_symmetry_1
_geom_angle_site_symmetry_3
_geom_angle_publ_flag
O1A Ga1A N2A 110.74(18) . . ?
O1A Ga1A N4A 94.01(18) . . ?
N2A Ga1A N4A 126.20(19) . . ?
O1A Ga1A N1A 123.64(18) . . ?
N2A Ga1A N1A 92.38(19) . . ?
N4A Ga1A N1A 112.86(19) . . ?
O4A Ga2A N6A 123.24(18) . . ?
O4A Ga2A N5A 108.42(18) . . ?
N6A Ga2A N5A 91.85(19) . . ?
O4A Ga2A N8A 93.03(18) . . ?
N6A Ga2A N8A 111.7(2) . . ?
N5A Ga2A N8A 132.06(19) . . ?
O6A Na1A O2A 91.52(16) . . ?
O6A Na1A O7A 152.3(2) . . ?
O2A Na1A O7A 92.24(19) . . ?
O6A Na1A O9A 97.86(19) . . ?
O2A Na1A O9A 113.45(17) . . ?
O7A Na1A O9A 105.7(2) . . ?
O6A Na1A O8A 90.81(17) . . ?
O2A Na1A O8A 176.04(19) . . ?
O7A Na1A O8A 84.22(19) . . ?
O9A Na1A O8A 69.36(17) . . ?
O5A Na2A O12Q 96.6(2) . . ?
O5A Na2A O10A 101.64(18) . . ?
O12Q Na2A O10A 122.5(2) . . ?
O5A Na2A O3A 100.39(17) . . ?
O12Q Na2A O3A 133.6(2) . . ?
O10A Na2A O3A 95.79(17) . . ?
O5A Na2A O11A 169.91(19) . . ?
O12Q Na2A O11A 86.3(2) . . ?
O10A Na2A O11A 68.86(17) . . ?
O3A Na2A O11A 84.37(16) . . ?
O5A Na2A O13A 82.7(3) . . ?
O10A Na2A O13A 149.4(3) . . ?
O3A Na2A O13A 113.3(3) . . ?
O11A Na2A O13A 103.8(3) . . ?
O5A Na2A O12A 97.5(3) . . ?
O10A Na2A O12A 86.2(3) . . ?
O3A Na2A O12A 161.2(3) . . ?
O11A Na2A O12A 78.9(3) . . ?
O13A Na2A O12A 63.3(4) . . ?
C37A O1A Ga1A 122.5(3) . . ?
C37A O2A Na1A 137.0(4) . . ?
C44A O3A Na2A 145.3(4) . . ?
C87A O4A Ga2A 119.7(3) . . ?
C87A O5A Na2A 143.7(4) . . ?
C94A O6A Na1A 153.8(4) . . ?
C102 O7A C103 113.8(6) . . ?
C103 O7A C11Q 109.1(12) . . ?
C102 O7A Na1A 116.7(4) . . ?
C103 O7A Na1A 129.5(5) . . ?
C11Q O7A Na1A 86.8(11) . . ?
C105 O8A C106 113.7(6) . . ?
C105 O8A Na1A 122.9(5) . . ?
C106 O8A Na1A 104.5(4) . . ?
C107 O9A C108 111.4(5) . . ?
C107 O9A Na1A 117.2(4) . . ?
C108 O9A Na1A 122.5(4) . . ?
C110 O10A C109 111.4(5) . . ?
C110 O10A Na2A 116.7(4) . . ?
C109 O10A Na2A 125.5(4) . . ?
C111 O11A C112 113.4(6) . . ?
C111 O11A Na2A 102.0(4) . . ?
C112 O11A Na2A 117.3(4) . . ?
C113 O12A C114 112.9(19) . . ?
C113 O12A Na2A 122.5(11) . . ?
C114 O12A Na2A 115.3(14) . . ?
C116 O13A C115 111(2) . . ?
C116 O13A Na2A 126.0(16) . . ?
C115 O13A Na2A 115.7(16) . . ?
C15Q O12Q C13Q 106.4(10) . . ?
C15Q O12Q Na2A 137.2(8) . . ?
C13Q O12Q Na2A 115.8(7) . . ?
C1A N1A C13A 118.8(4) . . ?
C1A N1A Ga1A 104.9(3) . . ?
C13A N1A Ga1A 135.9(4) . . ?
C2A N2A C25A 115.8(4) . . ?
C2A N2A Ga1A 104.3(3) . . ?
C25A N2A Ga1A 129.5(3) . . ?
C44A N3A C37A 123.8(4) . . ?
C44A N3A C38A 116.4(4) . . ?
C37A N3A C38A 118.1(4) . . ?
C44A N4A C45A 116.1(4) . . ?
C44A N4A Ga1A 118.0(3) . . ?
C45A N4A Ga1A 124.1(3) . . ?
C51A N5A C63A 117.1(4) . . ?
C51A N5A Ga2A 104.9(3) . . ?
C63A N5A Ga2A 127.5(4) . . ?
C52A N6A C75A 120.8(4) . . ?
C52A N6A Ga2A 105.8(3) . . ?
C75A N6A Ga2A 131.9(4) . . ?
C87A N7A C94A 124.6(4) . . ?
C87A N7A C88A 114.6(4) . . ?
C94A N7A C88A 118.9(4) . . ?
C94A N8A C95A 115.2(5) . . ?
C94A N8A Ga2A 117.2(4) . . ?
C95A N8A Ga2A 126.7(4) . . ?
C2A C1A N1A 118.9(5) . . ?
C2A C1A C5A 108.8(5) . . ?
N1A C1A C5A 132.3(5) . . ?
C1A C2A N2A 119.2(5) . . ?
C1A C2A C3A 109.7(5) . . ?
N2A C2A C3A 131.1(5) . . ?
C12A C3A C4A 117.3(5) . . ?
C12A C3A C2A 137.2(5) . . ?
C4A C3A C2A 105.4(5) . . ?
C9A C4A C5A 125.8(6) . . ?
C9A C4A C3A 124.2(5) . . ?
C5A C4A C3A 110.0(5) . . ?
C6A C5A C4A 117.1(5) . . ?
C6A C5A C1A 136.9(6) . . ?
C4A C5A C1A 106.0(5) . . ?
C5A C6A C7A 118.9(6) . . ?
C5A C6A H6AA 120.6 . . ?
C7A C6A H6AA 120.6 . . ?
C8A C7A C6A 121.6(6) . . ?
C8A C7A H7AA 119.2 . . ?
C6A C7A H7AA 119.2 . . ?
C7A C8A C9A 121.2(6) . . ?
C7A C8A H8AA 119.4 . . ?
C9A C8A H8AA 119.4 . . ?
C4A C9A C10A 116.5(6) . . ?
C4A C9A C8A 115.4(6) . . ?
C10A C9A C8A 128.1(6) . . ?
C11A C10A C9A 120.2(6) . . ?
C11A C10A H10C 119.9 . . ?
C9A C10A H10C 119.9 . . ?
C10A C11A C12A 123.1(6) . . ?
C10A C11A H11A 118.4 . . ?
C12A C11A H11A 118.4 . . ?
C3A C12A C11A 118.6(5) . . ?
C3A C12A H12A 120.7 . . ?
C11A C12A H12A 120.7 . . ?
C18A C13A C14A 119.6(5) . . ?
C18A C13A N1A 120.5(5) . . ?
C14A C13A N1A 119.8(5) . . ?
C15A C14A C13A 118.9(5) . . ?
C15A C14A C19A 119.5(5) . . ?
C13A C14A C19A 121.6(5) . . ?
C14A C15A C16A 121.9(5) . . ?
C14A C15A H15A 119.0 . . ?
C16A C15A H15A 119.0 . . ?
C17A C16A C15A 118.2(5) . . ?
C17A C16A H16A 120.9 . . ?
C15A C16A H16A 120.9 . . ?
C16A C17A C18A 121.7(6) . . ?
C16A C17A H17A 119.2 . . ?
C18A C17A H17A 119.2 . . ?
C13A C18A C17A 119.5(5) . . ?
C13A C18A C22A 122.6(5) . . ?
C17A C18A C22A 117.8(5) . . ?
C21A C19A C14A 111.1(6) . . ?
C21A C19A C20A 111.2(6) . . ?
C14A C19A C20A 111.6(6) . . ?
C21A C19A H19A 107.6 . . ?
C14A C19A H19A 107.6 . . ?
C20A C19A H19A 107.6 . . ?
C19A C20A H20A 109.5 . . ?
C19A C20A H20B 109.5 . . ?
H20A C20A H20B 109.5 . . ?
C19A C20A H20C 109.5 . . ?
H20A C20A H20C 109.5 . . ?
H20B C20A H20C 109.5 . . ?
C19A C21A H21A 109.5 . . ?
C19A C21A H21B 109.5 . . ?
H21A C21A H21B 109.5 . . ?
C19A C21A H21C 109.5 . . ?
H21A C21A H21C 109.5 . . ?
H21B C21A H21C 109.5 . . ?
C23A C22A C24A 110.9(6) . . ?
C23A C22A C18A 110.2(6) . . ?
C24A C22A C18A 111.9(6) . . ?
C23A C22A H22A 107.9 . . ?
C24A C22A H22A 107.9 . . ?
C18A C22A H22A 107.9 . . ?
C22A C23A H23A 109.5 . . ?
C22A C23A H23B 109.5 . . ?
H23A C23A H23B 109.5 . . ?
C22A C23A H23C 109.5 . . ?
H23A C23A H23C 109.5 . . ?
H23B C23A H23C 109.5 . . ?
C22A C24A H24A 109.5 . . ?
C22A C24A H24B 109.5 . . ?
H24A C24A H24B 109.5 . . ?
C22A C24A H24C 109.5 . . ?
H24A C24A H24C 109.5 . . ?
H24B C24A H24C 109.5 . . ?
C30A C25A C26A 120.8(5) . . ?
C30A C25A N2A 120.6(5) . . ?
C26A C25A N2A 118.6(5) . . ?
C27A C26A C25A 117.9(5) . . ?
C27A C26A C31A 120.8(5) . . ?
C25A C26A C31A 121.3(5) . . ?
C26A C27A C28A 122.1(5) . . ?
C26A C27A H27A 118.9 . . ?
C28A C27A H27A 118.9 . . ?
C29A C28A C27A 118.8(5) . . ?
C29A C28A H28A 120.6 . . ?
C27A C28A H28A 120.6 . . ?
C28A C29A C30A 121.6(5) . . ?
C28A C29A H29A 119.2 . . ?
C30A C29A H29A 119.2 . . ?
C29A C30A C25A 118.7(5) . . ?
C29A C30A C34A 118.8(5) . . ?
C25A C30A C34A 122.5(5) . . ?
C26A C31A C32A 110.0(5) . . ?
C26A C31A C33A 114.3(5) . . ?
C32A C31A C33A 110.0(5) . . ?
C26A C31A H31A 107.4 . . ?
C32A C31A H31A 107.4 . . ?
C33A C31A H31A 107.4 . . ?
C31A C32A H32A 109.5 . . ?
C31A C32A H32B 109.5 . . ?
H32A C32A H32B 109.5 . . ?
C31A C32A H32C 109.5 . . ?
H32A C32A H32C 109.5 . . ?
H32B C32A H32C 109.5 . . ?
C31A C33A H33A 109.5 . . ?
C31A C33A H33B 109.5 . . ?
H33A C33A H33B 109.5 . . ?
C31A C33A H33C 109.5 . . ?
H33A C33A H33C 109.5 . . ?
H33B C33A H33C 109.5 . . ?
C30A C34A C36A 111.6(5) . . ?
C30A C34A C35A 111.8(5) . . ?
C36A C34A C35A 109.8(5) . . ?
C30A C34A H34A 107.8 . . ?
C36A C34A H34A 107.8 . . ?
C35A C34A H34A 107.8 . . ?
C34A C35A H35A 109.5 . . ?
C34A C35A H35B 109.5 . . ?
H35A C35A H35B 109.5 . . ?
C34A C35A H35C 109.5 . . ?
H35A C35A H35C 109.5 . . ?
H35B C35A H35C 109.5 . . ?
C34A C36A H36A 109.5 . . ?
C34A C36A H36B 109.5 . . ?
H36A C36A H36B 109.5 . . ?
C34A C36A H36C 109.5 . . ?
H36A C36A H36C 109.5 . . ?
H36B C36A H36C 109.5 . . ?
O2A C37A O1A 122.1(5) . . ?
O2A C37A N3A 120.7(5) . . ?
O1A C37A N3A 117.1(4) . . ?
N3A C38A C39A 114.2(4) . . ?
N3A C38A C43A 110.4(4) . . ?
C39A C38A C43A 112.3(4) . . ?
N3A C38A H38A 106.5 . . ?
C39A C38A H38A 106.5 . . ?
C43A C38A H38A 106.5 . . ?
C40A C39A C38A 110.6(5) . . ?
C40A C39A H39A 109.5 . . ?
C38A C39A H39A 109.5 . . ?
C40A C39A H39B 109.5 . . ?
C38A C39A H39B 109.5 . . ?
H39A C39A H39B 108.1 . . ?
C41A C40A C39A 111.5(5) . . ?
C41A C40A H40A 109.3 . . ?
C39A C40A H40A 109.3 . . ?
C41A C40A H40B 109.3 . . ?
C39A C40A H40B 109.3 . . ?
H40A C40A H40B 108.0 . . ?
C40A C41A C42A 110.6(5) . . ?
C40A C41A H41A 109.5 . . ?
C42A C41A H41A 109.5 . . ?
C40A C41A H41B 109.5 . . ?
C42A C41A H41B 109.5 . . ?
H41A C41A H41B 108.1 . . ?
C41A C42A C43A 110.7(5) . . ?
C41A C42A H42A 109.5 . . ?
C43A C42A H42A 109.5 . . ?
C41A C42A H42B 109.5 . . ?
C43A C42A H42B 109.5 . . ?
H42A C42A H42B 108.1 . . ?
C42A C43A C38A 111.5(5) . . ?
C42A C43A H43A 109.3 . . ?
C38A C43A H43A 109.3 . . ?
C42A C43A H43B 109.3 . . ?
C38A C43A H43B 109.3 . . ?
H43A C43A H43B 108.0 . . ?
O3A C44A N4A 123.6(5) . . ?
O3A C44A N3A 117.3(5) . . ?
N4A C44A N3A 118.9(5) . . ?
N4A C45A C46A 112.3(4) . . ?
N4A C45A C50A 110.4(4) . . ?
C46A C45A C50A 108.9(4) . . ?
N4A C45A H45A 108.4 . . ?
C46A C45A H45A 108.4 . . ?
C50A C45A H45A 108.4 . . ?
C45A C46A C47A 111.3(5) . . ?
C45A C46A H46A 109.4 . . ?
C47A C46A H46A 109.4 . . ?
C45A C46A H46B 109.4 . . ?
C47A C46A H46B 109.4 . . ?
H46A C46A H46B 108.0 . . ?
C46A C47A C48A 109.9(5) . . ?
C46A C47A H47A 109.7 . . ?
C48A C47A H47A 109.7 . . ?
C46A C47A H47B 109.7 . . ?
C48A C47A H47B 109.7 . . ?
H47A C47A H47B 108.2 . . ?
C47A C48A C49A 110.4(5) . . ?
C47A C48A H48A 109.6 . . ?
C49A C48A H48A 109.6 . . ?
C47A C48A H48B 109.6 . . ?
C49A C48A H48B 109.6 . . ?
H48A C48A H48B 108.1 . . ?
C50A C49A C48A 110.9(5) . . ?
C50A C49A H49A 109.5 . . ?
C48A C49A H49A 109.5 . . ?
C50A C49A H49B 109.5 . . ?
C48A C49A H49B 109.5 . . ?
H49A C49A H49B 108.0 . . ?
C49A C50A C45A 111.5(5) . . ?
C49A C50A H50A 109.3 . . ?
C45A C50A H50A 109.3 . . ?
C49A C50A H50B 109.3 . . ?
C45A C50A H50B 109.3 . . ?
H50A C50A H50B 108.0 . . ?
C52A C51A N5A 118.8(5) . . ?
C52A C51A C55A 109.9(5) . . ?
N5A C51A C55A 131.3(5) . . ?
C51A C52A N6A 118.6(5) . . ?
C51A C52A C53A 108.7(5) . . ?
N6A C52A C53A 132.6(5) . . ?
C62A C53A C54A 118.9(5) . . ?
C62A C53A C52A 136.4(6) . . ?
C54A C53A C52A 104.7(5) . . ?
C59A C54A C53A 123.9(6) . . ?
C59A C54A C55A 124.2(6) . . ?
C53A C54A C55A 111.9(5) . . ?
C56A C55A C54A 118.4(6) . . ?
C56A C55A C51A 136.8(6) . . ?
C54A C55A C51A 104.8(5) . . ?
C55A C56A C57A 118.6(6) . . ?
C55A C56A H56A 120.7 . . ?
C57A C56A H56A 120.7 . . ?
C58A C57A C56A 122.4(6) . . ?
C58A C57A H57A 118.8 . . ?
C56A C57A H57A 118.8 . . ?
C57A C58A C59A 120.4(6) . . ?
C57A C58A H58A 119.8 . . ?
C59A C58A H58A 119.8 . . ?
C54A C59A C60A 115.7(6) . . ?
C54A C59A C58A 116.0(6) . . ?
C60A C59A C58A 128.3(6) . . ?
C61A C60A C59A 120.9(6) . . ?
C61A C60A H60A 119.6 . . ?
C59A C60A H60A 119.6 . . ?
C60A C61A C62A 122.0(6) . . ?
C60A C61A H61A 119.0 . . ?
C62A C61A H61A 119.0 . . ?
C53A C62A C61A 118.6(6) . . ?
C53A C62A H62A 120.7 . . ?
C61A C62A H62A 120.7 . . ?
C68A C63A C64A 120.6(5) . . ?
C68A C63A N5A 118.6(5) . . ?
C64A C63A N5A 120.8(5) . . ?
C65A C64A C63A 117.7(5) . . ?
C65A C64A C69A 119.3(5) . . ?
C63A C64A C69A 122.9(5) . . ?
C66A C65A C64A 120.2(6) . . ?
C66A C65A H65A 119.9 . . ?
C64A C65A H65A 119.9 . . ?
C67A C66A C65A 121.2(6) . . ?
C67A C66A H66A 119.4 . . ?
C65A C66A H66A 119.4 . . ?
C66A C67A C68A 121.7(6) . . ?
C66A C67A H67A 119.2 . . ?
C68A C67A H67A 119.2 . . ?
C67A C68A C63A 118.5(6) . . ?
C67A C68A C72A 121.0(5) . . ?
C63A C68A C72A 120.5(5) . . ?
C64A C69A C71A 112.0(5) . . ?
C64A C69A C70A 110.3(5) . . ?
C71A C69A C70A 109.8(5) . . ?
C64A C69A H69A 108.2 . . ?
C71A C69A H69A 108.2 . . ?
C70A C69A H69A 108.2 . . ?
C69A C70A H70A 109.5 . . ?
C69A C70A H70B 109.5 . . ?
H70A C70A H70B 109.5 . . ?
C69A C70A H70C 109.5 . . ?
H70A C70A H70C 109.5 . . ?
H70B C70A H70C 109.5 . . ?
C69A C71A H71A 109.5 . . ?
C69A C71A H71B 109.5 . . ?
H71A C71A H71B 109.5 . . ?
C69A C71A H71C 109.5 . . ?
H71A C71A H71C 109.5 . . ?
H71B C71A H71C 109.5 . . ?
C68A C72A C74A 111.0(5) . . ?
C68A C72A C73A 113.9(5) . . ?
C74A C72A C73A 111.2(5) . . ?
C68A C72A H72A 106.7 . . ?
C74A C72A H72A 106.7 . . ?
C73A C72A H72A 106.7 . . ?
C72A C73A H73A 109.5 . . ?
C72A C73A H73B 109.5 . . ?
H73A C73A H73B 109.5 . . ?
C72A C73A H73C 109.5 . . ?
H73A C73A H73C 109.5 . . ?
H73B C73A H73C 109.5 . . ?
C72A C74A H74A 109.5 . . ?
C72A C74A H74B 109.5 . . ?
H74A C74A H74B 109.5 . . ?
C72A C74A H74C 109.5 . . ?
H74A C74A H74C 109.5 . . ?
H74B C74A H74C 109.5 . . ?
C76A C75A C80A 120.3(5) . . ?
C76A C75A N6A 120.1(5) . . ?
C80A C75A N6A 119.6(5) . . ?
C75A C76A C77A 119.3(5) . . ?
C75A C76A C81A 122.4(5) . . ?
C77A C76A C81A 118.2(5) . . ?
C78A C77A C76A 120.7(6) . . ?
C78A C77A H77A 119.7 . . ?
C76A C77A H77A 119.7 . . ?
C79A C78A C77A 119.4(6) . . ?
C79A C78A H78A 120.3 . . ?
C77A C78A H78A 120.3 . . ?
C78A C79A C80A 122.0(6) . . ?
C78A C79A H79A 119.0 . . ?
C80A C79A H79A 119.0 . . ?
C79A C80A C75A 118.2(5) . . ?
C79A C80A C84A 120.4(5) . . ?
C75A C80A C84A 121.3(5) . . ?
C83A C81A C76A 110.7(5) . . ?
C83A C81A C82A 110.6(5) . . ?
C76A C81A C82A 113.3(5) . . ?
C83A C81A H81A 107.3 . . ?
C76A C81A H81A 107.3 . . ?
C82A C81A H81A 107.3 . . ?
C81A C82A H82A 109.5 . . ?
C81A C82A H82B 109.5 . . ?
H82A C82A H82B 109.5 . . ?
C81A C82A H82C 109.5 . . ?
H82A C82A H82C 109.5 . . ?
H82B C82A H82C 109.5 . . ?
C81A C83A H83A 109.5 . . ?
C81A C83A H83B 109.5 . . ?
H83A C83A H83B 109.5 . . ?
C81A C83A H83C 109.5 . . ?
H83A C83A H83C 109.5 . . ?
H83B C83A H83C 109.5 . . ?
C80A C84A C85A 110.1(5) . . ?
C80A C84A C86A 112.1(5) . . ?
C85A C84A C86A 110.0(5) . . ?
C80A C84A H84A 108.2 . . ?
C85A C84A H84A 108.2 . . ?
C86A C84A H84A 108.2 . . ?
C84A C85A H85A 109.5 . . ?
C84A C85A H85B 109.5 . . ?
H85A C85A H85B 109.5 . . ?
C84A C85A H85C 109.5 . . ?
H85A C85A H85C 109.5 . . ?
H85B C85A H85C 109.5 . . ?
C84A C86A H86A 109.5 . . ?
C84A C86A H86B 109.5 . . ?
H86A C86A H86B 109.5 . . ?
C84A C86A H86C 109.5 . . ?
H86A C86A H86C 109.5 . . ?
H86B C86A H86C 109.5 . . ?
O5A C87A O4A 121.6(5) . . ?
O5A C87A N7A 120.8(5) . . ?
O4A C87A N7A 117.5(4) . . ?
N7A C88A C93A 115.4(5) . . ?
N7A C88A C89A 111.5(5) . . ?
C93A C88A C89A 112.5(5) . . ?
N7A C88A H88A 105.5 . . ?
C93A C88A H88A 105.5 . . ?
C89A C88A H88A 105.5 . . ?
C88A C89A C90A 107.4(5) . . ?
C88A C89A H89A 110.2 . . ?
C90A C89A H89A 110.2 . . ?
C88A C89A H89B 110.2 . . ?
C90A C89A H89B 110.2 . . ?
H89A C89A H89B 108.5 . . ?
C91A C90A C89A 111.4(6) . . ?
C91A C90A H90A 109.3 . . ?
C89A C90A H90A 109.3 . . ?
C91A C90A H90B 109.3 . . ?
C89A C90A H90B 109.3 . . ?
H90A C90A H90B 108.0 . . ?
C90A C91A C92A 110.4(6) . . ?
C90A C91A H91A 109.6 . . ?
C92A C91A H91A 109.6 . . ?
C90A C91A H91B 109.6 . . ?
C92A C91A H91B 109.6 . . ?
H91A C91A H91B 108.1 . . ?
C93A C92A C91A 112.1(5) . . ?
C93A C92A H92A 109.2 . . ?
C91A C92A H92A 109.2 . . ?
C93A C92A H92B 109.2 . . ?
C91A C92A H92B 109.2 . . ?
H92A C92A H92B 107.9 . . ?
C88A C93A C92A 110.2(5) . . ?
C88A C93A H93A 109.6 . . ?
C92A C93A H93A 109.6 . . ?
C88A C93A H93B 109.6 . . ?
C92A C93A H93B 109.6 . . ?
H93A C93A H93B 108.1 . . ?
O6A C94A N8A 124.9(5) . . ?
O6A C94A N7A 117.9(5) . . ?
N8A C94A N7A 117.2(5) . . ?
N8A C95A C100 110.9(5) . . ?
N8A C95A C96A 110.3(5) . . ?
C100 C95A C96A 111.1(5) . . ?
N8A C95A H95A 108.2 . . ?
C100 C95A H95A 108.2 . . ?
C96A C95A H95A 108.2 . . ?
C95A C96A C97A 111.4(5) . . ?
C95A C96A H96A 109.3 . . ?
C97A C96A H96A 109.3 . . ?
C95A C96A H96B 109.3 . . ?
C97A C96A H96B 109.3 . . ?
H96A C96A H96B 108.0 . . ?
C98A C97A C96A 110.4(6) . . ?
C98A C97A H97A 109.6 . . ?
C96A C97A H97A 109.6 . . ?
C98A C97A H97B 109.6 . . ?
C96A C97A H97B 109.6 . . ?
H97A C97A H97B 108.1 . . ?
C99A C98A C97A 110.5(6) . . ?
C99A C98A H98A 109.6 . . ?
C97A C98A H98A 109.6 . . ?
C99A C98A H98B 109.6 . . ?
C97A C98A H98B 109.6 . . ?
H98A C98A H98B 108.1 . . ?
C98A C99A C100 111.9(5) . . ?
C98A C99A H99A 109.2 . . ?
C100 C99A H99A 109.2 . . ?
C98A C99A H99B 109.2 . . ?
C100 C99A H99B 109.2 . . ?
H99A C99A H99B 107.9 . . ?
C95A C100 C99A 111.4(5) . . ?
C95A C100 H10F 109.3 . . ?
C99A C100 H10F 109.3 . . ?
C95A C100 H10G 109.3 . . ?
C99A C100 H10G 109.3 . . ?
H10F C100 H10G 108.0 . . ?
C102 C101 H10H 109.5 . . ?
C102 C101 H10I 109.5 . . ?
H10H C101 H10I 109.5 . . ?
C102 C101 H10J 109.5 . . ?
H10H C101 H10J 109.5 . . ?
H10I C101 H10J 109.5 . . ?
O7A C102 C101 110.7(8) . . ?
O7A C102 H10K 109.5 . . ?
C101 C102 H10K 109.5 . . ?
O7A C102 H10L 109.5 . . ?
C101 C102 H10L 109.5 . . ?
H10K C102 H10L 108.1 . . ?
C12Q C11Q O7A 113(3) . . ?
C12Q C11Q H11B 109.0 . . ?
O7A C11Q H11B 109.0 . . ?
C12Q C11Q H12Q 109.0 . . ?
O7A C11Q H12Q 109.0 . . ?
H11B C11Q H12Q 107.8 . . ?
C11Q C12Q H12J 109.5 . . ?
C11Q C12Q H12K 109.5 . . ?
H12J C12Q H12K 109.5 . . ?
C11Q C12Q H12L 109.5 . . ?
H12J C12Q H12L 109.5 . . ?
H12K C12Q H12L 109.5 . . ?
O7A C103 C104 112.5(6) . . ?
O7A C103 H10M 109.1 . . ?
C104 C103 H10M 109.1 . . ?
O7A C103 H10N 109.1 . . ?
C104 C103 H10N 109.1 . . ?
H10M C103 H10N 107.8 . . ?
C103 C104 H10O 109.5 . . ?
C103 C104 H10P 109.5 . . ?
H10O C104 H10P 109.5 . . ?
C103 C104 H10Q 109.5 . . ?
H10O C104 H10Q 109.5 . . ?
H10P C104 H10Q 109.5 . . ?
O8A C105 H10R 109.5 . . ?
O8A C105 H10S 109.5 . . ?
H10R C105 H10S 109.5 . . ?
O8A C105 H10T 109.5 . . ?
H10R C105 H10T 109.5 . . ?
H10S C105 H10T 109.5 . . ?
O8A C106 C107 107.9(6) . . ?
O8A C106 H10U 110.1 . . ?
C107 C106 H10U 110.1 . . ?
O8A C106 H10V 110.1 . . ?
C107 C106 H10V 110.1 . . ?
H10U C106 H10V 108.4 . . ?
O9A C107 C106 108.9(6) . . ?
O9A C107 H10W 109.9 . . ?
C106 C107 H10W 109.9 . . ?
O9A C107 H10X 109.9 . . ?
C106 C107 H10X 109.9 . . ?
H10W C107 H10X 108.3 . . ?
O9A C108 H10Y 109.5 . . ?
O9A C108 H11C 109.5 . . ?
H10Y C108 H11C 109.5 . . ?
O9A C108 H11D 109.5 . . ?
H10Y C108 H11D 109.5 . . ?
H11C C108 H11D 109.5 . . ?
O10A C109 H11E 109.5 . . ?
O10A C109 H11H 109.5 . . ?
H11E C109 H11H 109.5 . . ?
O10A C109 H11I 109.5 . . ?
H11E C109 H11I 109.5 . . ?
H11H C109 H11I 109.5 . . ?
O10A C110 C111 108.8(6) . . ?
O10A C110 H11J 109.9 . . ?
C111 C110 H11J 109.9 . . ?
O10A C110 H11K 109.9 . . ?
C111 C110 H11K 109.9 . . ?
H11J C110 H11K 108.3 . . ?
O11A C111 C110 107.7(6) . . ?
O11A C111 H11L 110.2 . . ?
C110 C111 H11L 110.2 . . ?
O11A C111 H11M 110.2 . . ?
C110 C111 H11M 110.2 . . ?
H11L C111 H11M 108.5 . . ?
O11A C112 H11N 109.5 . . ?
O11A C112 H11O 109.5 . . ?
H11N C112 H11O 109.5 . . ?
O11A C112 H11P 109.5 . . ?
H11N C112 H11P 109.5 . . ?
H11O C112 H11P 109.5 . . ?
O12A C113 H11Q 109.5 . . ?
O12A C113 H11R 109.5 . . ?
H11Q C113 H11R 109.5 . . ?
O12A C113 H11W 109.5 . . ?
H11Q C113 H11W 109.5 . . ?
H11R C113 H11W 109.5 . . ?
O12A C114 C115 109(2) . . ?
O12A C114 H11X 110.0 . . ?
C115 C114 H11X 110.0 . . ?
O12A C114 H11Y 110.0 . . ?
C115 C114 H11Y 110.0 . . ?
H11X C114 H11Y 108.4 . . ?
O13A C115 C114 106(2) . . ?
O13A C115 H11Z 110.6 . . ?
C114 C115 H11Z 110.6 . . ?
O13A C115 H12M 110.6 . . ?
C114 C115 H12M 110.6 . . ?
H11Z C115 H12M 108.7 . . ?
O13A C116 H12N 109.5 . . ?
O13A C116 H12O 109.5 . . ?
H12N C116 H12O 109.5 . . ?
O13A C116 H12P 109.5 . . ?
H12N C116 H12P 109.5 . . ?
H12O C116 H12P 109.5 . . ?
O12Q C13Q C14Q 118.7(11) . . ?
O12Q C13Q H13A 107.6 . . ?
C14Q C13Q H13A 107.6 . . ?
O12Q C13Q H13B 107.6 . . ?
C14Q C13Q H13B 107.6 . . ?
H13A C13Q H13B 107.1 . . ?
C13Q C14Q H14A 109.5 . . ?
C13Q C14Q H14B 109.5 . . ?
H14A C14Q H14B 109.5 . . ?
C13Q C14Q H14C 109.5 . . ?
H14A C14Q H14C 109.5 . . ?
H14B C14Q H14C 109.5 . . ?
O12Q C15Q C16Q 107.7(13) . . ?
O12Q C15Q H15B 110.2 . . ?
C16Q C15Q H15B 110.2 . . ?
O12Q C15Q H15C 110.2 . . ?
C16Q C15Q H15C 110.2 . . ?
H15B C15Q H15C 108.5 . . ?
C15Q C16Q H16B 109.5 . . ?
C15Q C16Q H16C 109.5 . . ?
H16B C16Q H16C 109.5 . . ?
C15Q C16Q H16D 109.5 . . ?
H16B C16Q H16D 109.5 . . ?
H16C C16Q H16D 109.5 . . ?
O1B Ga1B N2B 113.41(18) . . ?
O1B Ga1B N1B 114.32(19) . . ?
N2B Ga1B N1B 92.11(19) . . ?
O1B Ga1B N4B 93.33(18) . . ?
N2B Ga1B N4B 127.99(19) . . ?
N1B Ga1B N4B 117.2(2) . . ?
O3B Na1B O2B 99.84(17) 2_835 . ?
O3B Na1B O5B 117.55(19) 2_835 . ?
O2B Na1B O5B 98.11(18) . . ?
O3B Na1B O4B 90.73(18) 2_835 . ?
O2B Na1B O4B 168.5(2) . . ?
O5B Na1B O4B 72.67(18) . . ?
C37B O1B Ga1B 121.2(3) . . ?
C37B O2B Na1B 118.8(4) . . ?
C44B O3B Na1B 132.6(4) . 2_835 ?
C51B O4B C52B 113.4(7) . . ?
C51B O4B Na1B 115.7(4) . . ?
C52B O4B Na1B 108.1(4) . . ?
C53B O5B C54B 113.8(5) . . ?
C53B O5B Na1B 112.3(4) . . ?
C54B O5B Na1B 127.0(4) . . ?
C1B N1B C13B 121.9(5) . . ?
C1B N1B Ga1B 106.1(3) . . ?
C13B N1B Ga1B 129.6(4) . . ?
C2B N2B C25B 115.9(4) . . ?
C2B N2B Ga1B 103.9(3) . . ?
C25B N2B Ga1B 129.9(3) . . ?
C37B N3B C44B 125.2(4) . . ?
C37B N3B C38B 118.0(4) . . ?
C44B N3B C38B 114.9(4) . . ?
C44B N4B C45B 115.2(4) . . ?
C44B N4B Ga1B 119.3(4) . . ?
C45B N4B Ga1B 125.3(3) . . ?
C2B C1B N1B 117.7(5) . . ?
C2B C1B C5B 109.0(5) . . ?
N1B C1B C5B 133.3(5) . . ?
C1B C2B N2B 120.0(5) . . ?
C1B C2B C3B 109.2(5) . . ?
N2B C2B C3B 130.7(5) . . ?
C12B C3B C4B 118.0(5) . . ?
C12B C3B C2B 137.1(6) . . ?
C4B C3B C2B 104.8(5) . . ?
C9B C4B C5B 124.5(6) . . ?
C9B C4B C3B 124.3(6) . . ?
C5B C4B C3B 111.2(5) . . ?
C6B C5B C4B 118.5(5) . . ?
C6B C5B C1B 135.8(5) . . ?
C4B C5B C1B 105.7(5) . . ?
C5B C6B C7B 117.7(6) . . ?
C5B C6B H6BA 121.2 . . ?
C7B C6B H6BA 121.2 . . ?
C8B C7B C6B 123.3(6) . . ?
C8B C7B H7BA 118.3 . . ?
C6B C7B H7BA 118.3 . . ?
C7B C8B C9B 120.0(6) . . ?
C7B C8B H8BA 120.0 . . ?
C9B C8B H8BA 120.0 . . ?
C4B C9B C10B 116.7(6) . . ?
C4B C9B C8B 115.9(6) . . ?
C10B C9B C8B 127.3(6) . . ?
C11B C10B C9B 119.3(6) . . ?
C11B C10B H11T 120.4 . . ?
C9B C10B H11T 120.4 . . ?
C10B C11B C12B 123.5(6) . . ?
C10B C11B H12B 118.3 . . ?
C12B C11B H12B 118.3 . . ?
C3B C12B C11B 118.2(6) . . ?
C3B C12B H12R 120.9 . . ?
C11B C12B H12R 120.9 . . ?
C18B C13B C14B 119.2(5) . . ?
C18B C13B N1B 120.1(5) . . ?
C14B C13B N1B 120.7(5) . . ?
C15B C14B C13B 118.4(6) . . ?
C15B C14B C19B 119.2(5) . . ?
C13B C14B C19B 122.3(5) . . ?
C16B C15B C14B 122.0(6) . . ?
C16B C15B H15E 119.0 . . ?
C14B C15B H15E 119.0 . . ?
C15B C16B C17B 119.6(6) . . ?
C15B C16B H16F 120.2 . . ?
C17B C16B H16F 120.2 . . ?
C18B C17B C16B 120.6(6) . . ?
C18B C17B H17B 119.7 . . ?
C16B C17B H17B 119.7 . . ?
C17B C18B C13B 120.1(6) . . ?
C17B C18B C22B 120.1(6) . . ?
C13B C18B C22B 119.8(5) . . ?
C14B C19B C20B 111.5(5) . . ?
C14B C19B C21B 112.0(6) . . ?
C20B C19B C21B 109.4(6) . . ?
C14B C19B H19B 108.0 . . ?
C20B C19B H19B 108.0 . . ?
C21B C19B H19B 108.0 . . ?
C19B C20B H20G 109.5 . . ?
C19B C20B H20H 109.5 . . ?
H20G C20B H20H 109.5 . . ?
C19B C20B H20I 109.5 . . ?
H20G C20B H20I 109.5 . . ?
H20H C20B H20I 109.5 . . ?
C19B C21B H21G 109.5 . . ?
C19B C21B H21H 109.5 . . ?
H21G C21B H21H 109.5 . . ?
C19B C21B H21I 109.5 . . ?
H21G C21B H21I 109.5 . . ?
H21H C21B H21I 109.5 . . ?
C18B C22B C23B 113.9(7) . . ?
C18B C22B C24B 111.4(6) . . ?
C23B C22B C24B 108.4(7) . . ?
C18B C22B H22B 107.6 . . ?
C23B C22B H22B 107.6 . . ?
C24B C22B H22B 107.6 . . ?
C22B C23B H23G 109.5 . . ?
C22B C23B H23H 109.5 . . ?
H23G C23B H23H 109.5 . . ?
C22B C23B H23I 109.5 . . ?
H23G C23B H23I 109.5 . . ?
H23H C23B H23I 109.5 . . ?
C22B C24B H24G 109.5 . . ?
C22B C24B H24H 109.5 . . ?
H24G C24B H24H 109.5 . . ?
C22B C24B H24I 109.5 . . ?
H24G C24B H24I 109.5 . . ?
H24H C24B H24I 109.5 . . ?
C26B C25B C30B 120.5(5) . . ?
C26B C25B N2B 120.0(5) . . ?
C30B C25B N2B 119.5(5) . . ?
C27B C26B C25B 118.4(5) . . ?
C27B C26B C31B 118.7(5) . . ?
C25B C26B C31B 122.9(5) . . ?
C28B C27B C26B 121.1(5) . . ?
C28B C27B H27B 119.4 . . ?
C26B C27B H27B 119.4 . . ?
C29B C28B C27B 120.5(5) . . ?
C29B C28B H28B 119.7 . . ?
C27B C28B H28B 119.7 . . ?
C28B C29B C30B 121.7(5) . . ?
C28B C29B H29B 119.1 . . ?
C30B C29B H29B 119.1 . . ?
C29B C30B C25B 117.7(5) . . ?
C29B C30B C34B 121.0(5) . . ?
C25B C30B C34B 121.3(5) . . ?
C26B C31B C32B 109.8(5) . . ?
C26B C31B C33B 113.0(5) . . ?
C32B C31B C33B 111.1(5) . . ?
C26B C31B H31B 107.6 . . ?
C32B C31B H31B 107.6 . . ?
C33B C31B H31B 107.6 . . ?
C31B C32B H32G 109.5 . . ?
C31B C32B H32H 109.5 . . ?
H32G C32B H32H 109.5 . . ?
C31B C32B H32I 109.5 . . ?
H32G C32B H32I 109.5 . . ?
H32H C32B H32I 109.5 . . ?
C31B C33B H33G 109.5 . . ?
C31B C33B H33H 109.5 . . ?
H33G C33B H33H 109.5 . . ?
C31B C33B H33I 109.5 . . ?
H33G C33B H33I 109.5 . . ?
H33H C33B H33I 109.5 . . ?
C30B C34B C36B 112.4(5) . . ?
C30B C34B C35B 113.6(5) . . ?
C36B C34B C35B 110.0(5) . . ?
C30B C34B H34B 106.8 . . ?
C36B C34B H34B 106.8 . . ?
C35B C34B H34B 106.8 . . ?
C34B C35B H35G 109.5 . . ?
C34B C35B H35H 109.5 . . ?
H35G C35B H35H 109.5 . . ?
C34B C35B H35I 109.5 . . ?
H35G C35B H35I 109.5 . . ?
H35H C35B H35I 109.5 . . ?
C34B C36B H36G 109.5 . . ?
C34B C36B H36H 109.5 . . ?
H36G C36B H36H 109.5 . . ?
C34B C36B H36I 109.5 . . ?
H36G C36B H36I 109.5 . . ?
H36H C36B H36I 109.5 . . ?
O2B C37B O1B 121.8(5) . . ?
O2B C37B N3B 120.8(5) . . ?
O1B C37B N3B 117.5(4) . . ?
O2B C37B Na1B 40.6(3) . . ?
O1B C37B Na1B 84.8(3) . . ?
N3B C37B Na1B 153.0(4) . . ?
N3B C38B C39B 114.7(4) . . ?
N3B C38B C43B 112.4(4) . . ?
C39B C38B C43B 111.9(5) . . ?
N3B C38B H38B 105.7 . . ?
C39B C38B H38B 105.7 . . ?
C43B C38B H38B 105.7 . . ?
C38B C39B C40B 109.5(5) . . ?
C38B C39B H39E 109.8 . . ?
C40B C39B H39E 109.8 . . ?
C38B C39B H39F 109.8 . . ?
C40B C39B H39F 109.8 . . ?
H39E C39B H39F 108.2 . . ?
C41B C40B C39B 111.3(5) . . ?
C41B C40B H40E 109.4 . . ?
C39B C40B H40E 109.4 . . ?
C41B C40B H40F 109.4 . . ?
C39B C40B H40F 109.4 . . ?
H40E C40B H40F 108.0 . . ?
C42B C41B C40B 112.1(6) . . ?
C42B C41B H41E 109.2 . . ?
C40B C41B H41E 109.2 . . ?
C42B C41B H41F 109.2 . . ?
C40B C41B H41F 109.2 . . ?
H41E C41B H41F 107.9 . . ?
C41B C42B C43B 112.0(6) . . ?
C41B C42B H42E 109.2 . . ?
C43B C42B H42E 109.2 . . ?
C41B C42B H42F 109.2 . . ?
C43B C42B H42F 109.2 . . ?
H42E C42B H42F 107.9 . . ?
C42B C43B C38B 109.3(5) . . ?
C42B C43B H43E 109.8 . . ?
C38B C43B H43E 109.8 . . ?
C42B C43B H43F 109.8 . . ?
C38B C43B H43F 109.8 . . ?
H43E C43B H43F 108.3 . . ?
O3B C44B N4B 123.8(5) . . ?
O3B C44B N3B 117.8(5) . . ?
N4B C44B N3B 118.2(5) . . ?
N4B C45B C50B 111.1(4) . . ?
N4B C45B C46B 111.3(4) . . ?
C50B C45B C46B 111.0(4) . . ?
N4B C45B H45B 107.8 . . ?
C50B C45B H45B 107.8 . . ?
C46B C45B H45B 107.8 . . ?
C47B C46B C45B 110.2(5) . . ?
C47B C46B H46E 109.6 . . ?
C45B C46B H46E 109.6 . . ?
C47B C46B H46F 109.6 . . ?
C45B C46B H46F 109.6 . . ?
H46E C46B H46F 108.1 . . ?
C46B C47B C48B 110.7(5) . . ?
C46B C47B H47E 109.5 . . ?
C48B C47B H47E 109.5 . . ?
C46B C47B H47F 109.5 . . ?
C48B C47B H47F 109.5 . . ?
H47E C47B H47F 108.1 . . ?
C49B C48B C47B 110.9(5) . . ?
C49B C48B H48E 109.4 . . ?
C47B C48B H48E 109.4 . . ?
C49B C48B H48F 109.4 . . ?
C47B C48B H48F 109.4 . . ?
H48E C48B H48F 108.0 . . ?
C50B C49B C48B 112.8(5) . . ?
C50B C49B H49E 109.0 . . ?
C48B C49B H49E 109.0 . . ?
C50B C49B H49F 109.0 . . ?
C48B C49B H49F 109.0 . . ?
H49E C49B H49F 107.8 . . ?
C49B C50B C45B 110.5(5) . . ?
C49B C50B H50E 109.6 . . ?
C45B C50B H50E 109.6 . . ?
C49B C50B H50F 109.6 . . ?
C45B C50B H50F 109.6 . . ?
H50E C50B H50F 108.1 . . ?
O4B C51B H51G 109.5 . . ?
O4B C51B H51H 109.5 . . ?
H51G C51B H51H 109.5 . . ?
O4B C51B H51I 109.5 . . ?
H51G C51B H51I 109.5 . . ?
H51H C51B H51I 109.5 . . ?
O4B C52B C53B 108.3(6) . . ?
O4B C52B H52E 110.0 . . ?
C53B C52B H52E 110.0 . . ?
O4B C52B H52F 110.0 . . ?
C53B C52B H52F 110.0 . . ?
H52E C52B H52F 108.4 . . ?
O5B C53B C52B 109.0(7) . . ?
O5B C53B H53E 109.9 . . ?
C52B C53B H53E 109.9 . . ?
O5B C53B H53F 109.9 . . ?
C52B C53B H53F 109.9 . . ?
H53E C53B H53F 108.3 . . ?
O5B C54B H54G 109.5 . . ?
O5B C54B H54H 109.5 . . ?
H54G C54B H54H 109.5 . . ?
O5B C54B H54I 109.5 . . ?
H54G C54B H54I 109.5 . . ?
H54H C54B H54I 109.5 . . ?
O1C Ga1C N2C 108.62(19) . . ?
O1C Ga1C N3C 92.92(19) . . ?
N2C Ga1C N3C 131.1(2) . . ?
O1C Ga1C N1C 121.87(19) . . ?
N2C Ga1C N1C 91.7(2) . . ?
N3C Ga1C N1C 113.7(2) . . ?
O2C Na1C O3C 97.47(18) 2_956 . ?
O2C Na1C O6C 102.05(19) 2_956 . ?
O3C Na1C O6C 100.7(2) . . ?
O2C Na1C O4C 94.7(2) 2_956 . ?
O3C Na1C O4C 127.4(3) . . ?
O6C Na1C O4C 126.2(2) . . ?
O2C Na1C O5C 168.1(2) 2_956 . ?
O3C Na1C O5C 91.2(2) . . ?
O6C Na1C O5C 68.2(2) . . ?
O4C Na1C O5C 86.3(2) . . ?
C37C O1C Ga1C 117.6(3) . . ?
C37C O2C Na1C 143.3(4) . 2_956 ?
C44C O3C Na1C 154.9(4) . . ?
C53Q O4C C52Q 111.1(16) . . ?
C53C O4C C52C 105.1(9) . . ?
C53Q O4C Na1C 78.1(11) . . ?
C53C O4C Na1C 114.4(6) . . ?
C52Q O4C Na1C 114.4(12) . . ?
C52C O4C Na1C 134.1(13) . . ?
C55C O5C C56C 112.4(7) . . ?
C55C O5C Na1C 121.0(6) . . ?
C56C O5C Na1C 107.3(4) . . ?
C57C O6C C58C 110.8(6) . . ?
C57C O6C Na1C 117.6(5) . . ?
C58C O6C Na1C 125.3(4) . . ?
C1C N1C C13C 120.1(5) . . ?
C1C N1C Ga1C 106.2(4) . . ?
C13C N1C Ga1C 133.4(4) . . ?
C2C N2C C25C 118.1(5) . . ?
C2C N2C Ga1C 104.4(3) . . ?
C25C N2C Ga1C 125.2(4) . . ?
C44C N3C C45C 115.3(5) . . ?
C44C N3C Ga1C 116.9(4) . . ?
C45C N3C Ga1C 127.4(4) . . ?
C37C N4C C44C 123.2(5) . . ?
C37C N4C C38C 115.7(4) . . ?
C44C N4C C38C 119.3(5) . . ?
N1C C1C C2C 117.7(5) . . ?
N1C C1C C5C 132.5(5) . . ?
C2C C1C C5C 109.7(5) . . ?
C1C C2C N2C 119.8(5) . . ?
C1C C2C C3C 108.6(5) . . ?
N2C C2C C3C 131.5(5) . . ?
C12C C3C C4C 117.4(6) . . ?
C12C C3C C2C 137.2(6) . . ?
C4C C3C C2C 105.4(5) . . ?
C9C C4C C5C 124.6(6) . . ?
C9C C4C C3C 124.3(6) . . ?
C5C C4C C3C 111.0(5) . . ?
C6C C5C C4C 118.3(6) . . ?
C6C C5C C1C 136.5(6) . . ?
C4C C5C C1C 105.2(5) . . ?
C5C C6C C7C 119.2(6) . . ?
C5C C6C H6CA 120.4 . . ?
C7C C6C H6CA 120.4 . . ?
C8C C7C C6C 121.3(6) . . ?
C8C C7C H7CA 119.3 . . ?
C6C C7C H7CA 119.3 . . ?
C7C C8C C9C 121.2(6) . . ?
C7C C8C H8CA 119.4 . . ?
C9C C8C H8CA 119.4 . . ?
C4C C9C C10C 117.2(6) . . ?
C4C C9C C8C 115.4(6) . . ?
C10C C9C C8C 127.4(6) . . ?
C11C C10C C9C 119.6(6) . . ?
C11C C10C H10Z 120.2 . . ?
C9C C10C H10Z 120.2 . . ?
C10C C11C C12C 122.8(6) . . ?
C10C C11C H11S 118.6 . . ?
C12C C11C H11S 118.6 . . ?
C3C C12C C11C 118.6(6) . . ?
C3C C12C H12C 120.7 . . ?
C11C C12C H12C 120.7 . . ?
C18C C13C N1C 120.5(5) . . ?
C18C C13C C14C 119.5(5) . . ?
N1C C13C C14C 119.9(5) . . ?
C15C C14C C13C 118.6(6) . . ?
C15C C14C C19C 119.4(6) . . ?
C13C C14C C19C 122.0(5) . . ?
C14C C15C C16C 121.8(6) . . ?
C14C C15C H15D 119.1 . . ?
C16C C15C H15D 119.1 . . ?
C17C C16C C15C 119.2(6) . . ?
C17C C16C H16E 120.4 . . ?
C15C C16C H16E 120.4 . . ?
C16C C17C C18C 121.4(6) . . ?
C16C C17C H17C 119.3 . . ?
C18C C17C H17C 119.3 . . ?
C17C C18C C13C 119.3(6) . . ?
C17C C18C C22C 119.7(6) . . ?
C13C C18C C22C 120.9(5) . . ?
C14C C19C C20C 111.9(6) . . ?
C14C C19C C21C 112.2(6) . . ?
C20C C19C C21C 109.8(6) . . ?
C14C C19C H19C 107.6 . . ?
C20C C19C H19C 107.6 . . ?
C21C C19C H19C 107.6 . . ?
C19C C20C H20D 109.5 . . ?
C19C C20C H20E 109.5 . . ?
H20D C20C H20E 109.5 . . ?
C19C C20C H20F 109.5 . . ?
H20D C20C H20F 109.5 . . ?
H20E C20C H20F 109.5 . . ?
C19C C21C H21D 109.5 . . ?
C19C C21C H21E 109.5 . . ?
H21D C21C H21E 109.5 . . ?
C19C C21C H21F 109.5 . . ?
H21D C21C H21F 109.5 . . ?
H21E C21C H21F 109.5 . . ?
C23C C22C C18C 112.7(5) . . ?
C23C C22C C24C 110.6(6) . . ?
C18C C22C C24C 109.8(5) . . ?
C23C C22C H22C 107.8 . . ?
C18C C22C H22C 107.8 . . ?
C24C C22C H22C 107.8 . . ?
C22C C23C H23D 109.5 . . ?
C22C C23C H23E 109.5 . . ?
H23D C23C H23E 109.5 . . ?
C22C C23C H23F 109.5 . . ?
H23D C23C H23F 109.5 . . ?
H23E C23C H23F 109.5 . . ?
C22C C24C H24D 109.5 . . ?
C22C C24C H24E 109.5 . . ?
H24D C24C H24E 109.5 . . ?
C22C C24C H24F 109.5 . . ?
H24D C24C H24F 109.5 . . ?
H24E C24C H24F 109.5 . . ?
C26C C25C C30C 120.1(5) . . ?
C26C C25C N2C 118.8(5) . . ?
C30C C25C N2C 121.1(5) . . ?
C27C C26C C25C 119.6(6) . . ?
C27C C26C C31C 120.7(6) . . ?
C25C C26C C31C 119.7(5) . . ?
C28C C27C C26C 121.3(6) . . ?
C28C C27C H27C 119.4 . . ?
C26C C27C H27C 119.4 . . ?
C27C C28C C29C 119.0(6) . . ?
C27C C28C H28C 120.5 . . ?
C29C C28C H28C 120.5 . . ?
C28C C29C C30C 121.9(6) . . ?
C28C C29C H29C 119.0 . . ?
C30C C29C H29C 119.0 . . ?
C29C C30C C25C 118.1(6) . . ?
C29C C30C C34C 118.6(5) . . ?
C25C C30C C34C 123.1(5) . . ?
C33C C31C C26C 110.5(7) . . ?
C33C C31C C32C 111.1(6) . . ?
C26C C31C C32C 113.9(6) . . ?
C33C C31C H31C 107.0 . . ?
C26C C31C H31C 107.0 . . ?
C32C C31C H31C 107.0 . . ?
C31C C32C H32D 109.5 . . ?
C31C C32C H32E 109.5 . . ?
H32D C32C H32E 109.5 . . ?
C31C C32C H32F 109.5 . . ?
H32D C32C H32F 109.5 . . ?
H32E C32C H32F 109.5 . . ?
C31C C33C H33D 109.5 . . ?
C31C C33C H33E 109.5 . . ?
H33D C33C H33E 109.5 . . ?
C31C C33C H33F 109.5 . . ?
H33D C33C H33F 109.5 . . ?
H33E C33C H33F 109.5 . . ?
C30C C34C C36C 111.6(5) . . ?
C30C C34C C35C 111.1(5) . . ?
C36C C34C C35C 111.0(5) . . ?
C30C C34C H34C 107.6 . . ?
C36C C34C H34C 107.6 . . ?
C35C C34C H34C 107.6 . . ?
C34C C35C H35D 109.5 . . ?
C34C C35C H35E 109.5 . . ?
H35D C35C H35E 109.5 . . ?
C34C C35C H35F 109.5 . . ?
H35D C35C H35F 109.5 . . ?
H35E C35C H35F 109.5 . . ?
C34C C36C H36D 109.5 . . ?
C34C C36C H36E 109.5 . . ?
H36D C36C H36E 109.5 . . ?
C34C C36C H36F 109.5 . . ?
H36D C36C H36F 109.5 . . ?
H36E C36C H36F 109.5 . . ?
O2C C37C O1C 122.0(5) . . ?
O2C C37C N4C 119.1(5) . . ?
O1C C37C N4C 118.9(5) . . ?
N4C C38C C39C 115.5(5) . . ?
N4C C38C C43C 110.3(5) . . ?
C39C C38C C43C 112.7(5) . . ?
N4C C38C H38C 105.8 . . ?
C39C C38C H38C 105.8 . . ?
C43C C38C H38C 105.8 . . ?
C38C C39C C40C 109.1(5) . . ?
C38C C39C H39C 109.9 . . ?
C40C C39C H39C 109.9 . . ?
C38C C39C H39D 109.9 . . ?
C40C C39C H39D 109.9 . . ?
H39C C39C H39D 108.3 . . ?
C39C C40C C41C 111.2(5) . . ?
C39C C40C H40C 109.4 . . ?
C41C C40C H40C 109.4 . . ?
C39C C40C H40D 109.4 . . ?
C41C C40C H40D 109.4 . . ?
H40C C40C H40D 108.0 . . ?
C42C C41C C40C 111.7(5) . . ?
C42C C41C H41C 109.3 . . ?
C40C C41C H41C 109.3 . . ?
C42C C41C H41D 109.3 . . ?
C40C C41C H41D 109.3 . . ?
H41C C41C H41D 107.9 . . ?
C41C C42C C43C 109.9(6) . . ?
C41C C42C H42C 109.7 . . ?
C43C C42C H42C 109.7 . . ?
C41C C42C H42D 109.7 . . ?
C43C C42C H42D 109.7 . . ?
H42C C42C H42D 108.2 . . ?
C42C C43C C38C 108.9(5) . . ?
C42C C43C H43C 109.9 . . ?
C38C C43C H43C 109.9 . . ?
C42C C43C H43D 109.9 . . ?
C38C C43C H43D 109.9 . . ?
H43C C43C H43D 108.3 . . ?
O3C C44C N3C 124.6(5) . . ?
O3C C44C N4C 118.2(5) . . ?
N3C C44C N4C 117.1(5) . . ?
N3C C45C C46C 111.4(5) . . ?
N3C C45C C50C 110.8(5) . . ?
C46C C45C C50C 110.7(5) . . ?
N3C C45C H45C 107.9 . . ?
C46C C45C H45C 107.9 . . ?
C50C C45C H45C 107.9 . . ?
C45C C46C C47C 110.5(6) . . ?
C45C C46C H46C 109.5 . . ?
C47C C46C H46C 109.5 . . ?
C45C C46C H46D 109.5 . . ?
C47C C46C H46D 109.5 . . ?
H46C C46C H46D 108.1 . . ?
C48C C47C C46C 111.1(7) . . ?
C48C C47C H47C 109.4 . . ?
C46C C47C H47C 109.4 . . ?
C48C C47C H47D 109.4 . . ?
C46C C47C H47D 109.4 . . ?
H47C C47C H47D 108.0 . . ?
C49C C48C C47C 112.3(7) . . ?
C49C C48C H48C 109.2 . . ?
C47C C48C H48C 109.2 . . ?
C49C C48C H48D 109.2 . . ?
C47C C48C H48D 109.2 . . ?
H48C C48C H48D 107.9 . . ?
C48C C49C C50C 110.2(6) . . ?
C48C C49C H49C 109.6 . . ?
C50C C49C H49C 109.6 . . ?
C48C C49C H49D 109.6 . . ?
C50C C49C H49D 109.6 . . ?
H49C C49C H49D 108.1 . . ?
C45C C50C C49C 110.0(5) . . ?
C45C C50C H50C 109.7 . . ?
C49C C50C H50C 109.7 . . ?
C45C C50C H50D 109.7 . . ?
C49C C50C H50D 109.7 . . ?
H50C C50C H50D 108.2 . . ?
C52C C51C H51A 109.5 . . ?
C52C C51C H51B 109.5 . . ?
H51A C51C H51B 109.5 . . ?
C52C C51C H51C 109.5 . . ?
H51A C51C H51C 109.5 . . ?
H51B C51C H51C 109.5 . . ?
O4C C52C C51C 110.8(11) . . ?
O4C C52C H52A 109.5 . . ?
C51C C52C H52A 109.5 . . ?
O4C C52C H52B 109.5 . . ?
C51C C52C H52B 109.5 . . ?
H52A C52C H52B 108.1 . . ?
C52Q C51Q H51D 109.5 . . ?
C52Q C51Q H51E 109.5 . . ?
H51D C51Q H51E 109.5 . . ?
C52Q C51Q H51F 109.5 . . ?
H51D C51Q H51F 109.5 . . ?
H51E C51Q H51F 109.5 . . ?
O4C C52Q C51Q 133(2) . . ?
O4C C52Q H52C 104.1 . . ?
C51Q C52Q H52C 104.1 . . ?
O4C C52Q H52D 104.1 . . ?
C51Q C52Q H52D 104.1 . . ?
H52C C52Q H52D 105.5 . . ?
O4C C53C C54C 108.9(8) . . ?
O4C C53C H53A 109.9 . . ?
C54C C53C H53A 109.9 . . ?
O4C C53C H53B 109.9 . . ?
C54C C53C H53B 109.9 . . ?
H53A C53C H53B 108.3 . . ?
C53C C54C H54A 109.5 . . ?
C53C C54C H54B 109.5 . . ?
H54A C54C H54B 109.5 . . ?
C53C C54C H54C 109.5 . . ?
H54A C54C H54C 109.5 . . ?
H54B C54C H54C 109.5 . . ?
O4C C53Q C54Q 143(2) . . ?
O4C C53Q H53C 101.3 . . ?
C54Q C53Q H53C 101.3 . . ?
O4C C53Q H53D 101.3 . . ?
C54Q C53Q H53D 101.3 . . ?
H53C C53Q H53D 104.5 . . ?
C53Q C54Q H54D 109.5 . . ?
C53Q C54Q H54E 109.5 . . ?
H54D C54Q H54E 109.5 . . ?
C53Q C54Q H54F 109.5 . . ?
H54D C54Q H54F 109.5 . . ?
H54E C54Q H54F 109.5 . . ?
O5C C55C H55A 109.5 . . ?
O5C C55C H55B 109.5 . . ?
H55A C55C H55B 109.5 . . ?
O5C C55C H55C 109.5 . . ?
H55A C55C H55C 109.5 . . ?
H55B C55C H55C 109.5 . . ?
O5C C56C C57C 108.9(7) . . ?
O5C C56C H56B 109.9 . . ?
C57C C56C H56B 109.9 . . ?
O5C C56C H56C 109.9 . . ?
C57C C56C H56C 109.9 . . ?
H56B C56C H56C 108.3 . . ?
O6C C57C C56C 107.5(7) . . ?
O6C C57C H57B 110.2 . . ?
C56C C57C H57B 110.2 . . ?
O6C C57C H57C 110.2 . . ?
C56C C57C H57C 110.2 . . ?
H57B C57C H57C 108.5 . . ?
O6C C58C H58B 109.5 . . ?
O6C C58C H58C 109.5 . . ?
H58B C58C H58C 109.5 . . ?
O6C C58C H58D 109.5 . . ?
H58B C58C H58D 109.5 . . ?
H58C C58C H58D 109.5 . . ?
C3S O1S C1S 113(2) . . ?
O1S C1S C2S 106(2) . . ?
O1S C1S H1SA 110.5 . . ?
C2S C1S H1SA 110.5 . . ?
O1S C1S H1SB 110.5 . . ?
C2S C1S H1SB 110.5 . . ?
H1SA C1S H1SB 108.7 . . ?
C1S C2S H2SA 109.5 . . ?
C1S C2S H2SB 109.5 . . ?
H2SA C2S H2SB 109.5 . . ?
C1S C2S H2SC 109.5 . . ?
H2SA C2S H2SC 109.5 . . ?
H2SB C2S H2SC 109.5 . . ?
O1S C3S C4S 108(2) . . ?
O1S C3S H3SA 110.1 . . ?
C4S C3S H3SA 110.1 . . ?
O1S C3S H3SB 110.1 . . ?
C4S C3S H3SB 110.1 . . ?
H3SA C3S H3SB 108.4 . . ?
C3S C4S H4SA 109.5 . . ?
C3S C4S H4SB 109.5 . . ?
H4SA C4S H4SB 109.5 . . ?
C3S C4S H4SC 109.5 . . ?
H4SA C4S H4SC 109.5 . . ?
H4SB C4S H4SC 109.5 . . ?
C5S O2S C7S 112.2(9) . . ?
O2S C5S C6S 111.3(11) . . ?
O2S C5S H5SA 109.4 . . ?
C6S C5S H5SA 109.4 . . ?
O2S C5S H5SB 109.4 . . ?
C6S C5S H5SB 109.4 . . ?
H5SA C5S H5SB 108.0 . . ?
C5S C6S H6SA 109.5 . . ?
C5S C6S H6SB 109.5 . . ?
H6SA C6S H6SB 109.5 . . ?
C5S C6S H6SC 109.5 . . ?
H6SA C6S H6SC 109.5 . . ?
H6SB C6S H6SC 109.5 . . ?
O2S C7S C8S 110.4(11) . . ?
O2S C7S H7SA 109.6 . . ?
C8S C7S H7SA 109.6 . . ?
O2S C7S H7SB 109.6 . . ?
C8S C7S H7SB 109.6 . . ?
H7SA C7S H7SB 108.1 . . ?
C7S C8S H8SA 109.5 . . ?
C7S C8S H8SB 109.5 . . ?
H8SA C8S H8SB 109.5 . . ?
C7S C8S H8SC 109.5 . . ?
H8SA C8S H8SC 109.5 . . ?
H8SB C8S H8SC 109.5 . . ?
C11S O3S C9S 118(3) . . ?
O3S C9S C10S 112(2) . . ?
O3S C9S H9SA 109.3 . . ?
C10S C9S H9SA 109.3 . . ?
O3S C9S H9SB 109.3 . . ?
C10S C9S H9SB 109.3 . . ?
H9SA C9S H9SB 107.9 . . ?
C9S C10S H10A 109.5 . . ?
C9S C10S H10B 109.5 . . ?
H10A C10S H10B 109.5 . . ?
C9S C10S H11U 109.5 . . ?
H10A C10S H11U 109.5 . . ?
H10B C10S H11U 109.5 . . ?
O3S C11S C12S 130(3) . . ?
O3S C11S H11V 104.8 . . ?
C12S C11S H11V 104.8 . . ?
O3S C11S H12S 104.8 . . ?
C12S C11S H12S 104.8 . . ?
H11V C11S H12S 105.8 . . ?
C11S C12S H12D 109.5 . . ?
C11S C12S H12E 109.5 . . ?
H12D C12S H12E 109.5 . . ?
C11S C12S H12F 109.5 . . ?
H12D C12S H12F 109.5 . . ?
H12E C12S H12F 109.5 . . ?
C11W O3W C9W 114(4) . . ?
O3W C9W C10W 114(3) . . ?
O3W C9W H9WA 108.8 . . ?
C10W C9W H9WA 108.8 . . ?
O3W C9W H9WB 108.8 . . ?
C10W C9W H9WB 108.8 . . ?
H9WA C9W H9WB 107.7 . . ?
C9W C10W H10D 109.5 . . ?
C9W C10W H10E 109.5 . . ?
H10D C10W H10E 109.5 . . ?
C9W C10W H11F 109.5 . . ?
H10D C10W H11F 109.5 . . ?
H10E C10W H11F 109.5 . . ?
O3W C11W C12W 108(3) . . ?
O3W C11W H11G 110.0 . . ?
C12W C11W H11G 110.0 . . ?
O3W C11W H12G 110.0 . . ?
C12W C11W H12G 110.0 . . ?
H11G C11W H12G 108.4 . . ?
C11W C12W H12H 109.5 . . ?
C11W C12W H12I 109.5 . . ?
H12H C12W H12I 109.5 . . ?
C11W C12W H12T 109.5 . . ?
H12H C12W H12T 109.5 . . ?
H12I C12W H12T 109.5 . . ?

loop_
_geom_bond_atom_site_label_1
_geom_bond_atom_site_label_2
_geom_bond_distance
_geom_bond_site_symmetry_2
_geom_bond_publ_flag
Ga1A O1A 1.858(4) . ?
Ga1A N2A 1.895(4) . ?
Ga1A N4A 1.909(4) . ?
Ga1A N1A 1.911(4) . ?
Ga2A O4A 1.885(4) . ?
Ga2A N6A 1.902(4) . ?
Ga2A N5A 1.903(5) . ?
Ga2A N8A 1.905(4) . ?
Na1A O6A 2.289(5) . ?
Na1A O2A 2.312(4) . ?
Na1A O7A 2.315(6) . ?
Na1A O9A 2.352(5) . ?
Na1A O8A 2.494(5) . ?
Na2A O5A 2.296(5) . ?
Na2A O12Q 2.298(8) . ?
Na2A O10A 2.363(5) . ?
Na2A O3A 2.393(5) . ?
Na2A O11A 2.519(5) . ?
Na2A O13A 2.573(13) . ?
Na2A O12A 2.663(15) . ?
O1A C37A 1.315(6) . ?
O2A C37A 1.220(6) . ?
O3A C44A 1.246(7) . ?
O4A C87A 1.310(7) . ?
O5A C87A 1.219(6) . ?
O6A C94A 1.224(7) . ?
O7A C102 1.431(9) . ?
O7A C103 1.436(9) . ?
O7A C11Q 1.59(3) . ?
O8A C105 1.420(8) . ?
O8A C106 1.421(9) . ?
O9A C107 1.414(8) . ?
O9A C108 1.418(8) . ?
O10A C110 1.428(8) . ?
O10A C109 1.438(8) . ?
O11A C111 1.426(9) . ?
O11A C112 1.436(9) . ?
O12A C113 1.425(5) . ?
O12A C114 1.430(5) . ?
O13A C116 1.428(5) . ?
O13A C115 1.429(5) . ?
O12Q C15Q 1.423(5) . ?
O12Q C13Q 1.429(5) . ?
N1A C1A 1.390(7) . ?
N1A C13A 1.426(7) . ?
N2A C2A 1.418(7) . ?
N2A C25A 1.437(7) . ?
N3A C44A 1.424(7) . ?
N3A C37A 1.428(7) . ?
N3A C38A 1.477(7) . ?
N4A C44A 1.351(7) . ?
N4A C45A 1.469(6) . ?
N5A C51A 1.410(7) . ?
N5A C63A 1.443(7) . ?
N6A C52A 1.388(7) . ?
N6A C75A 1.425(7) . ?
N7A C87A 1.411(7) . ?
N7A C94A 1.438(7) . ?
N7A C88A 1.492(7) . ?
N8A C94A 1.355(7) . ?
N8A C95A 1.461(7) . ?
C1A C2A 1.381(7) . ?
C1A C5A 1.462(7) . ?
C2A C3A 1.456(7) . ?
C3A C12A 1.390(8) . ?
C3A C4A 1.436(8) . ?
C4A C9A 1.381(8) . ?
C4A C5A 1.424(8) . ?
C5A C6A 1.391(8) . ?
C6A C7A 1.438(9) . ?
C6A H6AA 0.9500 . ?
C7A C8A 1.373(10) . ?
C7A H7AA 0.9500 . ?
C8A C9A 1.430(9) . ?
C8A H8AA 0.9500 . ?
C9A C10A 1.415(10) . ?
C10A C11A 1.370(10) . ?
C10A H10C 0.9500 . ?
C11A C12A 1.406(8) . ?
C11A H11A 0.9500 . ?
C12A H12A 0.9500 . ?
C13A C18A 1.388(8) . ?
C13A C14A 1.425(8) . ?
C14A C15A 1.380(8) . ?
C14A C19A 1.516(8) . ?
C15A C16A 1.407(8) . ?
C15A H15A 0.9500 . ?
C16A C17A 1.374(9) . ?
C16A H16A 0.9500 . ?
C17A C18A 1.409(8) . ?
C17A H17A 0.9500 . ?
C18A C22A 1.536(8) . ?
C19A C21A 1.501(11) . ?
C19A C20A 1.532(10) . ?
C19A H19A 1.0000 . ?
C20A H20A 0.9800 . ?
C20A H20B 0.9800 . ?
C20A H20C 0.9800 . ?
C21A H21A 0.9800 . ?
C21A H21B 0.9800 . ?
C21A H21C 0.9800 . ?
C22A C23A 1.519(11) . ?
C22A C24A 1.530(10) . ?
C22A H22A 1.0000 . ?
C23A H23A 0.9800 . ?
C23A H23B 0.9800 . ?
C23A H23C 0.9800 . ?
C24A H24A 0.9800 . ?
C24A H24B 0.9800 . ?
C24A H24C 0.9800 . ?
C25A C30A 1.413(7) . ?
C25A C26A 1.417(8) . ?
C26A C27A 1.399(8) . ?
C26A C31A 1.496(8) . ?
C27A C28A 1.404(9) . ?
C27A H27A 0.9500 . ?
C28A C29A 1.380(8) . ?
C28A H28A 0.9500 . ?
C29A C30A 1.408(8) . ?
C29A H29A 0.9500 . ?
C30A C34A 1.508(8) . ?
C31A C32A 1.522(8) . ?
C31A C33A 1.533(8) . ?
C31A H31A 1.0000 . ?
C32A H32A 0.9800 . ?
C32A H32B 0.9800 . ?
C32A H32C 0.9800 . ?
C33A H33A 0.9800 . ?
C33A H33B 0.9800 . ?
C33A H33C 0.9800 . ?
C34A C36A 1.540(8) . ?
C34A C35A 1.544(8) . ?
C34A H34A 1.0000 . ?
C35A H35A 0.9800 . ?
C35A H35B 0.9800 . ?
C35A H35C 0.9800 . ?
C36A H36A 0.9800 . ?
C36A H36B 0.9800 . ?
C36A H36C 0.9800 . ?
C38A C39A 1.535(8) . ?
C38A C43A 1.536(8) . ?
C38A H38A 1.0000 . ?
C39A C40A 1.527(7) . ?
C39A H39A 0.9900 . ?
C39A H39B 0.9900 . ?
C40A C41A 1.517(8) . ?
C40A H40A 0.9900 . ?
C40A H40B 0.9900 . ?
C41A C42A 1.526(9) . ?
C41A H41A 0.9900 . ?
C41A H41B 0.9900 . ?
C42A C43A 1.532(8) . ?
C42A H42A 0.9900 . ?
C42A H42B 0.9900 . ?
C43A H43A 0.9900 . ?
C43A H43B 0.9900 . ?
C45A C46A 1.519(7) . ?
C45A C50A 1.533(7) . ?
C45A H45A 1.0000 . ?
C46A C47A 1.526(8) . ?
C46A H46A 0.9900 . ?
C46A H46B 0.9900 . ?
C47A C48A 1.538(8) . ?
C47A H47A 0.9900 . ?
C47A H47B 0.9900 . ?
C48A C49A 1.546(8) . ?
C48A H48A 0.9900 . ?
C48A H48B 0.9900 . ?
C49A C50A 1.526(7) . ?
C49A H49A 0.9900 . ?
C49A H49B 0.9900 . ?
C50A H50A 0.9900 . ?
C50A H50B 0.9900 . ?
C51A C52A 1.387(7) . ?
C51A C55A 1.453(7) . ?
C52A C53A 1.477(7) . ?
C53A C62A 1.364(8) . ?
C53A C54A 1.418(8) . ?
C54A C59A 1.400(8) . ?
C54A C55A 1.427(8) . ?
C55A C56A 1.382(8) . ?
C56A C57A 1.426(9) . ?
C56A H56A 0.9500 . ?
C57A C58A 1.386(10) . ?
C57A H57A 0.9500 . ?
C58A C59A 1.427(9) . ?
C58A H58A 0.9500 . ?
C59A C60A 1.424(10) . ?
C60A C61A 1.370(11) . ?
C60A H60A 0.9500 . ?
C61A C62A 1.431(9) . ?
C61A H61A 0.9500 . ?
C62A H62A 0.9500 . ?
C63A C68A 1.409(8) . ?
C63A C64A 1.426(8) . ?
C64A C65A 1.412(8) . ?
C64A C69A 1.525(8) . ?
C65A C66A 1.392(9) . ?
C65A H65A 0.9500 . ?
C66A C67A 1.347(9) . ?
C66A H66A 0.9500 . ?
C67A C68A 1.397(8) . ?
C67A H67A 0.9500 . ?
C68A C72A 1.521(8) . ?
C69A C71A 1.526(9) . ?
C69A C70A 1.554(8) . ?
C69A H69A 1.0000 . ?
C70A H70A 0.9800 . ?
C70A H70B 0.9800 . ?
C70A H70C 0.9800 . ?
C71A H71A 0.9800 . ?
C71A H71B 0.9800 . ?
C71A H71C 0.9800 . ?
C72A C74A 1.532(9) . ?
C72A C73A 1.533(9) . ?
C72A H72A 1.0000 . ?
C73A H73A 0.9800 . ?
C73A H73B 0.9800 . ?
C73A H73C 0.9800 . ?
C74A H74A 0.9800 . ?
C74A H74B 0.9800 . ?
C74A H74C 0.9800 . ?
C75A C76A 1.394(8) . ?
C75A C80A 1.421(8) . ?
C76A C77A 1.403(8) . ?
C76A C81A 1.521(8) . ?
C77A C78A 1.397(9) . ?
C77A H77A 0.9500 . ?
C78A C79A 1.371(9) . ?
C78A H78A 0.9500 . ?
C79A C80A 1.400(8) . ?
C79A H79A 0.9500 . ?
C80A C84A 1.523(8) . ?
C81A C83A 1.511(9) . ?
C81A C82A 1.530(9) . ?
C81A H81A 1.0000 . ?
C82A H82A 0.9800 . ?
C82A H82B 0.9800 . ?
C82A H82C 0.9800 . ?
C83A H83A 0.9800 . ?
C83A H83B 0.9800 . ?
C83A H83C 0.9800 . ?
C84A C85A 1.536(9) . ?
C84A C86A 1.547(8) . ?
C84A H84A 1.0000 . ?
C85A H85A 0.9800 . ?
C85A H85B 0.9800 . ?
C85A H85C 0.9800 . ?
C86A H86A 0.9800 . ?
C86A H86B 0.9800 . ?
C86A H86C 0.9800 . ?
C88A C93A 1.509(8) . ?
C88A C89A 1.537(8) . ?
C88A H88A 1.0000 . ?
C89A C90A 1.547(9) . ?
C89A H89A 0.9900 . ?
C89A H89B 0.9900 . ?
C90A C91A 1.516(10) . ?
C90A H90A 0.9900 . ?
C90A H90B 0.9900 . ?
C91A C92A 1.541(10) . ?
C91A H91A 0.9900 . ?
C91A H91B 0.9900 . ?
C92A C93A 1.535(8) . ?
C92A H92A 0.9900 . ?
C92A H92B 0.9900 . ?
C93A H93A 0.9900 . ?
C93A H93B 0.9900 . ?
C95A C100 1.502(8) . ?
C95A C96A 1.529(8) . ?
C95A H95A 1.0000 . ?
C96A C97A 1.543(9) . ?
C96A H96A 0.9900 . ?
C96A H96B 0.9900 . ?
C97A C98A 1.534(12) . ?
C97A H97A 0.9900 . ?
C97A H97B 0.9900 . ?
C98A C99A 1.513(10) . ?
C98A H98A 0.9900 . ?
C98A H98B 0.9900 . ?
C99A C100 1.544(8) . ?
C99A H99A 0.9900 . ?
C99A H99B 0.9900 . ?
C100 H10F 0.9900 . ?
C100 H10G 0.9900 . ?
C101 C102 1.467(13) . ?
C101 H10H 0.9800 . ?
C101 H10I 0.9800 . ?
C101 H10J 0.9800 . ?
C102 H10K 0.9900 . ?
C102 H10L 0.9900 . ?
C11Q C12Q 1.46(2) . ?
C11Q H11B 0.9900 . ?
C11Q H12Q 0.9900 . ?
C12Q H12J 0.9800 . ?
C12Q H12K 0.9800 . ?
C12Q H12L 0.9800 . ?
C103 C104 1.519(12) . ?
C103 H10M 0.9900 . ?
C103 H10N 0.9900 . ?
C104 H10O 0.9800 . ?
C104 H10P 0.9800 . ?
C104 H10Q 0.9800 . ?
C105 H10R 0.9800 . ?
C105 H10S 0.9800 . ?
C105 H10T 0.9800 . ?
C106 C107 1.519(10) . ?
C106 H10U 0.9900 . ?
C106 H10V 0.9900 . ?
C107 H10W 0.9900 . ?
C107 H10X 0.9900 . ?
C108 H10Y 0.9800 . ?
C108 H11C 0.9800 . ?
C108 H11D 0.9800 . ?
C109 H11E 0.9800 . ?
C109 H11H 0.9800 . ?
C109 H11I 0.9800 . ?
C110 C111 1.495(11) . ?
C110 H11J 0.9900 . ?
C110 H11K 0.9900 . ?
C111 H11L 0.9900 . ?
C111 H11M 0.9900 . ?
C112 H11N 0.9800 . ?
C112 H11O 0.9800 . ?
C112 H11P 0.9800 . ?
C113 H11Q 0.9800 . ?
C113 H11R 0.9800 . ?
C113 H11W 0.9800 . ?
C114 C115 1.528(5) . ?
C114 H11X 0.9900 . ?
C114 H11Y 0.9900 . ?
C115 H11Z 0.9900 . ?
C115 H12M 0.9900 . ?
C116 H12N 0.9800 . ?
C116 H12O 0.9800 . ?
C116 H12P 0.9800 . ?
C13Q C14Q 1.522(5) . ?
C13Q H13A 0.9900 . ?
C13Q H13B 0.9900 . ?
C14Q H14A 0.9800 . ?
C14Q H14B 0.9800 . ?
C14Q H14C 0.9800 . ?
C15Q C16Q 1.530(5) . ?
C15Q H15B 0.9900 . ?
C15Q H15C 0.9900 . ?
C16Q H16B 0.9800 . ?
C16Q H16C 0.9800 . ?
C16Q H16D 0.9800 . ?
Ga1B O1B 1.888(4) . ?
Ga1B N2B 1.901(4) . ?
Ga1B N1B 1.902(5) . ?
Ga1B N4B 1.912(4) . ?
Na1B O3B 2.235(5) 2_835 ?
Na1B O2B 2.252(5) . ?
Na1B O5B 2.306(5) . ?
Na1B O4B 2.356(5) . ?
O1B C37B 1.315(6) . ?
O2B C37B 1.219(6) . ?
O3B C44B 1.225(7) . ?
O4B C51B 1.410(10) . ?
O4B C52B 1.418(10) . ?
O5B C53B 1.411(8) . ?
O5B C54B 1.426(8) . ?
N1B C1B 1.387(7) . ?
N1B C13B 1.427(7) . ?
N2B C2B 1.415(7) . ?
N2B C25B 1.445(7) . ?
N3B C37B 1.405(7) . ?
N3B C44B 1.427(7) . ?
N3B C38B 1.495(7) . ?
N4B C44B 1.355(7) . ?
N4B C45B 1.474(6) . ?
C1B C2B 1.385(7) . ?
C1B C5B 1.455(7) . ?
C2B C3B 1.464(8) . ?
C3B C12B 1.383(8) . ?
C3B C4B 1.426(8) . ?
C4B C9B 1.394(8) . ?
C4B C5B 1.412(8) . ?
C5B C6B 1.391(8) . ?
C6B C7B 1.429(9) . ?
C6B H6BA 0.9500 . ?
C7B C8B 1.361(10) . ?
C7B H7BA 0.9500 . ?
C8B C9B 1.438(9) . ?
C8B H8BA 0.9500 . ?
C9B C10B 1.426(9) . ?
C10B C11B 1.377(10) . ?
C10B H11T 0.9500 . ?
C11B C12B 1.426(8) . ?
C11B H12B 0.9500 . ?
C12B H12R 0.9500 . ?
C13B C18B 1.406(8) . ?
C13B C14B 1.418(8) . ?
C14B C15B 1.400(8) . ?
C14B C19B 1.520(8) . ?
C15B C16B 1.353(10) . ?
C15B H15E 0.9500 . ?
C16B C17B 1.403(10) . ?
C16B H16F 0.9500 . ?
C17B C18B 1.374(9) . ?
C17B H17B 0.9500 . ?
C18B C22B 1.519(9) . ?
C19B C20B 1.534(9) . ?
C19B C21B 1.539(10) . ?
C19B H19B 1.0000 . ?
C20B H20G 0.9800 . ?
C20B H20H 0.9800 . ?
C20B H20I 0.9800 . ?
C21B H21G 0.9800 . ?
C21B H21H 0.9800 . ?
C21B H21I 0.9800 . ?
C22B C23B 1.520(13) . ?
C22B C24B 1.528(13) . ?
C22B H22B 1.0000 . ?
C23B H23G 0.9800 . ?
C23B H23H 0.9800 . ?
C23B H23I 0.9800 . ?
C24B H24G 0.9800 . ?
C24B H24H 0.9800 . ?
C24B H24I 0.9800 . ?
C25B C26B 1.412(7) . ?
C25B C30B 1.417(7) . ?
C26B C27B 1.392(8) . ?
C26B C31B 1.508(8) . ?
C27B C28B 1.377(9) . ?
C27B H27B 0.9500 . ?
C28B C29B 1.357(9) . ?
C28B H28B 0.9500 . ?
C29B C30B 1.401(8) . ?
C29B H29B 0.9500 . ?
C30B C34B 1.510(8) . ?
C31B C32B 1.527(8) . ?
C31B C33B 1.539(8) . ?
C31B H31B 1.0000 . ?
C32B H32G 0.9800 . ?
C32B H32H 0.9800 . ?
C32B H32I 0.9800 . ?
C33B H33G 0.9800 . ?
C33B H33H 0.9800 . ?
C33B H33I 0.9800 . ?
C34B C36B 1.525(9) . ?
C34B C35B 1.534(8) . ?
C34B H34B 1.0000 . ?
C35B H35G 0.9800 . ?
C35B H35H 0.9800 . ?
C35B H35I 0.9800 . ?
C36B H36G 0.9800 . ?
C36B H36H 0.9800 . ?
C36B H36I 0.9800 . ?
C38B C39B 1.528(8) . ?
C38B C43B 1.529(8) . ?
C38B H38B 1.0000 . ?
C39B C40B 1.538(9) . ?
C39B H39E 0.9900 . ?
C39B H39F 0.9900 . ?
C40B C41B 1.516(9) . ?
C40B H40E 0.9900 . ?
C40B H40F 0.9900 . ?
C41B C42B 1.511(10) . ?
C41B H41E 0.9900 . ?
C41B H41F 0.9900 . ?
C42B C43B 1.515(8) . ?
C42B H42E 0.9900 . ?
C42B H42F 0.9900 . ?
C43B H43E 0.9900 . ?
C43B H43F 0.9900 . ?
C45B C50B 1.528(8) . ?
C45B C46B 1.540(7) . ?
C45B H45B 1.0000 . ?
C46B C47B 1.528(8) . ?
C46B H46E 0.9900 . ?
C46B H46F 0.9900 . ?
C47B C48B 1.549(8) . ?
C47B H47E 0.9900 . ?
C47B H47F 0.9900 . ?
C48B C49B 1.530(8) . ?
C48B H48E 0.9900 . ?
C48B H48F 0.9900 . ?
C49B C50B 1.513(8) . ?
C49B H49E 0.9900 . ?
C49B H49F 0.9900 . ?
C50B H50E 0.9900 . ?
C50B H50F 0.9900 . ?
C51B H51G 0.9800 . ?
C51B H51H 0.9800 . ?
C51B H51I 0.9800 . ?
C52B C53B 1.494(13) . ?
C52B H52E 0.9900 . ?
C52B H52F 0.9900 . ?
C53B H53E 0.9900 . ?
C53B H53F 0.9900 . ?
C54B H54G 0.9800 . ?
C54B H54H 0.9800 . ?
C54B H54I 0.9800 . ?
Ga1C O1C 1.887(4) . ?
Ga1C N2C 1.901(5) . ?
Ga1C N3C 1.904(5) . ?
Ga1C N1C 1.905(5) . ?
Na1C O2C 2.278(5) 2_956 ?
Na1C O3C 2.279(5) . ?
Na1C O6C 2.402(6) . ?
Na1C O4C 2.440(8) . ?
Na1C O5C 2.479(6) . ?
O1C C37C 1.295(7) . ?
O2C C37C 1.249(7) . ?
O3C C44C 1.229(7) . ?
O4C C53Q 1.307(16) . ?
O4C C53C 1.425(5) . ?
O4C C52Q 1.429(5) . ?
O4C C52C 1.432(5) . ?
O5C C55C 1.430(11) . ?
O5C C56C 1.434(11) . ?
O6C C57C 1.431(8) . ?
O6C C58C 1.442(9) . ?
N1C C1C 1.384(7) . ?
N1C C13C 1.420(7) . ?
N2C C2C 1.405(7) . ?
N2C C25C 1.440(7) . ?
N3C C44C 1.352(8) . ?
N3C C45C 1.480(7) . ?
N4C C37C 1.414(7) . ?
N4C C44C 1.441(7) . ?
N4C C38C 1.485(7) . ?
C1C C2C 1.388(8) . ?
C1C C5C 1.459(8) . ?
C2C C3C 1.463(8) . ?
C3C C12C 1.390(9) . ?
C3C C4C 1.429(9) . ?
C4C C9C 1.383(8) . ?
C4C C5C 1.420(9) . ?
C5C C6C 1.375(8) . ?
C6C C7C 1.434(9) . ?
C6C H6CA 0.9500 . ?
C7C C8C 1.365(10) . ?
C7C H7CA 0.9500 . ?
C8C C9C 1.446(10) . ?
C8C H8CA 0.9500 . ?
C9C C10C 1.416(10) . ?
C10C C11C 1.379(11) . ?
C10C H10Z 0.9500 . ?
C11C C12C 1.424(10) . ?
C11C H11S 0.9500 . ?
C12C H12C 0.9500 . ?
C13C C18C 1.417(8) . ?
C13C C14C 1.426(8) . ?
C14C C15C 1.393(9) . ?
C14C C19C 1.503(9) . ?
C15C C16C 1.405(10) . ?
C15C H15D 0.9500 . ?
C16C C17C 1.375(10) . ?
C16C H16E 0.9500 . ?
C17C C18C 1.405(8) . ?
C17C H17C 0.9500 . ?
C18C C22C 1.519(8) . ?
C19C C20C 1.517(9) . ?
C19C C21C 1.542(10) . ?
C19C H19C 1.0000 . ?
C20C H20D 0.9800 . ?
C20C H20E 0.9800 . ?
C20C H20F 0.9800 . ?
C21C H21D 0.9800 . ?
C21C H21E 0.9800 . ?
C21C H21F 0.9800 . ?
C22C C23C 1.509(10) . ?
C22C C24C 1.527(10) . ?
C22C H22C 1.0000 . ?
C23C H23D 0.9800 . ?
C23C H23E 0.9800 . ?
C23C H23F 0.9800 . ?
C24C H24D 0.9800 . ?
C24C H24E 0.9800 . ?
C24C H24F 0.9800 . ?
C25C C26C 1.407(8) . ?
C25C C30C 1.410(8) . ?
C26C C27C 1.392(9) . ?
C26C C31C 1.527(9) . ?
C27C C28C 1.377(11) . ?
C27C H27C 0.9500 . ?
C28C C29C 1.395(10) . ?
C28C H28C 0.9500 . ?
C29C C30C 1.400(8) . ?
C29C H29C 0.9500 . ?
C30C C34C 1.533(8) . ?
C31C C33C 1.518(12) . ?
C31C C32C 1.540(10) . ?
C31C H31C 1.0000 . ?
C32C H32D 0.9800 . ?
C32C H32E 0.9800 . ?
C32C H32F 0.9800 . ?
C33C H33D 0.9800 . ?
C33C H33E 0.9800 . ?
C33C H33F 0.9800 . ?
C34C C36C 1.544(9) . ?
C34C C35C 1.548(9) . ?
C34C H34C 1.0000 . ?
C35C H35D 0.9800 . ?
C35C H35E 0.9800 . ?
C35C H35F 0.9800 . ?
C36C H36D 0.9800 . ?
C36C H36E 0.9800 . ?
C36C H36F 0.9800 . ?
C38C C39C 1.515(8) . ?
C38C C43C 1.541(8) . ?
C38C H38C 1.0000 . ?
C39C C40C 1.526(9) . ?
C39C H39C 0.9900 . ?
C39C H39D 0.9900 . ?
C40C C41C 1.546(10) . ?
C40C H40C 0.9900 . ?
C40C H40D 0.9900 . ?
C41C C42C 1.528(10) . ?
C41C H41C 0.9900 . ?
C41C H41D 0.9900 . ?
C42C C43C 1.541(9) . ?
C42C H42C 0.9900 . ?
C42C H42D 0.9900 . ?
C43C H43C 0.9900 . ?
C43C H43D 0.9900 . ?
C45C C46C 1.536(8) . ?
C45C C50C 1.539(8) . ?
C45C H45C 1.0000 . ?
C46C C47C 1.541(9) . ?
C46C H46C 0.9900 . ?
C46C H46D 0.9900 . ?
C47C C48C 1.530(12) . ?
C47C H47C 0.9900 . ?
C47C H47D 0.9900 . ?
C48C C49C 1.508(11) . ?
C48C H48C 0.9900 . ?
C48C H48D 0.9900 . ?
C49C C50C 1.544(9) . ?
C49C H49C 0.9900 . ?
C49C H49D 0.9900 . ?
C50C H50C 0.9900 . ?
C50C H50D 0.9900 . ?
C51C C52C 1.530(5) . ?
C51C H51A 0.9800 . ?
C51C H51B 0.9800 . ?
C51C H51C 0.9800 . ?
C52C H52A 0.9900 . ?
C52C H52B 0.9900 . ?
C51Q C52Q 1.528(5) . ?
C51Q H51D 0.9800 . ?
C51Q H51E 0.9800 . ?
C51Q H51F 0.9800 . ?
C52Q H52C 0.9900 . ?
C52Q H52D 0.9900 . ?
C53C C54C 1.526(5) . ?
C53C H53A 0.9900 . ?
C53C H53B 0.9900 . ?
C54C H54A 0.9800 . ?
C54C H54B 0.9800 . ?
C54C H54C 0.9800 . ?
C53Q C54Q 1.503(18) . ?
C53Q H53C 0.9900 . ?
C53Q H53D 0.9900 . ?
C54Q H54D 0.9800 . ?
C54Q H54E 0.9800 . ?
C54Q H54F 0.9800 . ?
C55C H55A 0.9800 . ?
C55C H55B 0.9800 . ?
C55C H55C 0.9800 . ?
C56C C57C 1.492(13) . ?
C56C H56B 0.9900 . ?
C56C H56C 0.9900 . ?
C57C H57B 0.9900 . ?
C57C H57C 0.9900 . ?
C58C H58B 0.9800 . ?
C58C H58C 0.9800 . ?
C58C H58D 0.9800 . ?
O1S C3S 1.414(18) . ?
O1S C1S 1.414(18) . ?
C1S C2S 1.524(18) . ?
C1S H1SA 0.9900 . ?
C1S H1SB 0.9900 . ?
C2S H2SA 0.9800 . ?
C2S H2SB 0.9800 . ?
C2S H2SC 0.9800 . ?
C3S C4S 1.516(19) . ?
C3S H3SA 0.9900 . ?
C3S H3SB 0.9900 . ?
C4S H4SA 0.9800 . ?
C4S H4SB 0.9800 . ?
C4S H4SC 0.9800 . ?
O2S C5S 1.390(12) . ?
O2S C7S 1.408(11) . ?
C5S C6S 1.478(14) . ?
C5S H5SA 0.9900 . ?
C5S H5SB 0.9900 . ?
C6S H6SA 0.9800 . ?
C6S H6SB 0.9800 . ?
C6S H6SC 0.9800 . ?
C7S C8S 1.484(14) . ?
C7S H7SA 0.9900 . ?
C7S H7SB 0.9900 . ?
C8S H8SA 0.9800 . ?
C8S H8SB 0.9800 . ?
C8S H8SC 0.9800 . ?
O3S C11S 1.379(18) . ?
O3S C9S 1.405(19) . ?
C9S C10S 1.466(19) . ?
C9S H9SA 0.9900 . ?
C9S H9SB 0.9900 . ?
C10S H10A 0.9800 . ?
C10S H10B 0.9800 . ?
C10S H11U 0.9800 . ?
C11S C12S 1.466(19) . ?
C11S H11V 0.9900 . ?
C11S H12S 0.9900 . ?
C12S H12D 0.9800 . ?
C12S H12E 0.9800 . ?
C12S H12F 0.9800 . ?
O3W C11W 1.42(2) . ?
O3W C9W 1.43(2) . ?
C9W C10W 1.47(2) . ?
C9W H9WA 0.9900 . ?
C9W H9WB 0.9900 . ?
C10W H10D 0.9800 . ?
C10W H10E 0.9800 . ?
C10W H11F 0.9800 . ?
C11W C12W 1.51(2) . ?
C11W H11G 0.9900 . ?
C11W H12G 0.9900 . ?
C12W H12H 0.9800 . ?
C12W H12I 0.9800 . ?
C12W H12T 0.9800 . ?

loop_
_geom_hbond_atom_site_label_D
_geom_hbond_atom_site_label_H
_geom_hbond_atom_site_label_A
_geom_hbond_distance_DH
_geom_hbond_distance_HA
_geom_hbond_distance_DA
_geom_hbond_angle_DHA
_geom_hbond_site_symmetry_A
_geom_hbond_publ_flag
C39A H39A O2A 0.99 2.45 3.046(7) 118.3 . yes
C43A H43B O2A 0.99 2.37 2.989(7) 120.0 . yes
C46A H46B O3A 0.99 2.53 3.081(7) 114.9 . yes
C46A H46B O13A^a 0.99 2.60 3.342(15) 131.7 . yes
C89A H89A O6A 0.99 2.48 3.012(8) 113.4 . yes
C93A H93B O6A 0.99 2.50 3.053(7) 114.9 . yes
C102^a H10L^a O2A 0.99 2.57 3.229(9) 124.0 . yes
C103 H10N O8A 0.99 2.63 3.300(10) 125.4 . yes
C109 H11I O4A 0.98 2.51 3.466(8) 164.7 . yes
C13Q^b H13A^b O11A 0.99 2.44 3.238(14) 136.9 . yes
C39B H39E O2B 0.99 2.51 3.051(7) 114.4 . yes
C39B H39F O1B 0.99 2.63 3.411(8) 135.4 2_835 yes
C43B H43E O2B 0.99 2.42 2.984(7) 115.2 . yes
C51B H51I O3B 0.98 2.69 3.275(9) 118.4 2_835 yes
C39C H39C O3C 0.99 2.50 3.053(7) 115.1 . yes
C43C H43C O3C 0.99 2.49 3.040(8) 114.5 . yes
C51C^a H51C^a O2C 0.98 2.56 3.475(16) 155.4 2_956 yes
C53Q^b H53D^b O5C 0.99 2.27 3.08(3) 137.2 . yes
C58C H58D O1C 0.98 2.44 3.398(8) 164.7 2_956 yes

loop_
_geom_torsion_atom_site_label_1
_geom_torsion_atom_site_label_2
_geom_torsion_atom_site_label_3
_geom_torsion_atom_site_label_4
_geom_torsion
_geom_torsion_site_symmetry_1
_geom_torsion_site_symmetry_2
_geom_torsion_site_symmetry_3
_geom_torsion_site_symmetry_4
_geom_torsion_publ_flag
N2A Ga1A O1A C37A 169.1(4) . . . . ?
N4A Ga1A O1A C37A 37.8(4) . . . . ?
N1A Ga1A O1A C37A -83.1(4) . . . . ?
N6A Ga2A O4A C87A 74.1(4) . . . . ?
N5A Ga2A O4A C87A 179.1(4) . . . . ?
N8A Ga2A O4A C87A -44.5(4) . . . . ?
O1A Ga1A N2A C2A 131.2(3) . . . . ?
N4A Ga1A N2A C2A -117.1(3) . . . . ?
N1A Ga1A N2A C2A 3.7(3) . . . . ?
O1A Ga1A N2A C25A -11.1(5) . . . . ?
N4A Ga1A N2A C25A 100.6(5) . . . . ?
N1A Ga1A N2A C25A -138.6(5) . . . . ?
C13A N1A C1A C2A -168.5(5) . . . . ?
Ga1A N1A C1A C2A 5.4(6) . . . . ?
C13A N1A C1A C5A 10.6(8) . . . . ?
Ga1A N1A C1A C5A -175.5(5) . . . . ?
N1A C1A C2A N2A -2.8(8) . . . . ?
C5A C1A C2A N2A 177.9(4) . . . . ?
N1A C1A C2A C3A 178.1(5) . . . . ?
C5A C1A C2A C3A -1.2(6) . . . . ?
C25A N2A C2A C1A 146.8(5) . . . . ?
Ga1A N2A C2A C1A -1.5(6) . . . . ?
C25A N2A C2A C3A -34.2(8) . . . . ?
Ga1A N2A C2A C3A 177.4(5) . . . . ?
C1A C2A C3A C12A -179.1(6) . . . . ?
N2A C2A C3A C12A 2.0(11) . . . . ?
C1A C2A C3A C4A 1.5(6) . . . . ?
N2A C2A C3A C4A -177.5(5) . . . . ?
C12A C3A C4A C9A 0.1(9) . . . . ?
C2A C3A C4A C9A 179.7(6) . . . . ?
C12A C3A C4A C5A 179.2(5) . . . . ?
C2A C3A C4A C5A -1.2(6) . . . . ?
C9A C4A C5A C6A -0.2(9) . . . . ?
C3A C4A C5A C6A -179.2(5) . . . . ?
C9A C4A C5A C1A 179.6(6) . . . . ?
C3A C4A C5A C1A 0.5(6) . . . . ?
C2A C1A C5A C6A -179.9(6) . . . . ?
N1A C1A C5A C6A 1.0(11) . . . . ?
C2A C1A C5A C4A 0.4(6) . . . . ?
N1A C1A C5A C4A -178.7(6) . . . . ?
C4A C5A C6A C7A -0.9(8) . . . . ?
C1A C5A C6A C7A 179.4(6) . . . . ?
C5A C6A C7A C8A -0.1(10) . . . . ?
C6A C7A C8A C9A 2.3(11) . . . . ?
C5A C4A C9A C10A -178.7(6) . . . . ?
C3A C4A C9A C10A 0.2(9) . . . . ?
C5A C4A C9A C8A 2.2(9) . . . . ?
C3A C4A C9A C8A -178.9(6) . . . . ?
C7A C8A C9A C4A -3.2(10) . . . . ?
C7A C8A C9A C10A 177.8(7) . . . . ?
C4A C9A C10A C11A -0.1(10) . . . . ?
C8A C9A C10A C11A 178.8(7) . . . . ?
C9A C10A C11A C12A -0.3(11) . . . . ?
C4A C3A C12A C11A -0.6(8) . . . . ?
C2A C3A C12A C11A -180.0(6) . . . . ?
C10A C11A C12A C3A 0.7(10) . . . . ?
C1A N1A C13A C18A 83.4(7) . . . . ?
Ga1A N1A C13A C18A -88.1(7) . . . . ?
C1A N1A C13A C14A -92.8(6) . . . . ?
Ga1A N1A C13A C14A 95.7(6) . . . . ?
C18A C13A C14A C15A -4.1(8) . . . . ?
N1A C13A C14A C15A 172.1(5) . . . . ?
C18A C13A C14A C19A 174.9(6) . . . . ?
N1A C13A C14A C19A -8.9(8) . . . . ?
C13A C14A C15A C16A 1.2(9) . . . . ?
C19A C14A C15A C16A -177.8(6) . . . . ?
C14A C15A C16A C17A 1.2(9) . . . . ?
C15A C16A C17A C18A -0.7(10) . . . . ?
C14A C13A C18A C17A 4.6(9) . . . . ?
N1A C13A C18A C17A -171.6(6) . . . . ?
C14A C13A C18A C22A -179.3(6) . . . . ?
N1A C13A C18A C22A 4.6(9) . . . . ?
C16A C17A C18A C13A -2.2(10) . . . . ?
C16A C17A C18A C22A -178.5(6) . . . . ?
C15A C14A C19A C21A 62.3(8) . . . . ?
C13A C14A C19A C21A -116.7(6) . . . . ?
C15A C14A C19A C20A -62.5(8) . . . . ?
C13A C14A C19A C20A 118.5(7) . . . . ?
C13A C18A C22A C23A -101.9(7) . . . . ?
C17A C18A C22A C23A 74.3(8) . . . . ?
C13A C18A C22A C24A 134.1(7) . . . . ?
C17A C18A C22A C24A -49.7(8) . . . . ?
C2A N2A C25A C30A -56.9(6) . . . . ?
Ga1A N2A C25A C30A 81.9(6) . . . . ?
C2A N2A C25A C26A 120.2(5) . . . . ?
Ga1A N2A C25A C26A -101.0(5) . . . . ?
C30A C25A C26A C27A 2.2(8) . . . . ?
N2A C25A C26A C27A -174.9(5) . . . . ?
C30A C25A C26A C31A -179.8(5) . . . . ?
N2A C25A C26A C31A 3.1(8) . . . . ?
C25A C26A C27A C28A 0.2(9) . . . . ?
C31A C26A C27A C28A -177.8(5) . . . . ?
C26A C27A C28A C29A -1.7(9) . . . . ?
C27A C28A C29A C30A 0.9(9) . . . . ?
C28A C29A C30A C25A 1.5(8) . . . . ?
C28A C29A C30A C34A -177.3(5) . . . . ?
C26A C25A C30A C29A -3.1(8) . . . . ?
N2A C25A C30A C29A 174.0(5) . . . . ?
C26A C25A C30A C34A 175.6(5) . . . . ?
N2A C25A C30A C34A -7.3(8) . . . . ?
C27A C26A C31A C32A 98.0(6) . . . . ?
C25A C26A C31A C32A -80.0(7) . . . . ?
C27A C26A C31A C33A -26.3(8) . . . . ?
C25A C26A C31A C33A 155.8(5) . . . . ?
C29A C30A C34A C36A 65.4(6) . . . . ?
C25A C30A C34A C36A -113.3(6) . . . . ?
C29A C30A C34A C35A -58.0(7) . . . . ?
C25A C30A C34A C35A 123.3(6) . . . . ?
Na1A O2A C37A O1A 43.0(8) . . . . ?
Na1A O2A C37A N3A -140.9(4) . . . . ?
Ga1A O1A C37A O2A 170.6(4) . . . . ?
Ga1A O1A C37A N3A -5.6(6) . . . . ?
C44A N3A C37A O2A 143.3(5) . . . . ?
C38A N3A C37A O2A -21.0(7) . . . . ?
C44A N3A C37A O1A -40.4(7) . . . . ?
C38A N3A C37A O1A 155.2(5) . . . . ?
C44A N3A C38A C39A -92.4(6) . . . . ?
C37A N3A C38A C39A 73.1(6) . . . . ?
C44A N3A C38A C43A 139.9(5) . . . . ?
C37A N3A C38A C43A -54.6(6) . . . . ?
N3A C38A C39A C40A -179.5(4) . . . . ?
C43A C38A C39A C40A -52.8(6) . . . . ?
C38A C39A C40A C41A 55.9(6) . . . . ?
C39A C40A C41A C42A -58.8(7) . . . . ?
C40A C41A C42A C43A 57.7(7) . . . . ?
C41A C42A C43A C38A -54.7(7) . . . . ?
N3A C38A C43A C42A -178.6(5) . . . . ?
C39A C38A C43A C42A 52.7(6) . . . . ?
Na2A O3A C44A N4A -93.6(7) . . . . ?
Na2A O3A C44A N3A 90.0(7) . . . . ?
C45A N4A C44A O3A -0.3(8) . . . . ?
Ga1A N4A C44A O3A -165.6(4) . . . . ?
C45A N4A C44A N3A 176.0(4) . . . . ?
Ga1A N4A C44A N3A 10.8(6) . . . . ?
C37A N3A C44A O3A -146.6(5) . . . . ?
C38A N3A C44A O3A 18.0(7) . . . . ?
C37A N3A C44A N4A 36.8(7) . . . . ?
C38A N3A C44A N4A -158.6(5) . . . . ?
C44A N4A C45A C46A 74.2(6) . . . . ?
Ga1A N4A C45A C46A -121.5(4) . . . . ?
C44A N4A C45A C50A -164.0(5) . . . . ?
Ga1A N4A C45A C50A 0.2(6) . . . . ?
N4A C45A C46A C47A -177.8(5) . . . . ?
C50A C45A C46A C47A 59.7(6) . . . . ?
C45A C46A C47A C48A -59.6(6) . . . . ?
C46A C47A C48A C49A 56.2(6) . . . . ?
C47A C48A C49A C50A -54.9(7) . . . . ?
C48A C49A C50A C45A 56.1(6) . . . . ?
N4A C45A C50A C49A 178.5(4) . . . . ?
C46A C45A C50A C49A -57.8(6) . . . . ?
C63A N5A C51A C52A -146.7(5) . . . . ?
Ga2A N5A C51A C52A 0.8(6) . . . . ?
C63A N5A C51A C55A 33.3(8) . . . . ?
Ga2A N5A C51A C55A -179.2(5) . . . . ?
N5A C51A C52A N6A -0.3(8) . . . . ?
C55A C51A C52A N6A 179.7(5) . . . . ?
N5A C51A C52A C53A -179.7(5) . . . . ?
C55A C51A C52A C53A 0.3(6) . . . . ?
C75A N6A C52A C51A 167.4(5) . . . . ?
Ga2A N6A C52A C51A -0.4(6) . . . . ?
C75A N6A C52A C53A -13.3(9) . . . . ?
Ga2A N6A C52A C53A 178.8(5) . . . . ?
C51A C52A C53A C62A 179.0(7) . . . . ?
N6A C52A C53A C62A -0.3(12) . . . . ?
C51A C52A C53A C54A 0.2(6) . . . . ?
N6A C52A C53A C54A -179.1(6) . . . . ?
C62A C53A C54A C59A 2.2(9) . . . . ?
C52A C53A C54A C59A -178.7(6) . . . . ?
C62A C53A C54A C55A -179.8(6) . . . . ?
C52A C53A C54A C55A -0.7(6) . . . . ?
C59A C54A C55A C56A -1.4(9) . . . . ?
C53A C54A C55A C56A -179.4(5) . . . . ?
C59A C54A C55A C51A 178.9(6) . . . . ?
C53A C54A C55A C51A 0.9(6) . . . . ?
C52A C51A C55A C56A 179.6(7) . . . . ?
N5A C51A C55A C56A -0.3(11) . . . . ?
C52A C51A C55A C54A -0.7(6) . . . . ?
N5A C51A C55A C54A 179.3(6) . . . . ?
C54A C55A C56A C57A 1.6(9) . . . . ?
C51A C55A C56A C57A -178.8(7) . . . . ?
C55A C56A C57A C58A -1.2(10) . . . . ?
C56A C57A C58A C59A 0.5(12) . . . . ?
C53A C54A C59A C60A -1.8(10) . . . . ?
C55A C54A C59A C60A -179.6(6) . . . . ?
C53A C54A C59A C58A 178.4(6) . . . . ?
C55A C54A C59A C58A 0.6(10) . . . . ?
C57A C58A C59A C54A -0.2(11) . . . . ?
C57A C58A C59A C60A -179.9(8) . . . . ?
C54A C59A C60A C61A 0.5(11) . . . . ?
C58A C59A C60A C61A -179.8(8) . . . . ?
C59A C60A C61A C62A 0.4(12) . . . . ?
C54A C53A C62A C61A -1.2(10) . . . . ?
C52A C53A C62A C61A -179.9(7) . . . . ?
C60A C61A C62A C53A 0.0(11) . . . . ?
C51A N5A C63A C68A -124.0(5) . . . . ?
Ga2A N5A C63A C68A 96.9(5) . . . . ?
C51A N5A C63A C64A 55.0(7) . . . . ?
Ga2A N5A C63A C64A -84.0(6) . . . . ?
C68A C63A C64A C65A 3.2(8) . . . . ?
N5A C63A C64A C65A -175.8(5) . . . . ?
C68A C63A C64A C69A -175.3(5) . . . . ?
N5A C63A C64A C69A 5.7(8) . . . . ?
C63A C64A C65A C66A -1.6(8) . . . . ?
C69A C64A C65A C66A 177.0(5) . . . . ?
C64A C65A C66A C67A -0.7(9) . . . . ?
C65A C66A C67A C68A 1.4(9) . . . . ?
C66A C67A C68A C63A 0.3(8) . . . . ?
C66A C67A C68A C72A 177.7(5) . . . . ?
C64A C63A C68A C67A -2.6(8) . . . . ?
N5A C63A C68A C67A 176.4(5) . . . . ?
C64A C63A C68A C72A -180.0(5) . . . . ?
N5A C63A C68A C72A -0.9(8) . . . . ?
C65A C64A C69A C71A 57.2(7) . . . . ?
C63A C64A C69A C71A -124.3(6) . . . . ?
C65A C64A C69A C70A -65.4(7) . . . . ?
C63A C64A C69A C70A 113.1(6) . . . . ?
C67A C68A C72A C74A -98.8(7) . . . . ?
C63A C68A C72A C74A 78.5(7) . . . . ?
C67A C68A C72A C73A 27.7(8) . . . . ?
C63A C68A C72A C73A -155.0(6) . . . . ?
C52A N6A C75A C76A -88.8(6) . . . . ?
Ga2A N6A C75A C76A 75.4(6) . . . . ?
C52A N6A C75A C80A 90.9(6) . . . . ?
Ga2A N6A C75A C80A -104.9(6) . . . . ?
C80A C75A C76A C77A 3.6(8) . . . . ?
N6A C75A C76A C77A -176.7(5) . . . . ?
C80A C75A C76A C81A -174.6(5) . . . . ?
N6A C75A C76A C81A 5.1(8) . . . . ?
C75A C76A C77A C78A -3.7(9) . . . . ?
C81A C76A C77A C78A 174.5(6) . . . . ?
C76A C77A C78A C79A 3.3(10) . . . . ?
C77A C78A C79A C80A -2.8(10) . . . . ?
C78A C79A C80A C75A 2.8(9) . . . . ?
C78A C79A C80A C84A 179.3(6) . . . . ?
C76A C75A C80A C79A -3.1(8) . . . . ?
N6A C75A C80A C79A 177.2(5) . . . . ?
C76A C75A C80A C84A -179.7(5) . . . . ?
N6A C75A C80A C84A 0.7(8) . . . . ?
C75A C76A C81A C83A 99.3(6) . . . . ?
C77A C76A C81A C83A -78.9(7) . . . . ?
C75A C76A C81A C82A -135.8(6) . . . . ?
C77A C76A C81A C82A 46.0(7) . . . . ?
C79A C80A C84A C85A -68.1(7) . . . . ?
C75A C80A C84A C85A 108.4(6) . . . . ?
C79A C80A C84A C86A 54.7(7) . . . . ?
C75A C80A C84A C86A -128.8(6) . . . . ?
Na2A O5A C87A O4A -54.2(9) . . . . ?
Na2A O5A C87A N7A 128.6(6) . . . . ?
Ga2A O4A C87A O5A -166.4(4) . . . . ?
Ga2A O4A C87A N7A 10.9(6) . . . . ?
C94A N7A C87A O5A -142.9(5) . . . . ?
C88A N7A C87A O5A 20.9(7) . . . . ?
C94A N7A C87A O4A 39.8(7) . . . . ?
C88A N7A C87A O4A -156.4(5) . . . . ?
C87A N7A C88A C93A -90.9(6) . . . . ?
C94A N7A C88A C93A 73.9(6) . . . . ?
C87A N7A C88A C89A 139.1(5) . . . . ?
C94A N7A C88A C89A -56.1(7) . . . . ?
N7A C88A C89A C90A -169.2(5) . . . . ?
C93A C88A C89A C90A 59.4(7) . . . . ?
C88A C89A C90A C91A -59.3(8) . . . . ?
C89A C90A C91A C92A 57.7(8) . . . . ?
C90A C91A C92A C93A -54.1(9) . . . . ?
N7A C88A C93A C92A 173.4(5) . . . . ?
C89A C88A C93A C92A -57.2(7) . . . . ?
C91A C92A C93A C88A 53.5(8) . . . . ?
Na1A O6A C94A N8A 82.7(10) . . . . ?
Na1A O6A C94A N7A -99.1(9) . . . . ?
C95A N8A C94A O6A -4.8(8) . . . . ?
Ga2A N8A C94A O6A 165.3(4) . . . . ?
C95A N8A C94A N7A 177.0(4) . . . . ?
Ga2A N8A C94A N7A -12.9(6) . . . . ?
C87A N7A C94A O6A 143.6(5) . . . . ?
C88A N7A C94A O6A -19.6(7) . . . . ?
C87A N7A C94A N8A -38.1(7) . . . . ?
C88A N7A C94A N8A 158.7(5) . . . . ?
C94A N8A C95A C100 153.3(5) . . . . ?
Ga2A N8A C95A C100 -15.7(7) . . . . ?
C94A N8A C95A C96A -83.3(6) . . . . ?
Ga2A N8A C95A C96A 107.7(5) . . . . ?
N8A C95A C96A C97A -179.3(6) . . . . ?
C100 C95A C96A C97A -55.9(8) . . . . ?
C95A C96A C97A C98A 56.3(9) . . . . ?
C96A C97A C98A C99A -56.1(9) . . . . ?
C97A C98A C99A C100 55.9(8) . . . . ?
N8A C95A C100 C99A 177.7(5) . . . . ?
C96A C95A C100 C99A 54.7(7) . . . . ?
C98A C99A C100 C95A -55.6(8) . . . . ?
C103 O7A C102 C101 98.4(9) . . . . ?
Na1A O7A C102 C101 -83.4(8) . . . . ?
C103 O7A C11Q C12Q -123(3) . . . . ?
Na1A O7A C11Q C12Q 106(3) . . . . ?
C102 O7A C103 C104 87.9(9) . . . . ?
C11Q O7A C103 C104 168.0(13) . . . . ?
Na1A O7A C103 C104 -90.0(8) . . . . ?
C105 O8A C106 C107 165.1(6) . . . . ?
Na1A O8A C106 C107 -58.4(6) . . . . ?
C108 O9A C107 C106 -176.3(6) . . . . ?
Na1A O9A C107 C106 -28.0(8) . . . . ?
O8A C106 C107 O9A 59.7(8) . . . . ?
C109 O10A C110 C111 178.6(6) . . . . ?
Na2A O10A C110 C111 25.2(8) . . . . ?
C112 O11A C111 C110 -170.5(6) . . . . ?
Na2A O11A C111 C110 62.5(6) . . . . ?
O10A C110 C111 O11A -61.6(8) . . . . ?
C113 O12A C114 C115 -108(2) . . . . ?
Na2A O12A C114 C115 40(3) . . . . ?
C116 O13A C115 C114 -97(3) . . . . ?
Na2A O13A C115 C114 55(3) . . . . ?
O12A C114 C115 O13A -61(3) . . . . ?
C15Q O12Q C13Q C14Q -93.7(15) . . . . ?
Na2A O12Q C13Q C14Q 79.6(14) . . . . ?
C13Q O12Q C15Q C16Q 177.4(17) . . . . ?
Na2A O12Q C15Q C16Q 6(2) . . . . ?
N2B Ga1B O1B C37B -177.6(4) . . . . ?
N1B Ga1B O1B C37B 78.6(4) . . . . ?
N4B Ga1B O1B C37B -43.4(4) . . . . ?
C13B N1B C1B C2B 163.8(5) . . . . ?
Ga1B N1B C1B C2B 0.0(6) . . . . ?
C13B N1B C1B C5B -15.9(9) . . . . ?
Ga1B N1B C1B C5B -179.7(5) . . . . ?
N1B C1B C2B N2B 2.8(7) . . . . ?
C5B C1B C2B N2B -177.4(4) . . . . ?
N1B C1B C2B C3B 179.6(5) . . . . ?
C5B C1B C2B C3B -0.6(6) . . . . ?
C25B N2B C2B C1B -152.6(5) . . . . ?
Ga1B N2B C2B C1B -3.9(6) . . . . ?
C25B N2B C2B C3B 31.4(8) . . . . ?
Ga1B N2B C2B C3B -179.9(5) . . . . ?
C1B C2B C3B C12B 177.8(6) . . . . ?
N2B C2B C3B C12B -5.8(11) . . . . ?
C1B C2B C3B C4B 1.7(6) . . . . ?
N2B C2B C3B C4B 178.1(5) . . . . ?
C12B C3B C4B C9B 2.0(8) . . . . ?
C2B C3B C4B C9B 179.0(5) . . . . ?
C12B C3B C4B C5B -179.2(5) . . . . ?
C2B C3B C4B C5B -2.2(6) . . . . ?
C9B C4B C5B C6B 1.4(8) . . . . ?
C3B C4B C5B C6B -177.4(5) . . . . ?
C9B C4B C5B C1B -179.3(5) . . . . ?
C3B C4B C5B C1B 1.9(6) . . . . ?
C2B C1B C5B C6B 178.3(6) . . . . ?
N1B C1B C5B C6B -2.0(11) . . . . ?
C2B C1B C5B C4B -0.8(6) . . . . ?
N1B C1B C5B C4B 179.0(6) . . . . ?
C4B C5B C6B C7B -1.6(8) . . . . ?
C1B C5B C6B C7B 179.5(6) . . . . ?
C5B C6B C7B C8B 0.4(10) . . . . ?
C6B C7B C8B C9B 1.0(10) . . . . ?
C5B C4B C9B C10B -179.5(5) . . . . ?
C3B C4B C9B C10B -0.9(8) . . . . ?
C5B C4B C9B C8B 0.0(8) . . . . ?
C3B C4B C9B C8B 178.6(5) . . . . ?
C7B C8B C9B C4B -1.2(9) . . . . ?
C7B C8B C9B C10B 178.3(6) . . . . ?
C4B C9B C10B C11B 0.5(9) . . . . ?
C8B C9B C10B C11B -179.0(6) . . . . ?
C9B C10B C11B C12B -1.2(10) . . . . ?
C4B C3B C12B C11B -2.6(8) . . . . ?
C2B C3B C12B C11B -178.3(6) . . . . ?
C10B C11B C12B C3B 2.3(9) . . . . ?
C1B N1B C13B C18B 115.1(6) . . . . ?
Ga1B N1B C13B C18B -85.3(7) . . . . ?
C1B N1B C13B C14B -66.5(7) . . . . ?
Ga1B N1B C13B C14B 93.2(6) . . . . ?
C18B C13B C14B C15B 2.6(9) . . . . ?
N1B C13B C14B C15B -175.9(5) . . . . ?
C18B C13B C14B C19B -178.5(6) . . . . ?
N1B C13B C14B C19B 3.0(9) . . . . ?
C13B C14B C15B C16B 0.1(10) . . . . ?
C19B C14B C15B C16B -178.9(6) . . . . ?
C14B C15B C16B C17B -2.7(10) . . . . ?
C15B C16B C17B C18B 2.5(11) . . . . ?
C16B C17B C18B C13B 0.2(11) . . . . ?
C16B C17B C18B C22B -177.0(7) . . . . ?
C14B C13B C18B C17B -2.7(9) . . . . ?
N1B C13B C18B C17B 175.8(6) . . . . ?
C14B C13B C18B C22B 174.5(6) . . . . ?
N1B C13B C18B C22B -7.1(9) . . . . ?
C15B C14B C19B C20B 66.7(8) . . . . ?
C13B C14B C19B C20B -112.2(7) . . . . ?
C15B C14B C19B C21B -56.2(8) . . . . ?
C13B C14B C19B C21B 124.9(7) . . . . ?
C17B C18B C22B C23B -52.4(9) . . . . ?
C13B C18B C22B C23B 130.4(7) . . . . ?
C17B C18B C22B C24B 70.6(9) . . . . ?
C13B C18B C22B C24B -106.6(7) . . . . ?
C2B N2B C25B C26B 64.2(6) . . . . ?
Ga1B N2B C25B C26B -74.8(6) . . . . ?
C2B N2B C25B C30B -114.2(6) . . . . ?
Ga1B N2B C25B C30B 106.8(5) . . . . ?
C30B C25B C26B C27B 3.8(8) . . . . ?
N2B C25B C26B C27B -174.6(5) . . . . ?
C30B C25B C26B C31B -174.5(5) . . . . ?
N2B C25B C26B C31B 7.2(8) . . . . ?
C25B C26B C27B C28B -1.6(9) . . . . ?
C31B C26B C27B C28B 176.7(6) . . . . ?
C26B C27B C28B C29B -1.3(10) . . . . ?
C27B C28B C29B C30B 2.2(10) . . . . ?
C28B C29B C30B C25B -0.1(9) . . . . ?
C28B C29B C30B C34B 178.1(6) . . . . ?
C26B C25B C30B C29B -3.0(8) . . . . ?
N2B C25B C30B C29B 175.4(5) . . . . ?
C26B C25B C30B C34B 178.8(5) . . . . ?
N2B C25B C30B C34B -2.8(8) . . . . ?
C27B C26B C31B C32B -59.9(7) . . . . ?
C25B C26B C31B C32B 118.3(6) . . . . ?
C27B C26B C31B C33B 64.7(7) . . . . ?
C25B C26B C31B C33B -117.1(6) . . . . ?
C29B C30B C34B C36B -98.2(6) . . . . ?
C25B C30B C34B C36B 79.9(7) . . . . ?
C29B C30B C34B C35B 27.6(8) . . . . ?
C25B C30B C34B C35B -154.3(5) . . . . ?
Na1B O2B C37B O1B -27.3(7) . . . . ?
Na1B O2B C37B N3B 154.0(4) . . . . ?
Ga1B O1B C37B O2B -161.6(4) . . . . ?
Ga1B O1B C37B N3B 17.2(7) . . . . ?
Ga1B O1B C37B Na1B -179.0(3) . . . . ?
C44B N3B C37B O2B -148.3(6) . . . . ?
C38B N3B C37B O2B 14.8(8) . . . . ?
C44B N3B C37B O1B 33.0(8) . . . . ?
C38B N3B C37B O1B -164.0(5) . . . . ?
C44B N3B C37B Na1B -109.5(8) . . . . ?
C38B N3B C37B Na1B 53.6(10) . . . . ?
C37B N3B C38B C39B -72.3(6) . . . . ?
C44B N3B C38B C39B 92.5(6) . . . . ?
C37B N3B C38B C43B 57.0(6) . . . . ?
C44B N3B C38B C43B -138.2(5) . . . . ?
N3B C38B C39B C40B -173.1(5) . . . . ?
C43B C38B C39B C40B 57.4(7) . . . . ?
C38B C39B C40B C41B -54.7(8) . . . . ?
C39B C40B C41B C42B 54.3(8) . . . . ?
C40B C41B C42B C43B -55.4(8) . . . . ?
C41B C42B C43B C38B 56.1(8) . . . . ?
N3B C38B C43B C42B 171.3(5) . . . . ?
C39B C38B C43B C42B -57.9(7) . . . . ?
Na1B O3B C44B N4B 94.6(7) 2_835 . . . ?
Na1B O3B C44B N3B -89.9(6) 2_835 . . . ?
C45B N4B C44B O3B -1.2(8) . . . . ?
Ga1B N4B C44B O3B 174.0(4) . . . . ?
C45B N4B C44B N3B -176.6(4) . . . . ?
Ga1B N4B C44B N3B -1.5(7) . . . . ?
C37B N3B C44B O3B 142.7(5) . . . . ?
C38B N3B C44B O3B -20.8(7) . . . . ?
C37B N3B C44B N4B -41.6(8) . . . . ?
C38B N3B C44B N4B 154.9(5) . . . . ?
C44B N4B C45B C50B 149.7(5) . . . . ?
Ga1B N4B C45B C50B -25.2(6) . . . . ?
C44B N4B C45B C46B -86.1(6) . . . . ?
Ga1B N4B C45B C46B 99.1(5) . . . . ?
N4B C45B C46B C47B 177.1(4) . . . . ?
C50B C45B C46B C47B -58.5(6) . . . . ?
C45B C46B C47B C48B 56.9(6) . . . . ?
C46B C47B C48B C49B -54.4(7) . . . . ?
C47B C48B C49B C50B 53.9(7) . . . . ?
C48B C49B C50B C45B -55.1(7) . . . . ?
N4B C45B C50B C49B -178.6(4) . . . . ?
C46B C45B C50B C49B 57.0(6) . . . . ?
C51B O4B C52B C53B -179.3(7) . . . . ?
Na1B O4B C52B C53B -49.7(8) . . . . ?
C54B O5B C53B C52B 166.5(6) . . . . ?
Na1B O5B C53B C52B -40.2(8) . . . . ?
O4B C52B C53B O5B 61.5(9) . . . . ?
N2C Ga1C O1C C37C -176.3(4) . . . . ?
N3C Ga1C O1C C37C 48.3(4) . . . . ?
N1C Ga1C O1C C37C -72.0(5) . . . . ?
C13C N1C C1C C2C -171.5(5) . . . . ?
Ga1C N1C C1C C2C 2.9(6) . . . . ?
C13C N1C C1C C5C 5.3(9) . . . . ?
Ga1C N1C C1C C5C 179.7(5) . . . . ?
N1C C1C C2C N2C -0.1(8) . . . . ?
C5C C1C C2C N2C -177.6(5) . . . . ?
N1C C1C C2C C3C 178.9(5) . . . . ?
C5C C1C C2C C3C 1.4(6) . . . . ?
C25C N2C C2C C1C 141.5(5) . . . . ?
Ga1C N2C C2C C1C -2.8(6) . . . . ?
C25C N2C C2C C3C -37.2(9) . . . . ?
Ga1C N2C C2C C3C 178.4(5) . . . . ?
C1C C2C C3C C12C 178.2(7) . . . . ?
N2C C2C C3C C12C -2.9(12) . . . . ?
C1C C2C C3C C4C -1.1(6) . . . . ?
N2C C2C C3C C4C 177.8(6) . . . . ?
C12C C3C C4C C9C 1.8(9) . . . . ?
C2C C3C C4C C9C -178.7(6) . . . . ?
C12C C3C C4C C5C -179.2(5) . . . . ?
C2C C3C C4C C5C 0.3(6) . . . . ?
C9C C4C C5C C6C 0.1(9) . . . . ?
C3C C4C C5C C6C -178.9(5) . . . . ?
C9C C4C C5C C1C 179.5(6) . . . . ?
C3C C4C C5C C1C 0.5(6) . . . . ?
N1C C1C C5C C6C 1.0(12) . . . . ?
C2C C1C C5C C6C 178.0(7) . . . . ?
N1C C1C C5C C4C -178.2(6) . . . . ?
C2C C1C C5C C4C -1.2(6) . . . . ?
C4C C5C C6C C7C -0.1(9) . . . . ?
C1C C5C C6C C7C -179.3(6) . . . . ?
C5C C6C C7C C8C -0.1(9) . . . . ?
C6C C7C C8C C9C 0.4(10) . . . . ?
C5C C4C C9C C10C 180.0(6) . . . . ?
C3C C4C C9C C10C -1.2(9) . . . . ?
C5C C4C C9C C8C 0.1(9) . . . . ?
C3C C4C C9C C8C 179.0(6) . . . . ?
C7C C8C C9C C4C -0.4(9) . . . . ?
C7C C8C C9C C10C 179.8(6) . . . . ?
C4C C9C C10C C11C -0.7(9) . . . . ?
C8C C9C C10C C11C 179.1(6) . . . . ?
C9C C10C C11C C12C 1.9(10) . . . . ?
C4C C3C C12C C11C -0.6(9) . . . . ?
C2C C3C C12C C11C -179.9(7) . . . . ?
C10C C11C C12C C3C -1.2(10) . . . . ?
C1C N1C C13C C18C 90.5(7) . . . . ?
Ga1C N1C C13C C18C -82.1(7) . . . . ?
C1C N1C C13C C14C -89.1(7) . . . . ?
Ga1C N1C C13C C14C 98.3(6) . . . . ?
C18C C13C C14C C15C 3.8(9) . . . . ?
N1C C13C C14C C15C -176.5(5) . . . . ?
C18C C13C C14C C19C -178.0(6) . . . . ?
N1C C13C C14C C19C 1.7(9) . . . . ?
C13C C14C C15C C16C -1.9(10) . . . . ?
C19C C14C C15C C16C 179.9(6) . . . . ?
C14C C15C C16C C17C -0.6(10) . . . . ?
C15C C16C C17C C18C 1.2(10) . . . . ?
C16C C17C C18C C13C 0.7(9) . . . . ?
C16C C17C C18C C22C -177.4(6) . . . . ?
N1C C13C C18C C17C 177.1(5) . . . . ?
C14C C13C C18C C17C -3.3(8) . . . . ?
N1C C13C C18C C22C -4.8(8) . . . . ?
C14C C13C C18C C22C 174.8(5) . . . . ?
C15C C14C C19C C20C 67.2(8) . . . . ?
C13C C14C C19C C20C -111.0(7) . . . . ?
C15C C14C C19C C21C -56.8(8) . . . . ?
C13C C14C C19C C21C 125.1(7) . . . . ?
C17C C18C C22C C23C -50.9(8) . . . . ?
C13C C18C C22C C23C 131.0(6) . . . . ?
C17C C18C C22C C24C 72.9(7) . . . . ?
C13C C18C C22C C24C -105.3(7) . . . . ?
C2C N2C C25C C26C 127.5(6) . . . . ?
Ga1C N2C C25C C26C -96.2(6) . . . . ?
C2C N2C C25C C30C -49.6(7) . . . . ?
Ga1C N2C C25C C30C 86.7(6) . . . . ?
C30C C25C C26C C27C 1.0(10) . . . . ?
N2C C25C C26C C27C -176.2(6) . . . . ?
C30C C25C C26C C31C 179.6(6) . . . . ?
N2C C25C C26C C31C 2.4(9) . . . . ?
C25C C26C C27C C28C 0.7(11) . . . . ?
C31C C26C C27C C28C -177.8(7) . . . . ?
C26C C27C C28C C29C -1.2(12) . . . . ?
C27C C28C C29C C30C 0.1(11) . . . . ?
C28C C29C C30C C25C 1.6(10) . . . . ?
C28C C29C C30C C34C -173.5(6) . . . . ?
C26C C25C C30C C29C -2.1(9) . . . . ?
N2C C25C C30C C29C 175.0(5) . . . . ?
C26C C25C C30C C34C 172.7(6) . . . . ?
N2C C25C C30C C34C -10.1(9) . . . . ?
C27C C26C C31C C33C 95.9(8) . . . . ?
C25C C26C C31C C33C -82.6(8) . . . . ?
C27C C26C C31C C32C -30.0(10) . . . . ?
C25C C26C C31C C32C 151.5(7) . . . . ?
C29C C30C C34C C36C -59.3(8) . . . . ?
C25C C30C C34C C36C 125.8(7) . . . . ?
C29C C30C C34C C35C 65.2(7) . . . . ?
C25C C30C C34C C35C -109.6(6) . . . . ?
Na1C O2C C37C O1C 52.6(9) 2_956 . . . ?
Na1C O2C C37C N4C -128.8(6) 2_956 . . . ?
Ga1C O1C C37C O2C 163.4(4) . . . . ?
Ga1C O1C C37C N4C -15.1(7) . . . . ?
C44C N4C C37C O2C 143.1(6) . . . . ?
C38C N4C C37C O2C -21.4(8) . . . . ?
C44C N4C C37C O1C -38.3(8) . . . . ?
C38C N4C C37C O1C 157.2(5) . . . . ?
C37C N4C C38C C39C 92.2(6) . . . . ?
C44C N4C C38C C39C -73.0(6) . . . . ?
C37C N4C C38C C43C -138.7(5) . . . . ?
C44C N4C C38C C43C 56.2(7) . . . . ?
N4C C38C C39C C40C -173.6(5) . . . . ?
C43C C38C C39C C40C 58.4(6) . . . . ?
C38C C39C C40C C41C -55.5(7) . . . . ?
C39C C40C C41C C42C 56.2(8) . . . . ?
C40C C41C C42C C43C -56.6(8) . . . . ?
C41C C42C C43C C38C 56.9(7) . . . . ?
N4C C38C C43C C42C 169.9(5) . . . . ?
C39C C38C C43C C42C -59.4(7) . . . . ?
Na1C O3C C44C N3C -86.0(11) . . . . ?
Na1C O3C C44C N4C 96.9(10) . . . . ?
C45C N3C C44C O3C 5.0(8) . . . . ?
Ga1C N3C C44C O3C -167.3(5) . . . . ?
C45C N3C C44C N4C -177.9(5) . . . . ?
Ga1C N3C C44C N4C 9.8(7) . . . . ?
C37C N4C C44C O3C -142.0(6) . . . . ?
C38C N4C C44C O3C 22.1(8) . . . . ?
C37C N4C C44C N3C 40.7(8) . . . . ?
C38C N4C C44C N3C -155.2(5) . . . . ?
C44C N3C C45C C46C 82.2(7) . . . . ?
Ga1C N3C C45C C46C -106.4(6) . . . . ?
C44C N3C C45C C50C -154.1(5) . . . . ?
Ga1C N3C C45C C50C 17.3(7) . . . . ?
N3C C45C C46C C47C -179.7(6) . . . . ?
C50C C45C C46C C47C 56.5(8) . . . . ?
C45C C46C C47C C48C -54.4(10) . . . . ?
C46C C47C C48C C49C 55.4(10) . . . . ?
C47C C48C C49C C50C -56.9(9) . . . . ?
N3C C45C C50C C49C 177.7(5) . . . . ?
C46C C45C C50C C49C -58.2(7) . . . . ?
C48C C49C C50C C45C 57.9(8) . . . . ?
C53C O4C C52C C51C -173(2) . . . . ?
Na1C O4C C52C C51C 38(4) . . . . ?
C53Q O4C C52Q C51Q -146(3) . . . . ?
Na1C O4C C52Q C51Q 128(3) . . . . ?
C52C O4C C53C C54C -103(2) . . . . ?
Na1C O4C C53C C54C 52.9(12) . . . . ?
C52Q O4C C53Q C54Q 102(5) . . . . ?
Na1C O4C C53Q C54Q -146(5) . . . . ?
C55C O5C C56C C57C -167.6(7) . . . . ?
Na1C O5C C56C C57C 57.1(7) . . . . ?
C58C O6C C57C C56C -175.5(7) . . . . ?
Na1C O6C C57C C56C 30.8(8) . . . . ?
O5C C56C C57C O6C -58.9(8) . . . . ?
C3S O1S C1S C2S 171(3) . . . . ?
C1S O1S C3S C4S 177(3) . . . . ?
C7S O2S C5S C6S 179.8(12) . . . . ?
C5S O2S C7S C8S -175.7(12) . . . . ?
C11S O3S C9S C10S -160(3) . . . . ?
C9S O3S C11S C12S -126(5) . . . . ?
C11W O3W C9W C10W 154(8) . . . . ?
C9W O3W C11W C12W 165(7) . . . . ?
